data_1556542
loop_
_publ_author_name
'Duan, Guang-Xiong'
'Han, Jun'
'Yang, Bao-Zhu'
'Xie, Yun-Peng'
'Lu, Xing'

_publ_section_title
;
 Oxometalate and phosphine ligand co-protected silver nanoclusters:
 Ag<sub>28</sub>(dppb)<sub>6</sub>(MO<sub>4</sub>)<sub>4</sub> and
 Ag<sub>32</sub>(dppb)<sub>12</sub>(MO<sub>4</sub>)<sub>4</sub>(NO<sub>3</sub>)<sub>4</sub>.
;
_journal_issue 3
_journal_name_full Nanoscale
_journal_page_first 1617
_journal_page_last 1622
_journal_paper_doi 10.1039/c9nr07779k
_journal_volume 12
_journal_year 2020
_chemical_formula_sum 'C337 H339 Ag32 Mo4 N3 O26 P24'
_chemical_formula_weight 9425.97
_space_group_crystal_system monoclinic
_space_group_IT_number 5
_space_group_name_Hall 'C 2y'
_space_group_name_H-M_alt 'C 1 2 1'
_atom_sites_solution_hydrogens geom
_audit_creation_method SHELXL-2016/6
_audit_update_record
;
2019-04-10 deposited with the CCDC.	2019-12-13 downloaded from the CCDC.
;
_cell_angle_alpha 90
_cell_angle_beta 103.141(2)
_cell_angle_gamma 90
_cell_formula_units_Z 4
_cell_length_a 41.161(3)
_cell_length_b 24.6172(13)
_cell_length_c 40.061(2)
_cell_measurement_reflns_used 9606
_cell_measurement_temperature 100(2)
_cell_measurement_theta_max 23.1175
_cell_measurement_theta_min 2.368
_cell_volume 39530(4)
_computing_cell_refinement 'Bruker SAINT'
_computing_data_collection 'Bruker APEX3'
_computing_data_reduction 'Bruker SAINT'
_computing_molecular_graphics 'Bruker SHELXTL'
_computing_publication_material 'Bruker SHELXTL'
_computing_structure_refinement 'SHELXL-2016/6 (Sheldrick, 2016)'
_computing_structure_solution 'SHELXT 2014/5 (Sheldrick, 2014)'
_diffrn_ambient_temperature 100(2)
_diffrn_measured_fraction_theta_full 0.999
_diffrn_measured_fraction_theta_max 0.998
_diffrn_measurement_device_type 'CCD MX300-HE'
_diffrn_measurement_method 'phi scans'
_diffrn_radiation_type synchrotron
_diffrn_radiation_wavelength 0.6525
_diffrn_reflns_av_R_equivalents 0.0659
_diffrn_reflns_av_unetI/netI 0.0611
_diffrn_reflns_Laue_measured_fraction_full 0.999
_diffrn_reflns_Laue_measured_fraction_max 0.998
_diffrn_reflns_limit_h_max 49
_diffrn_reflns_limit_h_min -49
_diffrn_reflns_limit_k_max 29
_diffrn_reflns_limit_k_min -29
_diffrn_reflns_limit_l_max 48
_diffrn_reflns_limit_l_min -48
_diffrn_reflns_number 259222
_diffrn_reflns_point_group_measured_fraction_full 0.999
_diffrn_reflns_point_group_measured_fraction_max 0.997
_diffrn_reflns_theta_full 25.242
_diffrn_reflns_theta_max 25.382
_diffrn_reflns_theta_min 0.971
_diffrn_source 'SSRF, Beamline B17B'
_exptl_absorpt_coefficient_mu 1.42
_exptl_absorpt_correction_T_max 0.748
_exptl_absorpt_correction_T_min 0.623
_exptl_absorpt_correction_type multi-scan
_exptl_absorpt_process_details SADABS
_exptl_crystal_colour black
_exptl_crystal_density_diffrn 1.584
_exptl_crystal_density_method 'not measured'
_exptl_crystal_description block
_exptl_crystal_F_000 18488
_exptl_crystal_size_max 0.32
_exptl_crystal_size_mid 0.24
_exptl_crystal_size_min 0.16
_refine_diff_density_max 3.140
_refine_diff_density_min -2.117
_refine_diff_density_rms 0.249
_refine_ls_abs_structure_details
;
 Flack x determined using 27578 quotients [(I+)-(I-)]/[(I+)+(I-)]
 (Parsons, Flack and Wagner, Acta Cryst. B69 (2013) 249-259).
;
_refine_ls_abs_structure_Flack 0.251(7)
_refine_ls_extinction_method none
_refine_ls_goodness_of_fit_ref 1.029
_refine_ls_hydrogen_treatment constr
_refine_ls_matrix_type full
_refine_ls_number_parameters 3856
_refine_ls_number_reflns 72440
_refine_ls_number_restraints 2304
_refine_ls_restrained_S_all 1.021
_refine_ls_R_factor_all 0.0819
_refine_ls_R_factor_gt 0.0674
_refine_ls_shift/su_max 0.001
_refine_ls_shift/su_mean 0.000
_refine_ls_structure_factor_coef Fsqd
_refine_ls_weighting_details 'w=1/[\s^2^(Fo^2^)+(0.0993P)^2^+1355.5005P] where P=(Fo^2^+2Fc^2^)/3'
_refine_ls_weighting_scheme calc
_refine_ls_wR_factor_gt 0.1802
_refine_ls_wR_factor_ref 0.1938
_reflns_Friedel_coverage 0.950
_reflns_Friedel_fraction_full 0.999
_reflns_Friedel_fraction_max 0.997
_reflns_number_gt 62950
_reflns_number_total 72440
_reflns_threshold_expression 'I > 2\s(I)'
_cod_data_source_file c9nr07779k2.cif
_cod_data_source_block 3
_cod_depositor_comments 'Adding full bibliography for 1556541--1556543.cif.'
_cod_original_cell_volume 39529(4)
_cod_original_sg_symbol_H-M 'C 2'
_cod_database_code 1556542
_shelx_shelxl_version_number 2016/6
_shelx_space_group_comment
;
The symmetry employed for this shelxl refinement is uniquely defined
by the following loop, which should always be used as a source of
symmetry information in preference to the above space-group names.
They are only intended as comments.
;

loop_
_space_group_symop_operation_xyz
'x, y, z'
'-x, y, -z'
'x+1/2, y+1/2, z'
'-x+1/2, y+1/2, -z'

loop_
_atom_site_label
_atom_site_type_symbol
_atom_site_fract_x
_atom_site_fract_y
_atom_site_fract_z
_atom_site_U_iso_or_equiv
_atom_site_adp_type
_atom_site_occupancy
_atom_site_site_symmetry_order
_atom_site_calc_flag
_atom_site_refinement_flags_posn
_atom_site_refinement_flags_adp
_atom_site_refinement_flags_occupancy
_atom_site_disorder_assembly
_atom_site_disorder_group
Ag1 Ag 0.81318(4) 0.67326(6) 0.73827(4) 0.0279(3) Uani 1 1 d . . . . .
Ag2 Ag 0.80981(4) 0.65342(6) 0.80763(4) 0.0280(3) Uani 1 1 d . . . . .
Ag3 Ag 0.83925(4) 0.57483(6) 0.77087(4) 0.0289(3) Uani 1 1 d . . . . .
Ag4 Ag 0.74844(4) 0.69584(5) 0.75980(3) 0.0206(3) Uani 1 1 d . . . . .
Ag5 Ag 0.75141(3) 0.66013(5) 0.68876(4) 0.0202(3) Uani 1 1 d . . . . .
Ag6 Ag 0.77075(3) 0.59478(5) 0.75405(3) 0.0188(3) Uani 1 1 d . . . . .
Ag7 Ag 0.79338(3) 0.56934(6) 0.69833(3) 0.0211(3) Uani 1 1 d . . . . .
Ag8 Ag 0.79781(4) 0.48229(6) 0.75350(4) 0.0229(3) Uani 1 1 d . . . . .
Ag9 Ag 0.78935(4) 0.53737(6) 0.81214(4) 0.0248(3) Uani 1 1 d . . . . .
Ag10 Ag 0.74377(4) 0.62971(6) 0.81585(3) 0.0228(3) Uani 1 1 d . . . . .
Ag11 Ag 0.74359(3) 0.56968(6) 0.63562(3) 0.0215(3) Uani 1 1 d . . . . .
Ag12 Ag 0.74860(3) 0.47190(5) 0.68628(4) 0.0205(3) Uani 1 1 d . . . . .
Ag13 Ag 0.76557(4) 0.42838(6) 0.80588(4) 0.0264(3) Uani 1 1 d . . . . .
Ag14 Ag 0.73333(3) 0.49730(5) 0.75430(3) 0.0190(3) Uani 1 1 d . . . . .
Ag15 Ag 0.71952(3) 0.56680(5) 0.69487(3) 0.0170(2) Uani 1 1 d . . . . .
Ag16 Ag 0.70207(3) 0.60056(5) 0.75691(3) 0.0170(3) Uani 1 1 d . . . . .
Ag17 Ag 0.68516(3) 0.67211(5) 0.70549(3) 0.0188(3) Uani 1 1 d . . . . .
Ag18 Ag 0.68820(4) 0.70293(5) 0.78168(4) 0.0240(3) Uani 1 1 d . . . . .
Ag19 Ag 0.67165(4) 0.60373(6) 0.81165(4) 0.0260(3) Uani 1 1 d . . . . .
Ag20 Ag 0.63594(3) 0.63397(6) 0.74533(4) 0.0238(3) Uani 1 1 d . . . . .
Ag21 Ag 0.66178(3) 0.51529(5) 0.75914(4) 0.0211(3) Uani 1 1 d . . . . .
Ag22 Ag 0.71773(4) 0.51618(6) 0.81468(4) 0.0244(3) Uani 1 1 d . . . . .
Ag23 Ag 0.69564(4) 0.41405(6) 0.77446(4) 0.0249(3) Uani 1 1 d . . . . .
Ag24 Ag 0.68627(3) 0.46015(5) 0.70198(4) 0.0210(3) Uani 1 1 d . . . . .
Ag25 Ag 0.68440(4) 0.51019(6) 0.63735(4) 0.0230(3) Uani 1 1 d . . . . .
Ag26 Ag 0.74626(4) 0.39092(5) 0.73737(4) 0.0254(3) Uani 1 1 d . . . . .
Ag27 Ag 0.68396(3) 0.62646(5) 0.63957(3) 0.0203(3) Uani 1 1 d . . . . .
Ag28 Ag 0.65350(3) 0.57097(5) 0.69165(3) 0.0203(3) Uani 1 1 d . . . . .
Ag29 Ag 0.79703(6) 0.55050(7) 0.99623(5) 0.0506(5) Uani 1 1 d . . . . .
Ag30 Ag 0.90253(5) 0.36687(9) 0.64035(5) 0.0486(5) Uani 1 1 d . . . . .
Ag31 Ag 0.50466(6) 0.38542(9) 0.65606(9) 0.0792(9) Uani 1 1 d . . . . .
Ag32 Ag 0.71817(5) 0.96072(8) 0.65946(5) 0.0444(4) Uani 1 1 d . . . . .
Mo1 Mo 0.72548(4) 0.78656(6) 0.69781(4) 0.0219(3) Uani 1 1 d . . . . .
Mo2 Mo 0.76948(5) 0.55713(7) 0.88684(4) 0.0295(4) Uani 1 1 d . . . . .
Mo3 Mo 0.82861(4) 0.45214(7) 0.68637(4) 0.0253(4) Uani 1 1 d . . . . .
Mo4 Mo 0.60459(4) 0.46460(7) 0.69389(5) 0.0259(4) Uani 1 1 d . . . . .
P1 P 0.77362(14) 0.5782(2) 0.58902(12) 0.0271(11) Uani 1 1 d . . . . .
P2 P 0.65524(15) 0.4462(2) 0.59269(14) 0.0329(12) Uani 1 1 d . . . . .
P3 P 0.64703(14) 0.68640(19) 0.59799(13) 0.0265(11) Uani 1 1 d . . . . .
P4 P 0.57668(13) 0.6601(3) 0.72751(17) 0.0366(13) Uani 1 1 d . . . . .
P5 P 0.68348(14) 0.7969(2) 0.80241(14) 0.0267(11) Uani 1 1 d . . . . .
P6 P 0.65052(16) 0.5984(2) 0.86415(14) 0.0341(12) Uani 1 1 d . . . . .
P7 P 0.89756(14) 0.5419(3) 0.78722(17) 0.0389(14) Uani 1 1 d . . . . .
P8 P 0.79885(19) 0.3788(2) 0.85527(15) 0.0457(17) Uani 1 1 d . . . . .
P9 P 0.65475(14) 0.3544(2) 0.79308(14) 0.0292(11) Uani 1 1 d . . . . .
P10 P 0.83837(15) 0.7014(2) 0.86002(15) 0.0360(13) Uani 1 1 d . . . . .
P11 P 0.84539(15) 0.7454(2) 0.7185(2) 0.0471(17) Uani 1 1 d . . . . .
P12 P 0.75751(14) 0.3000(2) 0.71615(15) 0.0299(12) Uani 1 1 d . . . . .
P13 P 0.53187(19) 0.2972(3) 0.6490(2) 0.065(2) Uani 1 1 d . . . . .
P14 P 0.49074(17) 0.4455(3) 0.6043(2) 0.0538(19) Uani 1 1 d . . . . .
P15 P 0.49386(18) 0.4191(4) 0.7102(3) 0.080(3) Uani 1 1 d . . . . .
P16 P 0.65867(16) 0.9680(3) 0.66172(16) 0.0456(16) Uani 1 1 d . . . . .
P17 P 0.76153(17) 0.9824(2) 0.71134(17) 0.0409(14) Uani 1 1 d . . . . .
P18 P 0.73563(15) 0.9275(2) 0.60807(16) 0.0349(13) Uani 1 1 d . . . . .
P19 P 0.7533(3) 0.4839(4) 0.9982(2) 0.069(2) Uani 1 1 d . . . . .
P20 P 0.7849(2) 0.6480(3) 1.00092(15) 0.053(2) Uani 1 1 d . . . . .
P21 P 0.8536(2) 0.5185(3) 0.99806(17) 0.058(2) Uani 1 1 d . . . . .
P22 P 0.91979(17) 0.3172(3) 0.69508(17) 0.0469(16) Uani 1 1 d . . . . .
P23 P 0.92755(17) 0.4570(3) 0.63211(18) 0.0492(16) Uani 1 1 d . . . . .
P24 P 0.85712(15) 0.3326(2) 0.59402(15) 0.0329(12) Uani 1 1 d . . . . .
O1 O 0.5662(3) 0.4332(5) 0.6797(4) 0.029(3) Uani 1 1 d . U . . .
O2 O 0.6363(3) 0.4228(6) 0.6840(4) 0.031(3) Uani 1 1 d . U . . .
O3 O 0.6126(3) 0.4741(5) 0.7390(4) 0.028(3) Uani 1 1 d . U . . .
O4 O 0.6049(3) 0.5288(5) 0.6731(3) 0.025(3) Uani 1 1 d . U . . .
O5 O 0.8576(4) 0.4177(6) 0.6693(4) 0.032(3) Uani 1 1 d . U . . .
O6 O 0.7874(3) 0.4258(5) 0.6676(3) 0.026(3) Uani 1 1 d . U . . .
O7 O 0.8375(3) 0.4430(5) 0.7318(3) 0.026(3) Uani 1 1 d . U . . .
O8 O 0.8303(3) 0.5216(6) 0.6762(4) 0.031(3) Uani 1 1 d . U . . .
O9 O 0.7241(3) 0.8539(5) 0.6852(3) 0.024(3) Uani 1 1 d . U . . .
O10 O 0.7479(3) 0.7478(5) 0.6732(3) 0.026(3) Uani 1 1 d . U . . .
O11 O 0.7448(3) 0.7826(5) 0.7419(3) 0.024(3) Uani 1 1 d . U . . .
O12 O 0.6838(3) 0.7602(5) 0.6906(3) 0.022(3) Uani 1 1 d . U . . .
O13 O 0.7504(4) 0.6218(6) 0.8727(4) 0.033(3) Uani 1 1 d . U . . .
O14 O 0.8054(4) 0.5476(6) 0.8693(4) 0.034(3) Uani 1 1 d . U . . .
O15 O 0.7393(4) 0.5049(6) 0.8721(3) 0.029(3) Uani 1 1 d . U . . .
O16 O 0.7815(4) 0.5552(6) 0.9321(4) 0.036(3) Uani 1 1 d . U . . .
O18 O 0.6905(11) 1.1278(19) 0.5776(11) 0.153(10) Uani 1 1 d . U . . .
O19 O 0.7420(11) 1.1024(18) 0.5951(11) 0.144(10) Uani 1 1 d . U . . .
O20 O 0.7059(10) 1.0819(17) 0.6218(11) 0.146(10) Uani 1 1 d . U . . .
O21 O 0.964(2) 0.274(4) 0.6200(16) 0.34(3) Uani 1 1 d D U . . .
O22 O 0.6994(10) 0.3308(14) 0.4873(10) 0.128(12) Uani 1 1 d . U . . .
O23 O 0.408(2) 0.312(4) 0.5579(17) 0.36(3) Uani 1 1 d D U . . .
O24 O 0.439(2) 0.310(4) 0.617(2) 0.35(3) Uani 1 1 d D U . . .
O25 O 0.404(2) 0.387(3) 0.596(2) 0.35(3) Uani 1 1 d D U . . .
O26 O 0.957(2) 0.231(3) 0.565(2) 0.34(3) Uani 1 1 d D U . . .
O27 O 0.983(2) 0.319(3) 0.575(2) 0.34(3) Uani 1 1 d D U . . .
N1 N 0.7162(16) 1.104(2) 0.5961(15) 0.143(9) Uani 1 1 d . U . . .
N3 N 0.962(3) 0.279(3) 0.5848(18) 0.34(3) Uani 1 1 d D U . . .
N4 N 0.412(3) 0.331(3) 0.5922(17) 0.35(3) Uani 1 1 d D U . . .
C1 C 0.7496(6) 0.5675(11) 0.5450(5) 0.043(4) Uani 1 1 d . U . . .
C2 C 0.7233(7) 0.5305(11) 0.5404(6) 0.047(5) Uani 1 1 d . U . . .
H2 H 0.717182 0.515164 0.559884 0.057 Uiso 1 1 calc R U . . .
C3 C 0.7065(8) 0.5164(12) 0.5088(6) 0.054(5) Uani 1 1 d . U . . .
H3 H 0.687915 0.492633 0.505967 0.064 Uiso 1 1 calc R U . . .
C4 C 0.7168(8) 0.5371(13) 0.4796(6) 0.056(5) Uani 1 1 d . U . . .
H4 H 0.705477 0.526554 0.457164 0.067 Uiso 1 1 calc R U . . .
C5 C 0.7428(7) 0.5720(13) 0.4841(6) 0.051(5) Uani 1 1 d . U . . .
H5 H 0.750037 0.587042 0.465247 0.061 Uiso 1 1 calc R U . . .
C6 C 0.7580(7) 0.5845(11) 0.5168(6) 0.048(5) Uani 1 1 d . U . . .
H6 H 0.776803 0.607888 0.519865 0.057 Uiso 1 1 calc R U . . .
C7 C 0.7903(6) 0.6464(9) 0.5897(6) 0.033(4) Uani 1 1 d . U . . .
C8 C 0.8177(6) 0.6592(9) 0.5726(6) 0.041(4) Uani 1 1 d . U . . .
H8 H 0.826852 0.632120 0.560503 0.049 Uiso 1 1 calc R U . . .
C9 C 0.8295(6) 0.7112(9) 0.5747(7) 0.042(4) Uani 1 1 d . U . . .
H9 H 0.847032 0.719895 0.563825 0.051 Uiso 1 1 calc R U . . .
C10 C 0.8174(7) 0.7503(10) 0.5913(7) 0.044(4) Uani 1 1 d . U . . .
H10 H 0.826368 0.785994 0.592242 0.052 Uiso 1 1 calc R U . . .
C11 C 0.7912(6) 0.7383(9) 0.6075(7) 0.043(4) Uani 1 1 d . U . . .
H11 H 0.781890 0.766151 0.618877 0.051 Uiso 1 1 calc R U . . .
C12 C 0.7795(6) 0.6875(9) 0.6068(6) 0.035(4) Uani 1 1 d . U . . .
H12 H 0.762741 0.679930 0.618980 0.042 Uiso 1 1 calc R U . . .
C13 C 0.7788(6) 0.9366(8) 0.6052(6) 0.035(4) Uani 1 1 d . U . . .
C14 C 0.7963(6) 0.8994(9) 0.5902(7) 0.043(4) Uani 1 1 d . U . . .
H14 H 0.785928 0.866218 0.581511 0.052 Uiso 1 1 calc R U . . .
C15 C 0.8290(6) 0.9101(10) 0.5878(7) 0.046(4) Uani 1 1 d . U . . .
H15 H 0.841032 0.883723 0.578129 0.055 Uiso 1 1 calc R U . . .
C16 C 0.8436(6) 0.9578(9) 0.5990(7) 0.042(4) Uani 1 1 d . U . . .
H16 H 0.866060 0.964182 0.597661 0.050 Uiso 1 1 calc R U . . .
C17 C 0.8261(6) 0.9983(9) 0.6126(7) 0.041(4) Uani 1 1 d . U . . .
H17 H 0.835884 1.032531 0.619741 0.049 Uiso 1 1 calc R U . . .
C18 C 0.7939(6) 0.9857(9) 0.6150(6) 0.037(4) Uani 1 1 d . U . . .
H18 H 0.781556 1.012440 0.623930 0.044 Uiso 1 1 calc R U . . .
C19 C 0.6468(6) 0.6796(9) 0.5525(5) 0.035(4) Uani 1 1 d . U . . .
C20 C 0.6754(7) 0.6592(10) 0.5436(6) 0.044(4) Uani 1 1 d . U . . .
H20 H 0.693672 0.647756 0.561224 0.052 Uiso 1 1 calc R U . . .
C21 C 0.6777(8) 0.6553(11) 0.5104(6) 0.051(5) Uani 1 1 d . U . . .
H21 H 0.696942 0.640240 0.504623 0.062 Uiso 1 1 calc R U . . .
C22 C 0.6501(7) 0.6748(11) 0.4839(6) 0.052(5) Uani 1 1 d . U . . .
H22 H 0.650884 0.672405 0.460466 0.063 Uiso 1 1 calc R U . . .
C23 C 0.6227(8) 0.6967(10) 0.4931(7) 0.052(5) Uani 1 1 d . U . . .
H23 H 0.604345 0.708948 0.475814 0.062 Uiso 1 1 calc R U . . .
C24 C 0.6217(7) 0.7010(10) 0.5262(6) 0.047(5) Uani 1 1 d . U . . .
H24 H 0.603439 0.719220 0.532047 0.056 Uiso 1 1 calc R U . . .
C25 C 0.6034(5) 0.6761(9) 0.5997(6) 0.036(4) Uani 1 1 d . U . . .
C26 C 0.5949(5) 0.6256(10) 0.6122(7) 0.042(4) Uani 1 1 d . U . . .
H26 H 0.611419 0.598545 0.619610 0.050 Uiso 1 1 calc R U . . .
C27 C 0.5622(6) 0.6165(11) 0.6133(7) 0.050(5) Uani 1 1 d . U . . .
H27 H 0.556450 0.582246 0.621229 0.059 Uiso 1 1 calc R U . . .
C28 C 0.5380(7) 0.6537(12) 0.6038(8) 0.056(5) Uani 1 1 d . U . . .
H28 H 0.515833 0.646234 0.605647 0.067 Uiso 1 1 calc R U . . .
C29 C 0.5460(6) 0.7022(12) 0.5916(8) 0.056(5) Uani 1 1 d . U . . .
H29 H 0.529090 0.728812 0.584518 0.067 Uiso 1 1 calc R U . . .
C30 C 0.5783(6) 0.7131(10) 0.5894(7) 0.045(5) Uani 1 1 d . U . . .
H30 H 0.583274 0.747175 0.580562 0.054 Uiso 1 1 calc R U . . .
C31 C 0.6542(6) 0.7600(7) 0.6051(6) 0.033(4) Uani 1 1 d . U . . .
H31A H 0.636617 0.780302 0.588889 0.039 Uiso 1 1 calc R U . . .
H31B H 0.652372 0.769222 0.628636 0.039 Uiso 1 1 calc R U . . .
C32 C 0.6877(5) 0.7776(7) 0.6003(5) 0.028(4) Uani 1 1 d . U . . .
H32A H 0.689741 0.767088 0.576996 0.033 Uiso 1 1 calc R U . . .
H32B H 0.705215 0.757985 0.616971 0.033 Uiso 1 1 calc R U . . .
C33 C 0.6937(5) 0.8381(8) 0.6049(5) 0.029(4) Uani 1 1 d . U . . .
H33A H 0.677929 0.857782 0.586490 0.035 Uiso 1 1 calc R U . . .
H33B H 0.689329 0.849531 0.627119 0.035 Uiso 1 1 calc R U . . .
C34 C 0.7290(6) 0.8534(9) 0.6037(6) 0.036(4) Uani 1 1 d . U . . .
H34A H 0.733642 0.841082 0.581751 0.044 Uiso 1 1 calc R U . . .
H34B H 0.744806 0.834634 0.622544 0.044 Uiso 1 1 calc R U . . .
C35 C 0.7197(6) 0.2767(10) 0.6862(7) 0.042(4) Uani 1 1 d . U . . .
C36 C 0.7181(7) 0.2336(11) 0.6618(7) 0.053(5) Uani 1 1 d . U . . .
H36 H 0.738249 0.215950 0.660254 0.064 Uiso 1 1 calc R U . . .
C37 C 0.6897(8) 0.2172(12) 0.6411(8) 0.062(5) Uani 1 1 d . U . . .
H37 H 0.689368 0.186846 0.626401 0.075 Uiso 1 1 calc R U . . .
C38 C 0.6604(7) 0.2458(12) 0.6418(8) 0.059(5) Uani 1 1 d . U . . .
H38 H 0.639774 0.234042 0.627747 0.071 Uiso 1 1 calc R U . . .
C39 C 0.6611(6) 0.2892(10) 0.6617(7) 0.047(5) Uani 1 1 d . U . . .
H39 H 0.641479 0.310160 0.660320 0.057 Uiso 1 1 calc R U . . .
C40 C 0.6913(6) 0.3043(10) 0.6851(7) 0.043(4) Uani 1 1 d . U . . .
H40 H 0.691390 0.334096 0.700197 0.052 Uiso 1 1 calc R U . . .
C41 C 0.7908(5) 0.2932(10) 0.6928(6) 0.037(5) Uani 1 1 d . U . . .
H41A H 0.789806 0.256197 0.682891 0.045 Uiso 1 1 calc R U . . .
H41B H 0.786603 0.319372 0.673520 0.045 Uiso 1 1 calc R U . . .
C365 C 0.7368(14) 0.525(2) 1.0932(14) 0.139(9) Uani 1 1 d D U . . .
H365 H 0.749354 0.542297 1.113091 0.167 Uiso 1 1 calc R U . . .
C364 C 0.7044(14) 0.507(2) 1.0934(14) 0.138(9) Uani 1 1 d D U . . .
H364 H 0.691729 0.517771 1.109279 0.166 Uiso 1 1 calc R U . . .
C363 C 0.6939(15) 0.470(2) 1.0664(13) 0.137(9) Uani 1 1 d D U . . .
H363 H 0.675103 0.448209 1.068001 0.165 Uiso 1 1 calc R U . . .
C362 C 0.7522(15) 0.518(2) 1.0642(12) 0.137(9) Uani 1 1 d D U . . .
H362 H 0.773594 0.533333 1.065166 0.164 Uiso 1 1 calc R U . . .
C361 C 0.7071(14) 0.459(2) 1.0370(14) 0.136(9) Uani 1 1 d D U . . .
H361 H 0.696977 0.432928 1.020105 0.164 Uiso 1 1 calc R U . . .
C360 C 0.7360(14) 0.488(2) 1.0341(14) 0.136(9) Uani 1 1 d D U . . .
C42 C 0.8261(5) 0.3030(10) 0.7150(6) 0.035(4) Uani 1 1 d . U . . .
H42A H 0.827072 0.340068 0.724716 0.042 Uiso 1 1 calc R U . . .
H42B H 0.830142 0.277004 0.734364 0.042 Uiso 1 1 calc R U . . .
C43 C 0.8538(6) 0.2970(10) 0.6959(6) 0.037(4) Uani 1 1 d . U . . .
H43A H 0.856605 0.258233 0.690478 0.044 Uiso 1 1 calc R U . . .
H43B H 0.848158 0.317526 0.674082 0.044 Uiso 1 1 calc R U . . .
C44 C 0.8846(6) 0.3180(10) 0.7177(6) 0.042(5) Uani 1 1 d . U . . .
H44A H 0.890691 0.295660 0.738717 0.051 Uiso 1 1 calc R U . . .
H44B H 0.880838 0.355680 0.724565 0.051 Uiso 1 1 calc R U . . .
C45 C 0.8093(6) 0.5339(8) 0.5921(6) 0.032(4) Uani 1 1 d . U . . .
H45A H 0.820459 0.543012 0.573406 0.038 Uiso 1 1 calc R U . . .
H45B H 0.825353 0.541092 0.614119 0.038 Uiso 1 1 calc R U . . .
C46 C 0.8008(6) 0.4736(8) 0.5901(5) 0.031(4) Uani 1 1 d . U . . .
H46A H 0.792035 0.463770 0.610347 0.037 Uiso 1 1 calc R U . . .
H46B H 0.782673 0.467360 0.569485 0.037 Uiso 1 1 calc R U . . .
C47 C 0.8288(6) 0.4368(9) 0.5885(6) 0.033(4) Uani 1 1 d . U . . .
H47A H 0.848320 0.447002 0.606886 0.040 Uiso 1 1 calc R U . . .
H47B H 0.835021 0.441960 0.566291 0.040 Uiso 1 1 calc R U . . .
C48 C 0.8209(6) 0.3759(9) 0.5926(6) 0.034(4) Uani 1 1 d . U . . .
H48A H 0.802731 0.364659 0.573142 0.041 Uiso 1 1 calc R U . . .
H48B H 0.813024 0.370966 0.613950 0.041 Uiso 1 1 calc R U . . .
C49 C 0.9180(6) 0.5050(12) 0.6629(7) 0.050(5) Uani 1 1 d . U . . .
H49A H 0.930944 0.538733 0.662003 0.060 Uiso 1 1 calc R U . . .
H49B H 0.894057 0.514498 0.656047 0.060 Uiso 1 1 calc R U . . .
C50 C 0.9259(6) 0.4838(11) 0.7007(7) 0.047(5) Uani 1 1 d . U . . .
H50A H 0.915510 0.447680 0.701543 0.057 Uiso 1 1 calc R U . . .
H50B H 0.950311 0.479788 0.709224 0.057 Uiso 1 1 calc R U . . .
C51 C 0.9124(6) 0.5235(11) 0.7236(7) 0.045(5) Uani 1 1 d . U . . .
H51A H 0.926452 0.556554 0.727222 0.054 Uiso 1 1 calc R U . . .
H51B H 0.889420 0.534298 0.712197 0.054 Uiso 1 1 calc R U . . .
C52 C 0.9124(6) 0.4976(11) 0.7581(6) 0.044(5) Uani 1 1 d . U . . .
H52A H 0.935349 0.485846 0.768939 0.052 Uiso 1 1 calc R U . . .
H52B H 0.898130 0.464710 0.754188 0.052 Uiso 1 1 calc R U . . .
C53 C 0.6505(6) 0.9103(10) 0.6879(6) 0.039(5) Uani 1 1 d . U . . .
H53A H 0.626571 0.910304 0.688264 0.047 Uiso 1 1 calc R U . . .
H53B H 0.655219 0.876186 0.676812 0.047 Uiso 1 1 calc R U . . .
C54 C 0.6699(6) 0.9107(9) 0.7227(6) 0.038(4) Uani 1 1 d . U . . .
H54A H 0.663379 0.942717 0.734675 0.045 Uiso 1 1 calc R U . . .
H54B H 0.693762 0.914669 0.722491 0.045 Uiso 1 1 calc R U . . .
C55 C 0.6655(5) 0.8595(8) 0.7428(5) 0.029(4) Uani 1 1 d . U . . .
H55A H 0.642875 0.859840 0.747558 0.035 Uiso 1 1 calc R U . . .
H55B H 0.667013 0.827291 0.728490 0.035 Uiso 1 1 calc R U . . .
C56 C 0.6910(6) 0.8544(9) 0.7763(5) 0.033(4) Uani 1 1 d . U . . .
H56A H 0.690977 0.888333 0.789580 0.039 Uiso 1 1 calc R U . . .
H56B H 0.713368 0.850481 0.771357 0.039 Uiso 1 1 calc R U . . .
C57 C 0.6369(7) 0.5255(10) 0.5440(6) 0.044(5) Uani 1 1 d . U . . .
H57 H 0.641160 0.549816 0.562866 0.053 Uiso 1 1 calc R U . . .
C58 C 0.6248(7) 0.5462(11) 0.5111(6) 0.050(5) Uani 1 1 d . U . . .
H58 H 0.623076 0.584298 0.507238 0.060 Uiso 1 1 calc R U . . .
C59 C 0.6153(8) 0.5102(12) 0.4843(7) 0.055(5) Uani 1 1 d . U . . .
H59 H 0.604734 0.523828 0.462296 0.066 Uiso 1 1 calc R U . . .
C60 C 0.6204(7) 0.4576(11) 0.4881(7) 0.053(5) Uani 1 1 d . U . . .
H60 H 0.615551 0.433915 0.468865 0.064 Uiso 1 1 calc R U . . .
C61 C 0.6327(7) 0.4377(11) 0.5202(6) 0.048(5) Uani 1 1 d . U . . .
H61 H 0.634624 0.399364 0.522946 0.058 Uiso 1 1 calc R U . . .
C62 C 0.6430(7) 0.4707(10) 0.5499(6) 0.042(4) Uani 1 1 d . U . . .
C63 C 0.6824(6) 0.3872(9) 0.5902(6) 0.039(4) Uani 1 1 d . U . . .
C64 C 0.7151(6) 0.3924(10) 0.6048(6) 0.039(4) Uani 1 1 d . U . . .
H64 H 0.723282 0.426114 0.614808 0.047 Uiso 1 1 calc R U . . .
C65 C 0.7377(7) 0.3481(11) 0.6053(7) 0.048(5) Uani 1 1 d . U . . .
H65 H 0.760590 0.351944 0.616254 0.057 Uiso 1 1 calc R U . . .
C66 C 0.7261(7) 0.3005(11) 0.5901(7) 0.053(5) Uani 1 1 d . U . . .
H66 H 0.740946 0.271092 0.589723 0.063 Uiso 1 1 calc R U . . .
C67 C 0.6926(7) 0.2949(11) 0.5751(7) 0.051(5) Uani 1 1 d . U . . .
H67 H 0.684616 0.261569 0.564424 0.061 Uiso 1 1 calc R U . . .
C68 C 0.6701(7) 0.3379(10) 0.5755(7) 0.047(5) Uani 1 1 d . U . . .
H68 H 0.646976 0.333317 0.565897 0.056 Uiso 1 1 calc R U . . .
C69 C 0.7898(8) 0.2599(11) 0.7787(7) 0.055(5) Uani 1 1 d . U . . .
H69 H 0.793535 0.297246 0.784129 0.066 Uiso 1 1 calc R U . . .
C70 C 0.8053(9) 0.2211(12) 0.8022(8) 0.065(6) Uani 1 1 d . U . . .
H70 H 0.820921 0.231219 0.822488 0.078 Uiso 1 1 calc R U . . .
C71 C 0.7971(8) 0.1675(11) 0.7950(8) 0.061(5) Uani 1 1 d . U . . .
H71 H 0.806569 0.140100 0.811004 0.073 Uiso 1 1 calc R U . . .
C72 C 0.7753(7) 0.1532(11) 0.7649(8) 0.056(5) Uani 1 1 d . U . . .
H72 H 0.769284 0.116119 0.761103 0.067 Uiso 1 1 calc R U . . .
C73 C 0.7620(7) 0.1904(9) 0.7400(8) 0.050(5) Uani 1 1 d . U . . .
H73 H 0.748362 0.179703 0.718580 0.059 Uiso 1 1 calc R U . . .
C74 C 0.7696(6) 0.2457(9) 0.7481(6) 0.039(4) Uani 1 1 d . U . . .
C75 C 0.5994(7) 0.7461(11) 0.6959(7) 0.049(5) Uani 1 1 d . U . . .
H75 H 0.620456 0.734739 0.709222 0.059 Uiso 1 1 calc R U . . .
C76 C 0.5721(6) 0.7185(11) 0.6991(7) 0.048(5) Uani 1 1 d . U . . .
C77 C 0.5432(8) 0.7341(12) 0.6780(8) 0.064(6) Uani 1 1 d . U . . .
H77 H 0.523223 0.714356 0.677190 0.076 Uiso 1 1 calc R U . . .
C78 C 0.5432(8) 0.7812(13) 0.6567(9) 0.066(6) Uani 1 1 d . U . . .
H78 H 0.522837 0.793158 0.642145 0.079 Uiso 1 1 calc R U . . .
C79 C 0.5679(8) 0.8051(13) 0.6570(9) 0.066(6) Uani 1 1 d . U . . .
H79 H 0.566140 0.837730 0.644058 0.079 Uiso 1 1 calc R U . . .
C80 C 0.5986(7) 0.7900(12) 0.6741(8) 0.057(5) Uani 1 1 d . U . . .
H80 H 0.618273 0.808205 0.671545 0.069 Uiso 1 1 calc R U . . .
C81 C 0.7411(10) 0.6665(13) 1.0029(8) 0.071(6) Uani 1 1 d . U . . .
C82 C 0.7335(11) 0.6530(15) 1.0323(8) 0.081(7) Uani 1 1 d . U . . .
H82 H 0.750441 0.641760 1.051305 0.097 Uiso 1 1 calc R U . . .
C83 C 0.7003(12) 0.6556(18) 1.0351(9) 0.093(7) Uani 1 1 d . U . . .
H83 H 0.694604 0.645546 1.055985 0.111 Uiso 1 1 calc R U . . .
C84 C 0.6752(12) 0.6732(17) 1.0068(9) 0.090(7) Uani 1 1 d . U . . .
H84 H 0.652940 0.677849 1.009284 0.109 Uiso 1 1 calc R U . . .
C85 C 0.6831(11) 0.6839(16) 0.9749(9) 0.084(7) Uani 1 1 d . U . . .
H85 H 0.666899 0.692748 0.954702 0.101 Uiso 1 1 calc R U . . .
C86 C 0.7197(10) 0.6798(13) 0.9763(8) 0.072(6) Uani 1 1 d . U . . .
H86 H 0.727201 0.687547 0.956063 0.086 Uiso 1 1 calc R U . . .
C87 C 0.8730(10) 0.4725(15) 1.0325(8) 0.080(7) Uani 1 1 d . U . . .
C88 C 0.9038(11) 0.4524(16) 1.0341(9) 0.086(7) Uani 1 1 d . U . . .
H88 H 0.915690 0.464045 1.017656 0.103 Uiso 1 1 calc R U . . .
C89 C 0.9193(11) 0.4132(17) 1.0601(9) 0.092(7) Uani 1 1 d . U . . .
H89 H 0.939725 0.395516 1.059823 0.111 Uiso 1 1 calc R U . . .
C90 C 0.9010(11) 0.4032(16) 1.0868(9) 0.091(7) Uani 1 1 d . U . . .
H90 H 0.910263 0.380193 1.105602 0.109 Uiso 1 1 calc R U . . .
C91 C 0.8708(11) 0.4267(16) 1.0850(9) 0.089(7) Uani 1 1 d . U . . .
H91 H 0.859405 0.419585 1.102706 0.107 Uiso 1 1 calc R U . . .
C92 C 0.8561(11) 0.4600(16) 1.0589(9) 0.086(7) Uani 1 1 d . U . . .
H92 H 0.834703 0.474885 1.058163 0.103 Uiso 1 1 calc R U . . .
C93 C 0.6422(8) 0.6649(11) 0.8803(6) 0.052(5) Uani 1 1 d . U . . .
C94 C 0.6690(8) 0.7009(11) 0.8855(7) 0.055(5) Uani 1 1 d . U . . .
H94 H 0.689418 0.689552 0.880491 0.066 Uiso 1 1 calc R U . . .
C95 C 0.6664(9) 0.7534(11) 0.8980(7) 0.061(5) Uani 1 1 d . U . . .
H95 H 0.684594 0.778132 0.901018 0.073 Uiso 1 1 calc R U . . .
C96 C 0.6359(9) 0.7684(12) 0.9061(7) 0.060(5) Uani 1 1 d . U . . .
H96 H 0.633552 0.803785 0.914712 0.072 Uiso 1 1 calc R U . . .
C97 C 0.6092(9) 0.7318(12) 0.9014(7) 0.063(5) Uani 1 1 d . U . . .
H97 H 0.588674 0.742906 0.906311 0.075 Uiso 1 1 calc R U . . .
C98 C 0.6126(8) 0.6801(12) 0.8899(7) 0.057(5) Uani 1 1 d . U . . .
H98 H 0.594963 0.654646 0.888441 0.069 Uiso 1 1 calc R U . . .
C99 C 0.8060(6) 0.7928(9) 0.8300(7) 0.042(4) Uani 1 1 d . U . . .
H99 H 0.795399 0.767144 0.813338 0.050 Uiso 1 1 calc R U . . .
C100 C 0.8297(6) 0.7731(10) 0.8567(7) 0.044(4) Uani 1 1 d . U . . .
C101 C 0.8454(7) 0.8125(10) 0.8811(7) 0.051(5) Uani 1 1 d . U . . .
H101 H 0.860804 0.800495 0.901128 0.061 Uiso 1 1 calc R U . . .
C102 C 0.8390(8) 0.8675(10) 0.8767(8) 0.055(5) Uani 1 1 d . U . . .
H102 H 0.851187 0.893508 0.892139 0.066 Uiso 1 1 calc R U . . .
C103 C 0.8134(8) 0.8836(11) 0.8479(8) 0.059(5) Uani 1 1 d . U . . .
H103 H 0.808717 0.921280 0.844635 0.071 Uiso 1 1 calc R U . . .
C104 C 0.7953(7) 0.8479(10) 0.8246(8) 0.052(5) Uani 1 1 d . U . . .
H104 H 0.777241 0.858842 0.806544 0.062 Uiso 1 1 calc R U . . .
C105 C 0.7331(7) 0.7675(11) 0.8594(6) 0.046(5) Uani 1 1 d . U . . .
H105 H 0.731792 0.732630 0.849026 0.055 Uiso 1 1 calc R U . . .
C106 C 0.7540(7) 0.7771(12) 0.8914(7) 0.053(5) Uani 1 1 d . U . . .
H106 H 0.766141 0.747666 0.903582 0.063 Uiso 1 1 calc R U . . .
C107 C 0.7578(7) 0.8287(12) 0.9059(7) 0.051(5) Uani 1 1 d . U . . .
H107 H 0.774390 0.835009 0.926224 0.061 Uiso 1 1 calc R U . . .
C108 C 0.7383(7) 0.8690(12) 0.8916(6) 0.050(5) Uani 1 1 d . U . . .
H108 H 0.740140 0.903240 0.902869 0.060 Uiso 1 1 calc R U . . .
C109 C 0.7140(7) 0.8623(10) 0.8588(6) 0.048(5) Uani 1 1 d . U . . .
H109 H 0.699191 0.890586 0.848825 0.057 Uiso 1 1 calc R U . . .
C110 C 0.7140(6) 0.8110(9) 0.8431(6) 0.037(4) Uani 1 1 d . U . . .
C111 C 0.5535(6) 0.6744(12) 0.7605(7) 0.047(5) Uani 1 1 d . U . . .
C112 C 0.5621(7) 0.6431(14) 0.7895(8) 0.061(5) Uani 1 1 d . U . . .
H112 H 0.580375 0.618583 0.792759 0.073 Uiso 1 1 calc R U . . .
C113 C 0.5426(8) 0.6488(16) 0.8144(9) 0.070(6) Uani 1 1 d . U . . .
H113 H 0.548165 0.627965 0.834892 0.084 Uiso 1 1 calc R U . . .
C114 C 0.5179(7) 0.6815(15) 0.8099(8) 0.065(5) Uani 1 1 d . U . . .
H114 H 0.504776 0.682919 0.826542 0.078 Uiso 1 1 calc R U . . .
C115 C 0.5098(6) 0.7141(14) 0.7820(7) 0.059(5) Uani 1 1 d . U . . .
H115 H 0.492064 0.739498 0.779846 0.070 Uiso 1 1 calc R U . . .
C116 C 0.5272(5) 0.7103(12) 0.7570(7) 0.048(5) Uani 1 1 d . U . . .
H116 H 0.521243 0.732413 0.737074 0.057 Uiso 1 1 calc R U . . .
C117 C 0.6142(6) 0.5562(11) 0.8592(7) 0.052(5) Uani 1 1 d . U . . .
C118 C 0.5966(7) 0.5510(12) 0.8858(8) 0.058(5) Uani 1 1 d . U . . .
H118 H 0.602959 0.569073 0.907272 0.070 Uiso 1 1 calc R U . . .
C119 C 0.5683(8) 0.5153(13) 0.8768(9) 0.068(6) Uani 1 1 d . U . . .
H119 H 0.554487 0.510572 0.892604 0.082 Uiso 1 1 calc R U . . .
C120 C 0.5610(9) 0.4892(15) 0.8479(10) 0.080(6) Uani 1 1 d . U . . .
H120 H 0.541267 0.467947 0.843973 0.095 Uiso 1 1 calc R U . . .
C121 C 0.5773(8) 0.4884(14) 0.8233(10) 0.070(6) Uani 1 1 d . U . . .
H121 H 0.571934 0.465714 0.803639 0.084 Uiso 1 1 calc R U . . .
C122 C 0.6041(6) 0.5261(11) 0.8301(8) 0.051(5) Uani 1 1 d . U . . .
H122 H 0.616222 0.530765 0.812684 0.061 Uiso 1 1 calc R U . . .
C123 C 0.6238(9) 1.0259(14) 0.7036(9) 0.073(6) Uani 1 1 d . U . . .
H123 H 0.614380 0.992442 0.708494 0.087 Uiso 1 1 calc R U . . .
C124 C 0.6472(7) 0.3763(9) 0.8340(6) 0.044(4) Uani 1 1 d . U . . .
C125 C 0.6716(8) 0.4086(10) 0.8547(6) 0.049(5) Uani 1 1 d . U . . .
H125 H 0.690876 0.419637 0.847198 0.059 Uiso 1 1 calc R U . . .
C126 C 0.6667(9) 0.4244(11) 0.8870(7) 0.060(5) Uani 1 1 d . U . . .
H126 H 0.683464 0.445885 0.901259 0.072 Uiso 1 1 calc R U . . .
C127 C 0.6392(9) 0.4105(12) 0.8991(8) 0.061(5) Uani 1 1 d . U . . .
H127 H 0.637178 0.420589 0.921416 0.074 Uiso 1 1 calc R U . . .
C128 C 0.6144(9) 0.3808(12) 0.8771(8) 0.061(5) Uani 1 1 d . U . . .
H128 H 0.594264 0.371947 0.883590 0.074 Uiso 1 1 calc R U . . .
C129 C 0.6193(8) 0.3658(12) 0.8481(8) 0.057(5) Uani 1 1 d . U . . .
H129 H 0.601928 0.344921 0.834217 0.069 Uiso 1 1 calc R U . . .
C130 C 0.6668(7) 0.2841(9) 0.8002(7) 0.047(5) Uani 1 1 d . U . . .
C131 C 0.6487(8) 0.2468(10) 0.8150(8) 0.057(5) Uani 1 1 d . U . . .
H131 H 0.629001 0.257938 0.821649 0.068 Uiso 1 1 calc R U . . .
C132 C 0.6600(9) 0.1917(10) 0.8202(8) 0.066(6) Uani 1 1 d . U . . .
H132 H 0.648195 0.166428 0.830867 0.079 Uiso 1 1 calc R U . . .
C133 C 0.6865(9) 0.1766(11) 0.8101(8) 0.068(6) Uani 1 1 d . U . . .
H133 H 0.693020 0.139612 0.813267 0.082 Uiso 1 1 calc R U . . .
C134 C 0.7058(10) 0.2109(11) 0.7951(8) 0.070(6) Uani 1 1 d . U . . .
H134 H 0.725003 0.198049 0.788122 0.084 Uiso 1 1 calc R U . . .
C135 C 0.6953(9) 0.2672(11) 0.7904(8) 0.060(5) Uani 1 1 d . U . . .
H135 H 0.708006 0.292415 0.780698 0.072 Uiso 1 1 calc R U . . .
C136 C 0.7618(11) 0.4145(15) 0.9957(9) 0.093(8) Uani 1 1 d . U . . .
C137 C 0.7549(12) 0.3861(16) 0.9639(10) 0.096(8) Uani 1 1 d . U . . .
H137 H 0.742473 0.405558 0.944773 0.115 Uiso 1 1 calc R U . . .
C138 C 0.7645(12) 0.3316(16) 0.9571(10) 0.097(8) Uani 1 1 d . U . . .
H138 H 0.759325 0.315094 0.935070 0.116 Uiso 1 1 calc R U . . .
C139 C 0.7825(11) 0.3054(16) 0.9874(9) 0.092(8) Uani 1 1 d . U . . .
H139 H 0.791514 0.269996 0.986758 0.110 Uiso 1 1 calc R U . . .
C140 C 0.7863(12) 0.3341(16) 1.0178(9) 0.094(8) Uani 1 1 d . U . . .
H140 H 0.796443 0.314684 1.037971 0.113 Uiso 1 1 calc R U . . .
C141 C 0.7773(11) 0.3877(15) 1.0230(9) 0.091(8) Uani 1 1 d . U . . .
H141 H 0.782058 0.403892 1.045111 0.109 Uiso 1 1 calc R U . . .
C142 C 0.9047(8) 0.5037(14) 0.8276(9) 0.069(6) Uani 1 1 d . U . . .
C143 C 0.8799(7) 0.5077(13) 0.8468(8) 0.066(6) Uani 1 1 d . U . . .
H143 H 0.859887 0.527303 0.838135 0.079 Uiso 1 1 calc R U . . .
C144 C 0.8857(9) 0.4823(15) 0.8787(9) 0.076(6) Uani 1 1 d . U . . .
H144 H 0.869949 0.484789 0.892653 0.091 Uiso 1 1 calc R U . . .
C145 C 0.9148(10) 0.4535(16) 0.8893(10) 0.085(7) Uani 1 1 d . U . . .
H145 H 0.919021 0.437820 0.911497 0.101 Uiso 1 1 calc R U . . .
C146 C 0.9364(10) 0.4464(16) 0.8720(10) 0.087(7) Uani 1 1 d . U . . .
H146 H 0.955468 0.424265 0.880033 0.104 Uiso 1 1 calc R U . . .
C147 C 0.9308(9) 0.4718(15) 0.8415(10) 0.081(7) Uani 1 1 d . U . . .
H147 H 0.947103 0.466616 0.828423 0.097 Uiso 1 1 calc R U . . .
C148 C 0.8764(7) 0.7788(14) 0.7509(8) 0.061(6) Uani 1 1 d . U . . .
C149 C 0.8714(8) 0.7870(17) 0.7804(9) 0.077(6) Uani 1 1 d . U . . .
H149 H 0.853532 0.766740 0.785669 0.093 Uiso 1 1 calc R U . . .
C150 C 0.8868(8) 0.8186(17) 0.8046(10) 0.080(6) Uani 1 1 d . U . . .
H150 H 0.878185 0.828463 0.823776 0.096 Uiso 1 1 calc R U . . .
C151 C 0.9181(8) 0.8374(17) 0.7996(10) 0.078(6) Uani 1 1 d . U . . .
H151 H 0.931598 0.860061 0.816362 0.094 Uiso 1 1 calc R U . . .
C152 C 0.9279(8) 0.8243(15) 0.7734(9) 0.071(6) Uani 1 1 d . U . . .
H152 H 0.949765 0.834435 0.771808 0.086 Uiso 1 1 calc R U . . .
C153 C 0.9083(7) 0.7959(14) 0.7468(8) 0.064(6) Uani 1 1 d . U . . .
H153 H 0.915649 0.788000 0.726495 0.077 Uiso 1 1 calc R U . . .
C154 C 0.8841(7) 0.6898(15) 0.8722(10) 0.079(7) Uani 1 1 d . U . . .
C155 C 0.8918(8) 0.6331(17) 0.8792(11) 0.090(7) Uani 1 1 d . U . . .
H155 H 0.874944 0.606705 0.879231 0.107 Uiso 1 1 calc R U . . .
C156 C 0.9250(9) 0.6199(18) 0.8859(11) 0.096(8) Uani 1 1 d . U . . .
H156 H 0.931615 0.582948 0.888897 0.115 Uiso 1 1 calc R U . . .
C157 C 0.9499(9) 0.6619(18) 0.8885(12) 0.102(8) Uani 1 1 d . U . . .
H157 H 0.972641 0.651624 0.892130 0.123 Uiso 1 1 calc R U . . .
C158 C 0.9422(10) 0.7147(19) 0.8861(12) 0.105(8) Uani 1 1 d . U . . .
H158 H 0.958959 0.741954 0.890526 0.127 Uiso 1 1 calc R U . . .
C159 C 0.9071(9) 0.7286(18) 0.8763(12) 0.095(8) Uani 1 1 d . U . . .
H159 H 0.900522 0.765578 0.872785 0.114 Uiso 1 1 calc R U . . .
C160 C 0.9303(7) 0.5944(13) 0.7938(11) 0.075(7) Uani 1 1 d . U . . .
C161 C 0.9642(8) 0.5817(15) 0.8034(11) 0.088(7) Uani 1 1 d . U . . .
H161 H 0.971342 0.544906 0.804707 0.106 Uiso 1 1 calc R U . . .
C162 C 0.9867(9) 0.6225(17) 0.8108(13) 0.102(8) Uani 1 1 d . U . . .
H162 H 1.009510 0.613958 0.819916 0.122 Uiso 1 1 calc R U . . .
C163 C 0.9782(10) 0.6718(17) 0.8058(13) 0.105(8) Uani 1 1 d . U . . .
H163 H 0.994988 0.698382 0.805820 0.126 Uiso 1 1 calc R U . . .
C164 C 0.9434(10) 0.6890(17) 0.8000(12) 0.103(8) Uani 1 1 d . U . . .
H164 H 0.937296 0.726202 0.800074 0.123 Uiso 1 1 calc R U . . .
C165 C 0.9190(9) 0.6461(15) 0.7941(11) 0.091(7) Uani 1 1 d . U . . .
H165 H 0.895824 0.653783 0.790448 0.109 Uiso 1 1 calc R U . . .
C166 C 0.6427(6) 0.8116(10) 0.8103(6) 0.042(4) Uani 1 1 d . U . . .
C167 C 0.6210(6) 0.7689(11) 0.8113(6) 0.044(4) Uani 1 1 d . U . . .
H167 H 0.627215 0.733108 0.806430 0.053 Uiso 1 1 calc R U . . .
C168 C 0.5900(7) 0.7775(13) 0.8191(7) 0.053(5) Uani 1 1 d . U . . .
H168 H 0.575733 0.747753 0.820572 0.063 Uiso 1 1 calc R U . . .
C169 C 0.5804(7) 0.8302(14) 0.8248(8) 0.060(5) Uani 1 1 d . U . . .
H169 H 0.558721 0.836965 0.828524 0.072 Uiso 1 1 calc R U . . .
C170 C 0.6014(7) 0.8709(13) 0.8251(8) 0.058(5) Uani 1 1 d . U . . .
H170 H 0.595367 0.906048 0.831346 0.069 Uiso 1 1 calc R U . . .
C171 C 0.6320(7) 0.8642(12) 0.8165(7) 0.052(5) Uani 1 1 d . U . . .
H171 H 0.645625 0.894846 0.814853 0.062 Uiso 1 1 calc R U . . .
C172 C 0.8253(7) 0.6772(9) 0.8980(5) 0.047(5) Uani 1 1 d . U . . .
H17A H 0.800649 0.679253 0.893498 0.056 Uiso 1 1 calc R U . . .
H17B H 0.831623 0.638498 0.901557 0.056 Uiso 1 1 calc R U . . .
C173 C 0.8402(8) 0.7089(10) 0.9318(6) 0.051(5) Uani 1 1 d . U . . .
H17C H 0.831493 0.746538 0.929979 0.061 Uiso 1 1 calc R U . . .
H17D H 0.864801 0.710593 0.935537 0.061 Uiso 1 1 calc R U . . .
C174 C 0.8304(8) 0.6794(11) 0.9628(6) 0.055(5) Uani 1 1 d . U . . .
H17E H 0.844221 0.694382 0.984312 0.066 Uiso 1 1 calc R U . . .
H17F H 0.835960 0.640400 0.961869 0.066 Uiso 1 1 calc R U . . .
C175 C 0.7915(8) 0.6848(10) 0.9640(6) 0.054(6) Uani 1 1 d . U . . .
H17G H 0.777175 0.669608 0.942825 0.065 Uiso 1 1 calc R U . . .
H17H H 0.785544 0.723540 0.965705 0.065 Uiso 1 1 calc R U . . .
C176 C 0.7175(9) 0.4936(13) 0.9639(8) 0.067(7) Uani 1 1 d . U . . .
H17I H 0.724332 0.489399 0.941868 0.080 Uiso 1 1 calc R U . . .
H17J H 0.701048 0.464825 0.965082 0.080 Uiso 1 1 calc R U . . .
C177 C 0.7015(9) 0.5465(13) 0.9643(8) 0.067(6) Uani 1 1 d . U . . .
H17K H 0.718613 0.574938 0.964579 0.080 Uiso 1 1 calc R U . . .
H17L H 0.694031 0.549632 0.985983 0.080 Uiso 1 1 calc R U . . .
C178 C 0.6714(7) 0.5592(13) 0.9343(7) 0.057(5) Uani 1 1 d . U . . .
H17M H 0.659560 0.591467 0.940485 0.069 Uiso 1 1 calc R U . . .
H17N H 0.655652 0.528218 0.931457 0.069 Uiso 1 1 calc R U . . .
C179 C 0.6809(6) 0.5703(11) 0.8995(6) 0.045(5) Uani 1 1 d . U . . .
H17O H 0.688609 0.535419 0.891634 0.054 Uiso 1 1 calc R U . . .
H17P H 0.700381 0.595057 0.904128 0.054 Uiso 1 1 calc R U . . .
C180 C 0.8090(8) 0.4182(10) 0.8942(6) 0.054(6) Uani 1 1 d . U . . .
H18A H 0.819066 0.452722 0.888826 0.064 Uiso 1 1 calc R U . . .
H18B H 0.787816 0.427493 0.900519 0.064 Uiso 1 1 calc R U . . .
C181 C 0.8325(8) 0.3938(11) 0.9260(6) 0.058(6) Uani 1 1 d . U . . .
H18C H 0.855372 0.391543 0.922275 0.070 Uiso 1 1 calc R U . . .
H18D H 0.825022 0.356621 0.929999 0.070 Uiso 1 1 calc R U . . .
C182 C 0.8324(9) 0.4303(12) 0.9584(7) 0.066(6) Uani 1 1 d . U . . .
H18E H 0.809385 0.442644 0.957809 0.079 Uiso 1 1 calc R U . . .
H18F H 0.840236 0.408626 0.979524 0.079 Uiso 1 1 calc R U . . .
C183 C 0.8552(9) 0.4799(12) 0.9592(6) 0.062(6) Uani 1 1 d . U . . .
H18G H 0.847216 0.502572 0.938524 0.074 Uiso 1 1 calc R U . . .
H18H H 0.878298 0.468150 0.959787 0.074 Uiso 1 1 calc R U . . .
C184 C 0.7766(13) 0.3215(16) 0.8678(9) 0.086(8) Uani 1 1 d . U . . .
C185 C 0.7884(13) 0.2734(16) 0.8761(9) 0.093(8) Uani 1 1 d . U . . .
H185 H 0.811175 0.265299 0.876971 0.111 Uiso 1 1 calc R U . . .
C186 C 0.7639(13) 0.2282(18) 0.8846(9) 0.096(8) Uani 1 1 d . U . . .
H186 H 0.771151 0.191664 0.888777 0.115 Uiso 1 1 calc R U . . .
C187 C 0.7335(14) 0.2426(19) 0.8857(10) 0.102(8) Uani 1 1 d . U . . .
H187 H 0.718827 0.216701 0.891905 0.123 Uiso 1 1 calc R U . . .
C188 C 0.7219(14) 0.2993(19) 0.8775(10) 0.106(8) Uani 1 1 d . U . . .
H188 H 0.700819 0.312953 0.879426 0.127 Uiso 1 1 calc R U . . .
C189 C 0.7465(14) 0.3302(19) 0.8662(10) 0.101(8) Uani 1 1 d . U . . .
H189 H 0.738557 0.363553 0.855527 0.121 Uiso 1 1 calc R U . . .
C190 C 0.5487(7) 0.6101(13) 0.6998(9) 0.065(7) Uani 1 1 d . U . . .
H19A H 0.527216 0.627569 0.688897 0.078 Uiso 1 1 calc R U . . .
H19B H 0.559231 0.596827 0.681429 0.078 Uiso 1 1 calc R U . . .
C191 C 0.5428(7) 0.5642(14) 0.7214(9) 0.069(6) Uani 1 1 d . U . . .
H19C H 0.533747 0.578223 0.740601 0.082 Uiso 1 1 calc R U . . .
H19D H 0.564248 0.545928 0.731221 0.082 Uiso 1 1 calc R U . . .
C192 C 0.5174(7) 0.5213(13) 0.7002(10) 0.070(6) Uani 1 1 d . U . . .
H19E H 0.494592 0.536539 0.693525 0.084 Uiso 1 1 calc R U . . .
H19F H 0.524540 0.509511 0.679353 0.084 Uiso 1 1 calc R U . . .
C193 C 0.5191(7) 0.4752(15) 0.7252(10) 0.072(7) Uani 1 1 d . U . . .
H19G H 0.512744 0.489275 0.745984 0.087 Uiso 1 1 calc R U . . .
H19H H 0.542519 0.462720 0.732119 0.087 Uiso 1 1 calc R U . . .
C194 C 0.5301(7) 0.4728(11) 0.5980(7) 0.051(5) Uani 1 1 d . U . . .
H19I H 0.525895 0.492671 0.575964 0.061 Uiso 1 1 calc R U . . .
H19J H 0.538942 0.499184 0.616524 0.061 Uiso 1 1 calc R U . . .
C195 C 0.5562(6) 0.4296(10) 0.5979(7) 0.044(5) Uani 1 1 d . U . . .
H19K H 0.559554 0.407604 0.619053 0.053 Uiso 1 1 calc R U . . .
H19L H 0.548786 0.405144 0.577980 0.053 Uiso 1 1 calc R U . . .
C196 C 0.5883(6) 0.4566(10) 0.5957(6) 0.038(4) Uani 1 1 d . U . . .
H19M H 0.594683 0.483325 0.614566 0.045 Uiso 1 1 calc R U . . .
H19N H 0.585312 0.476364 0.573715 0.045 Uiso 1 1 calc R U . . .
C197 C 0.6164(6) 0.4139(9) 0.5984(6) 0.040(5) Uani 1 1 d . U . . .
H19O H 0.609369 0.385747 0.580588 0.048 Uiso 1 1 calc R U . . .
H19P H 0.620537 0.396033 0.621083 0.048 Uiso 1 1 calc R U . . .
C198 C 0.5739(6) 0.3002(10) 0.6735(7) 0.043(5) Uani 1 1 d . U . . .
H19Q H 0.584922 0.265069 0.671266 0.052 Uiso 1 1 calc R U . . .
H19R H 0.585925 0.328777 0.663790 0.052 Uiso 1 1 calc R U . . .
C199 C 0.5766(6) 0.3120(9) 0.7115(6) 0.039(4) Uani 1 1 d . U . . .
H19S H 0.567227 0.280785 0.721648 0.047 Uiso 1 1 calc R U . . .
H19T H 0.562650 0.344099 0.713331 0.047 Uiso 1 1 calc R U . . .
C200 C 0.6119(5) 0.3227(9) 0.7327(6) 0.035(4) Uani 1 1 d . U . . .
H20A H 0.624407 0.288063 0.735997 0.042 Uiso 1 1 calc R U . . .
H20B H 0.623473 0.347599 0.719840 0.042 Uiso 1 1 calc R U . . .
C201 C 0.6125(5) 0.3461(8) 0.7658(6) 0.033(4) Uani 1 1 d . U . . .
H20C H 0.599302 0.322683 0.777869 0.040 Uiso 1 1 calc R U . . .
H20D H 0.601480 0.382086 0.762420 0.040 Uiso 1 1 calc R U . . .
C202 C 0.8215(10) 0.8032(13) 0.6984(11) 0.091(9) Uani 1 1 d . U . . .
H20E H 0.832655 0.818521 0.681131 0.109 Uiso 1 1 calc R U . . .
H20F H 0.799170 0.790321 0.686173 0.109 Uiso 1 1 calc R U . . .
C203 C 0.8175(9) 0.8420(13) 0.7192(11) 0.086(8) Uani 1 1 d . U . . .
H20G H 0.839252 0.852305 0.734149 0.104 Uiso 1 1 calc R U . . .
H20H H 0.802533 0.829891 0.733946 0.104 Uiso 1 1 calc R U . . .
C204 C 0.8003(8) 0.8960(12) 0.6946(11) 0.079(7) Uani 1 1 d . U . . .
H20I H 0.817046 0.918132 0.686356 0.095 Uiso 1 1 calc R U . . .
H20J H 0.781846 0.885572 0.675211 0.095 Uiso 1 1 calc R U . . .
C205 C 0.7878(7) 0.9240(10) 0.7256(10) 0.069(7) Uani 1 1 d . U . . .
H20K H 0.807351 0.935504 0.743526 0.083 Uiso 1 1 calc R U . . .
H20L H 0.775110 0.897087 0.735987 0.083 Uiso 1 1 calc R U . . .
C206 C 0.6262(8) 0.9605(17) 0.6226(8) 0.073(6) Uani 1 1 d . U . . .
C207 C 0.6128(8) 0.9073(18) 0.6126(8) 0.076(6) Uani 1 1 d . U . . .
H207 H 0.620211 0.877241 0.627165 0.092 Uiso 1 1 calc R U . . .
C208 C 0.5881(9) 0.8983(19) 0.5806(9) 0.083(7) Uani 1 1 d . U . . .
H208 H 0.579521 0.863608 0.572862 0.100 Uiso 1 1 calc R U . . .
C209 C 0.5787(10) 0.946(2) 0.5631(10) 0.093(7) Uani 1 1 d . U . . .
H209 H 0.561286 0.941690 0.543089 0.112 Uiso 1 1 calc R U . . .
C210 C 0.5894(10) 0.994(2) 0.5692(10) 0.096(7) Uani 1 1 d . U . . .
H210 H 0.581965 1.022850 0.553513 0.116 Uiso 1 1 calc R U . . .
C211 C 0.6147(9) 1.0037(19) 0.6027(8) 0.086(7) Uani 1 1 d . U . . .
H211 H 0.622205 1.039303 0.609546 0.103 Uiso 1 1 calc R U . . .
C212 C 0.9167(8) 0.4918(15) 0.5911(8) 0.067(6) Uani 1 1 d . U . . .
C213 C 0.9209(9) 0.4673(16) 0.5623(8) 0.078(6) Uani 1 1 d . U . . .
H213 H 0.929068 0.431136 0.563506 0.094 Uiso 1 1 calc R U . . .
C214 C 0.9136(10) 0.4930(17) 0.5314(9) 0.088(7) Uani 1 1 d . U . . .
H214 H 0.916266 0.474508 0.511412 0.106 Uiso 1 1 calc R U . . .
C215 C 0.9024(9) 0.5464(16) 0.5292(9) 0.079(6) Uani 1 1 d . U . . .
H215 H 0.900029 0.565768 0.508312 0.095 Uiso 1 1 calc R U . . .
C216 C 0.8948(8) 0.5707(17) 0.5566(8) 0.075(6) Uani 1 1 d . U . . .
H216 H 0.884482 0.605368 0.554807 0.090 Uiso 1 1 calc R U . . .
C217 C 0.9029(9) 0.5426(16) 0.5876(9) 0.075(6) Uani 1 1 d . U . . .
H217 H 0.898635 0.559757 0.607396 0.090 Uiso 1 1 calc R U . . .
C218 C 0.8665(7) 0.7211(16) 0.6865(8) 0.066(6) Uani 1 1 d . U . . .
C219 C 0.8667(7) 0.6653(16) 0.6800(8) 0.068(6) Uani 1 1 d . U . . .
H219 H 0.858492 0.641584 0.694936 0.082 Uiso 1 1 calc R U . . .
C220 C 0.8775(8) 0.6435(18) 0.6545(9) 0.079(6) Uani 1 1 d . U . . .
H220 H 0.873585 0.606508 0.648110 0.094 Uiso 1 1 calc R U . . .
C221 C 0.8958(9) 0.680(2) 0.6369(10) 0.091(7) Uani 1 1 d . U . . .
H221 H 0.905883 0.665232 0.619801 0.109 Uiso 1 1 calc R U . . .
C222 C 0.8990(9) 0.732(2) 0.6433(10) 0.091(7) Uani 1 1 d . U . . .
H222 H 0.911371 0.753742 0.631262 0.109 Uiso 1 1 calc R U . . .
C223 C 0.8847(8) 0.7535(19) 0.6673(9) 0.080(6) Uani 1 1 d . U . . .
H223 H 0.886702 0.791507 0.671513 0.097 Uiso 1 1 calc R U . . .
C224 C 0.5356(11) 0.2752(16) 0.6085(10) 0.118(11) Uani 1 1 d D U . . .
C225 C 0.5075(12) 0.2534(17) 0.5860(9) 0.130(11) Uani 1 1 d D U . . .
H225 H 0.489086 0.239600 0.593969 0.156 Uiso 1 1 calc R U . . .
C226 C 0.5079(13) 0.253(2) 0.5507(10) 0.135(11) Uani 1 1 d D U . . .
H226 H 0.489286 0.261707 0.532703 0.163 Uiso 1 1 calc R U . . .
C227 C 0.5395(11) 0.2378(17) 0.5456(11) 0.128(11) Uani 1 1 d D U . . .
H227 H 0.540589 0.210197 0.529328 0.154 Uiso 1 1 calc R U . . .
C228 C 0.5704(11) 0.2621(15) 0.5640(8) 0.120(11) Uani 1 1 d D U . . .
H228 H 0.590445 0.265107 0.556207 0.144 Uiso 1 1 calc R U . . .
C229 C 0.5650(12) 0.2808(16) 0.5960(9) 0.115(11) Uani 1 1 d D U . . .
H229 H 0.583103 0.299070 0.610529 0.138 Uiso 1 1 calc R U . . .
C230 C 0.8396(7) 0.3566(12) 0.8454(8) 0.061(6) Uani 1 1 d . U . . .
C231 C 0.8603(8) 0.3238(14) 0.8690(9) 0.078(7) Uani 1 1 d . U . . .
H231 H 0.855589 0.312828 0.890166 0.094 Uiso 1 1 calc R U . . .
C232 C 0.8907(9) 0.3075(16) 0.8577(10) 0.087(7) Uani 1 1 d . U . . .
H232 H 0.906111 0.282598 0.870926 0.104 Uiso 1 1 calc R U . . .
C233 C 0.8967(10) 0.3298(16) 0.8266(11) 0.089(7) Uani 1 1 d . U . . .
H233 H 0.917491 0.322061 0.821048 0.106 Uiso 1 1 calc R U . . .
C234 C 0.8758(8) 0.3597(14) 0.8055(10) 0.076(6) Uani 1 1 d . U . . .
H234 H 0.880218 0.372944 0.784735 0.091 Uiso 1 1 calc R U . . .
C235 C 0.8456(7) 0.3713(13) 0.8157(8) 0.061(6) Uani 1 1 d . U . . .
H235 H 0.828708 0.390844 0.800199 0.074 Uiso 1 1 calc R U . . .
C236 C 0.6462(9) 1.0284(13) 0.6816(8) 0.067(6) Uani 1 1 d . U . . .
C237 C 0.6161(10) 1.0746(16) 0.7177(10) 0.085(7) Uani 1 1 d . U . . .
H237 H 0.600009 1.074090 0.731300 0.102 Uiso 1 1 calc R U . . .
C238 C 0.6292(11) 1.1183(17) 0.7134(11) 0.094(7) Uani 1 1 d . U . . .
H238 H 0.622158 1.149170 0.724107 0.113 Uiso 1 1 calc R U . . .
C239 C 0.6529(11) 1.1270(17) 0.6945(11) 0.094(7) Uani 1 1 d . U . . .
H239 H 0.663188 1.161222 0.693157 0.113 Uiso 1 1 calc R U . . .
C240 C 0.6608(10) 1.0783(14) 0.6768(9) 0.081(6) Uani 1 1 d . U . . .
H240 H 0.675792 1.080589 0.662050 0.097 Uiso 1 1 calc R U . . .
C241 C 0.6647(9) 0.9981(15) 0.5345(8) 0.075(6) Uani 1 1 d . U . . .
H241 H 0.644050 1.016108 0.533336 0.090 Uiso 1 1 calc R U . . .
C242 C 0.6834(8) 0.9805(14) 0.5649(8) 0.068(6) Uani 1 1 d . U . . .
H242 H 0.676185 0.988416 0.585329 0.082 Uiso 1 1 calc R U . . .
C243 C 0.7117(7) 0.9522(11) 0.5671(6) 0.048(5) Uani 1 1 d . U . . .
C244 C 0.7237(8) 0.9425(12) 0.5373(7) 0.056(5) Uani 1 1 d . U . . .
H244 H 0.744141 0.923932 0.538369 0.068 Uiso 1 1 calc R U . . .
C245 C 0.7045(8) 0.9609(14) 0.5066(7) 0.065(6) Uani 1 1 d . U . . .
H245 H 0.711500 0.953023 0.486128 0.078 Uiso 1 1 calc R U . . .
C246 C 0.8417(10) 0.3401(16) 0.4896(8) 0.077(6) Uani 1 1 d . U . . .
H246 H 0.823591 0.339023 0.470026 0.093 Uiso 1 1 calc R U . . .
C247 C 0.8367(10) 0.3364(14) 0.5209(7) 0.070(6) Uani 1 1 d . U . . .
H247 H 0.814500 0.333891 0.523844 0.084 Uiso 1 1 calc R U . . .
C248 C 0.8644(8) 0.3360(11) 0.5512(6) 0.052(5) Uani 1 1 d . U . . .
C249 C 0.8931(9) 0.3378(14) 0.5461(8) 0.068(6) Uani 1 1 d . U . . .
H249 H 0.911602 0.335099 0.565191 0.082 Uiso 1 1 calc R U . . .
C250 C 0.9325(14) 0.6538(19) 1.0036(12) 0.119(9) Uani 1 1 d . U . . .
H250 H 0.951551 0.676479 1.006284 0.142 Uiso 1 1 calc R U . . .
C251 C 0.9192(13) 0.6308(18) 0.9737(12) 0.110(8) Uani 1 1 d . U . . .
H251 H 0.925957 0.642357 0.953680 0.132 Uiso 1 1 calc R U . . .
C252 C 0.8944(12) 0.5883(15) 0.9712(10) 0.098(8) Uani 1 1 d . U . . .
H252 H 0.884236 0.573165 0.949520 0.117 Uiso 1 1 calc R U . . .
C253 C 0.8856(12) 0.5702(17) 1.0002(10) 0.095(8) Uani 1 1 d . U . . .
C254 C 0.8977(13) 0.5959(17) 1.0281(11) 0.106(8) Uani 1 1 d . U . . .
H254 H 0.892878 0.581528 1.048501 0.127 Uiso 1 1 calc R U . . .
C255 C 0.9173(14) 0.6434(19) 1.0316(12) 0.116(9) Uani 1 1 d . U . . .
H255 H 0.920249 0.666570 1.051033 0.139 Uiso 1 1 calc R U . . .
C256 C 0.9254(8) 0.2078(14) 0.7173(10) 0.073(6) Uani 1 1 d . U . . .
H256 H 0.915794 0.220360 0.735367 0.087 Uiso 1 1 calc R U . . .
C257 C 0.9303(7) 0.2446(13) 0.6938(9) 0.064(6) Uani 1 1 d . U . . .
C258 C 0.9440(8) 0.2256(15) 0.6676(10) 0.075(6) Uani 1 1 d . U . . .
H258 H 0.948005 0.250083 0.650623 0.090 Uiso 1 1 calc R U . . .
C259 C 0.8298(12) 0.6564(17) 1.0622(9) 0.099(8) Uani 1 1 d . U . . .
H259 H 0.827329 0.618064 1.062519 0.118 Uiso 1 1 calc R U . . .
C260 C 0.8109(12) 0.6840(15) 1.0360(8) 0.089(7) Uani 1 1 d . U . . .
C261 C 0.8075(13) 0.7419(17) 1.0390(9) 0.098(8) Uani 1 1 d . U . . .
H261 H 0.792798 0.761886 1.021594 0.118 Uiso 1 1 calc R U . . .
C262 C 0.4207(7) 0.5952(12) 0.5974(9) 0.060(5) Uani 1 1 d . U . . .
H262 H 0.405927 0.625126 0.596064 0.072 Uiso 1 1 calc R U . . .
C263 C 0.4171(7) 0.5486(11) 0.6162(9) 0.060(5) Uani 1 1 d . U . . .
H263 H 0.399289 0.546845 0.627722 0.072 Uiso 1 1 calc R U . . .
C265 C 0.3924(8) 0.4271(17) 0.6779(9) 0.076(6) Uani 1 1 d . U . . .
H265 H 0.375524 0.408325 0.661961 0.091 Uiso 1 1 calc R U . . .
C266 C 0.3838(8) 0.4715(17) 0.6966(9) 0.078(6) Uani 1 1 d . U . . .
H266 H 0.361107 0.481484 0.694429 0.094 Uiso 1 1 calc R U . . .
C267 C 0.8541(13) 0.6815(18) 1.0901(10) 0.105(8) Uani 1 1 d . U . . .
H267 H 0.870513 0.661681 1.105919 0.125 Uiso 1 1 calc R U . . .
C268 C 0.8504(13) 0.7397(18) 1.0912(10) 0.104(8) Uani 1 1 d . U . . .
H268 H 0.865049 0.759874 1.108523 0.125 Uiso 1 1 calc R U . . .
C269 C 0.8256(13) 0.7676(18) 1.0671(10) 0.102(8) Uani 1 1 d . U . . .
H269 H 0.821499 0.804865 1.070688 0.123 Uiso 1 1 calc R U . . .
C270 C 0.8748(10) 0.3456(16) 0.4864(9) 0.079(6) Uani 1 1 d . U . . .
H270 H 0.878424 0.350655 0.464010 0.095 Uiso 1 1 calc R U . . .
C271 C 0.8997(11) 0.3443(16) 0.5106(9) 0.079(6) Uani 1 1 d . U . . .
H271 H 0.921674 0.347217 0.507093 0.095 Uiso 1 1 calc R U . . .
C272 C 0.9523(8) 0.1686(16) 0.6657(11) 0.082(7) Uani 1 1 d . U . . .
H272 H 0.962216 0.154067 0.648392 0.098 Uiso 1 1 calc R U . . .
C273 C 0.9449(9) 0.1396(18) 0.6898(11) 0.089(7) Uani 1 1 d . U . . .
H273 H 0.948479 0.101776 0.687481 0.107 Uiso 1 1 calc R U . . .
C274 C 0.9335(9) 0.1521(16) 0.7168(11) 0.085(7) Uani 1 1 d . U . . .
H274 H 0.930974 0.126839 0.733966 0.102 Uiso 1 1 calc R U . . .
C275 C 0.8594(6) 0.2250(9) 0.6149(6) 0.037(4) Uani 1 1 d . U . . .
H275 H 0.881017 0.234063 0.627874 0.044 Uiso 1 1 calc R U . . .
C276 C 0.8403(6) 0.2638(9) 0.5958(6) 0.034(4) Uani 1 1 d . U . . .
C277 C 0.8075(6) 0.2502(10) 0.5793(7) 0.044(4) Uani 1 1 d . U . . .
H277 H 0.792882 0.277338 0.567376 0.053 Uiso 1 1 calc R U . . .
C278 C 0.4090(8) 0.4997(19) 0.7179(10) 0.085(6) Uani 1 1 d . U . . .
H278 H 0.403739 0.531262 0.729310 0.102 Uiso 1 1 calc R U . . .
C279 C 0.4417(8) 0.4831(18) 0.7232(9) 0.080(6) Uani 1 1 d . U . . .
H279 H 0.458314 0.502972 0.738703 0.096 Uiso 1 1 calc R U . . .
C280 C 0.4511(7) 0.4384(16) 0.7066(8) 0.070(6) Uani 1 1 d . U . . .
C281 C 0.4258(7) 0.4106(15) 0.6827(8) 0.067(6) Uani 1 1 d . U . . .
H281 H 0.431509 0.380893 0.669989 0.081 Uiso 1 1 calc R U . . .
C282 C 0.4684(7) 0.5534(11) 0.5828(8) 0.058(5) Uani 1 1 d . U . . .
H282 H 0.486275 0.555423 0.571535 0.070 Uiso 1 1 calc R U . . .
C283 C 0.4639(6) 0.5055(10) 0.6022(7) 0.048(5) Uani 1 1 d . U . . .
C284 C 0.4388(7) 0.5051(11) 0.6186(8) 0.054(5) Uani 1 1 d . U . . .
H284 H 0.435953 0.474349 0.631948 0.064 Uiso 1 1 calc R U . . .
C285 C 0.7771(8) 1.0748(9) 0.6801(7) 0.053(5) Uani 1 1 d . U . . .
H285 H 0.756173 1.069370 0.664540 0.063 Uiso 1 1 calc R U . . .
C286 C 0.7885(8) 1.0382(9) 0.7067(7) 0.049(5) Uani 1 1 d . U . . .
C287 C 0.8198(8) 1.0444(11) 0.7287(9) 0.062(5) Uani 1 1 d . U . . .
H287 H 0.827966 1.018247 0.745940 0.074 Uiso 1 1 calc R U . . .
C288 C 0.4578(12) 0.349(2) 0.5206(12) 0.100(8) Uani 1 1 d . U . . .
H288 H 0.449434 0.312960 0.519893 0.120 Uiso 1 1 calc R U . . .
C289 C 0.4731(11) 0.371(2) 0.5520(13) 0.101(8) Uani 1 1 d . U . . .
H289 H 0.480948 0.345218 0.569539 0.122 Uiso 1 1 calc R U . . .
C290 C 0.4780(12) 0.418(2) 0.5606(13) 0.102(8) Uani 1 1 d . U . . .
C291 C 0.4710(12) 0.451(2) 0.5279(13) 0.107(8) Uani 1 1 d . U . . .
H291 H 0.475186 0.489396 0.529906 0.129 Uiso 1 1 calc R U . . .
C292 C 0.8387(10) 1.0901(12) 0.7248(10) 0.072(6) Uani 1 1 d . U . . .
H292 H 0.859537 1.095972 0.740463 0.087 Uiso 1 1 calc R U . . .
C293 C 0.8282(9) 1.1259(12) 0.6994(9) 0.067(5) Uani 1 1 d . U . . .
H293 H 0.842249 1.155531 0.697043 0.080 Uiso 1 1 calc R U . . .
C294 C 0.7975(9) 1.1212(10) 0.6765(8) 0.062(5) Uani 1 1 d . U . . .
H294 H 0.790246 1.147513 0.659094 0.074 Uiso 1 1 calc R U . . .
C295 C 0.7059(12) 1.0480(17) 0.7734(8) 0.109(9) Uani 1 1 d D U . . .
H295 H 0.688139 1.073559 0.769885 0.131 Uiso 1 1 calc R U . . .
C297 C 0.7194(13) 1.0320(18) 0.7460(10) 0.105(9) Uani 1 1 d D U . . .
H297 H 0.708553 1.044386 0.723752 0.126 Uiso 1 1 calc R U . . .
C298 C 0.7477(12) 0.9992(16) 0.7485(8) 0.099(8) Uani 1 1 d D U . . .
C299 C 0.4464(7) 0.5959(12) 0.5810(9) 0.062(5) Uani 1 1 d . U . . .
H299 H 0.449206 0.626951 0.567845 0.074 Uiso 1 1 calc R U . . .
C300 C 0.9827(10) 0.3849(18) 0.7795(13) 0.102(8) Uani 1 1 d . U . . .
H300 H 0.980202 0.402104 0.799988 0.122 Uiso 1 1 calc R U . . .
C301 C 0.9568(10) 0.3604(16) 0.7574(12) 0.091(8) Uani 1 1 d . U . . .
H301 H 0.936866 0.354425 0.765156 0.110 Uiso 1 1 calc R U . . .
C302 C 0.9573(10) 0.3442(17) 0.7259(12) 0.092(8) Uani 1 1 d . U . . .
C303 C 0.4734(15) 0.198(2) 0.6951(16) 0.137(10) Uani 1 1 d . U . . .
H303 H 0.456054 0.206242 0.706432 0.164 Uiso 1 1 calc R U . . .
C304 C 0.8474(6) 0.1711(9) 0.6157(6) 0.039(4) Uani 1 1 d . U . . .
H304 H 0.861299 0.143802 0.628249 0.047 Uiso 1 1 calc R U . . .
C305 C 0.8155(6) 0.1587(10) 0.5980(6) 0.040(4) Uani 1 1 d . U . . .
H305 H 0.807392 0.122660 0.598642 0.048 Uiso 1 1 calc R U . . .
C306 C 0.7960(7) 0.1961(10) 0.5803(7) 0.046(5) Uani 1 1 d . U . . .
H306 H 0.774167 0.186735 0.568030 0.055 Uiso 1 1 calc R U . . .
C307 C 0.6767(9) 0.9892(15) 0.5047(8) 0.071(6) Uani 1 1 d . U . . .
H307 H 0.664884 1.003378 0.483263 0.085 Uiso 1 1 calc R U . . .
C308 C 0.4595(12) 0.432(2) 0.4970(13) 0.106(8) Uani 1 1 d . U . . .
H308 H 0.454575 0.454661 0.477490 0.128 Uiso 1 1 calc R U . . .
C309 C 0.4547(12) 0.3741(19) 0.4936(13) 0.103(8) Uani 1 1 d . U . . .
H309 H 0.449514 0.356545 0.471925 0.123 Uiso 1 1 calc R U . . .
C313 C 1.0126(11) 0.3830(19) 0.7700(14) 0.109(8) Uani 1 1 d . U . . .
H313 H 1.032296 0.395212 0.785441 0.131 Uiso 1 1 calc R U . . .
C314 C 1.0140(12) 0.365(2) 0.7404(14) 0.115(8) Uani 1 1 d . U . . .
H314 H 1.033524 0.370213 0.731899 0.138 Uiso 1 1 calc R U . . .
C317 C 0.4887(15) 0.234(2) 0.6722(15) 0.132(10) Uani 1 1 d . U . . .
H317 H 0.473964 0.260820 0.660024 0.158 Uiso 1 1 calc R U . . .
C318 C 0.5152(15) 0.235(2) 0.6668(15) 0.124(9) Uani 1 1 d . U . . .
C319 C 0.5317(16) 0.190(2) 0.6711(16) 0.138(10) Uani 1 1 d . U . . .
H319 H 0.553137 0.191585 0.666026 0.166 Uiso 1 1 calc R U . . .
C320 C 0.5228(11) 0.2989(19) 0.7818(18) 0.21(2) Uani 1 1 d G U . . .
H320 H 0.530964 0.262750 0.782545 0.254 Uiso 1 1 calc R U . . .
C323 C 0.5133(11) 0.326(3) 0.7506(13) 0.21(2) Uani 1 1 d G U . . .
H323 H 0.515053 0.308055 0.730009 0.250 Uiso 1 1 calc R U . . .
C334 C 0.5014(10) 0.379(3) 0.7495(13) 0.21(2) Uani 1 1 d G U . . .
C335 C 0.4989(11) 0.4048(18) 0.7796(19) 0.22(2) Uani 1 1 d G U . . .
H335 H 0.490732 0.440977 0.778841 0.262 Uiso 1 1 calc R U . . .
C336 C 0.5083(13) 0.378(3) 0.8108(13) 0.23(2) Uani 1 1 d G U . . .
H336 H 0.506642 0.395673 0.831378 0.270 Uiso 1 1 calc R U . . .
C337 C 0.5203(10) 0.325(3) 0.8119(12) 0.22(2) Uani 1 1 d G U . . .
H337 H 0.526758 0.306559 0.833230 0.267 Uiso 1 1 calc R U . . .
C328 C 0.9861(11) 0.336(2) 0.7203(14) 0.112(8) Uani 1 1 d . U . . .
H328 H 0.989019 0.311625 0.703016 0.135 Uiso 1 1 calc R U . . .
C329 C 0.5226(16) 0.137(2) 0.6827(16) 0.144(10) Uani 1 1 d . U . . .
H329 H 0.533756 0.103609 0.682243 0.172 Uiso 1 1 calc R U . . .
C330 C 0.4917(15) 0.148(2) 0.6953(16) 0.138(10) Uani 1 1 d . U . . .
H330 H 0.482891 0.117179 0.704799 0.166 Uiso 1 1 calc R U . . .
C331 C 0.7403(12) 0.9822(19) 0.8059(11) 0.120(9) Uani 1 1 d D U . . .
H331 H 0.743325 0.958500 0.825059 0.144 Uiso 1 1 calc R U . . .
C332 C 0.7184(12) 1.0266(18) 0.8055(10) 0.116(9) Uani 1 1 d D U . . .
H332 H 0.712797 1.040503 0.825600 0.140 Uiso 1 1 calc R U . . .
C333 C 0.7584(12) 0.9696(18) 0.7801(9) 0.116(9) Uani 1 1 d D U . . .
H333 H 0.776001 0.943743 0.783694 0.139 Uiso 1 1 calc R U . . .
C338 C 0.7174(19) 0.3766(18) 0.5072(13) 0.18(4) Uani 1 1 d . . . . .
H33C H 0.736553 0.386651 0.497709 0.265 Uiso 1 1 calc R U . . .
H33D H 0.725314 0.365708 0.531191 0.265 Uiso 1 1 calc R U . . .
H33E H 0.702380 0.407765 0.505800 0.265 Uiso 1 1 calc R U . . .
C339 C 0.9726(9) 0.4616(17) 0.6400(11) 0.083(6) Uani 1 1 d . U . . .
C341 C 1.0229(9) 0.5034(19) 0.6454(13) 0.100(7) Uani 1 1 d . U . . .
H341 H 1.027273 0.535246 0.633830 0.120 Uiso 1 1 calc R U . A 1
C342 C 1.0425(10) 0.4644(18) 0.6505(13) 0.099(7) Uani 1 1 d . U . . .
H342 H 1.063216 0.458290 0.666312 0.119 Uiso 1 1 calc R U . B 1
C340 C 0.9930(19) 0.497(4) 0.658(3) 0.088(7) Uani 0.46(3) 1 d . U P C 1
H340 H 0.988625 0.516813 0.677208 0.106 Uiso 0.46(3) 1 calc R U P C 1
C343 C 1.0204(19) 0.428(4) 0.621(3) 0.090(8) Uani 0.46(3) 1 d . U P C 1
H343 H 1.030115 0.414015 0.603196 0.108 Uiso 0.46(3) 1 calc R U P C 1
C344 C 0.9850(18) 0.417(4) 0.620(2) 0.085(8) Uani 0.46(3) 1 d . U P C 1
H344 H 0.972387 0.386597 0.609133 0.102 Uiso 0.46(3) 1 calc R U P C 1
C372 C 1.0295(17) 0.440(3) 0.678(2) 0.096(7) Uani 0.54(3) 1 d . U P C 2
H372 H 1.043587 0.433377 0.699518 0.115 Uiso 0.54(3) 1 calc R U P C 2
C371 C 0.9929(16) 0.427(3) 0.671(2) 0.088(7) Uani 0.54(3) 1 d . U P C 2
H371 H 0.983290 0.401167 0.682920 0.106 Uiso 0.54(3) 1 calc R U P C 2
C370 C 0.9891(17) 0.506(3) 0.628(2) 0.090(7) Uani 0.54(3) 1 d . U P C 2
H370 H 0.979262 0.533010 0.611662 0.108 Uiso 0.54(3) 1 calc R U P C 2

loop_
_atom_site_aniso_label
_atom_site_aniso_U_11
_atom_site_aniso_U_22
_atom_site_aniso_U_33
_atom_site_aniso_U_23
_atom_site_aniso_U_13
_atom_site_aniso_U_12
Ag1 0.0169(7) 0.0184(7) 0.0473(9) -0.0027(6) 0.0049(6) -0.0022(6)
Ag2 0.0268(8) 0.0209(7) 0.0318(8) -0.0086(6) -0.0024(6) 0.0007(6)
Ag3 0.0201(7) 0.0229(7) 0.0387(8) -0.0069(6) -0.0034(6) 0.0040(6)
Ag4 0.0239(7) 0.0136(6) 0.0239(7) -0.0016(5) 0.0044(6) -0.0008(5)
Ag5 0.0204(7) 0.0125(6) 0.0280(7) -0.0025(5) 0.0062(6) 0.0008(5)
Ag6 0.0148(6) 0.0151(6) 0.0241(7) -0.0027(5) -0.0005(5) -0.0011(5)
Ag7 0.0198(6) 0.0162(6) 0.0267(7) -0.0023(6) 0.0038(5) 0.0031(6)
Ag8 0.0235(7) 0.0180(7) 0.0247(7) -0.0035(5) 0.0000(6) 0.0060(5)
Ag9 0.0287(8) 0.0192(7) 0.0223(7) -0.0030(5) -0.0028(6) 0.0021(6)
Ag10 0.0290(8) 0.0177(7) 0.0196(7) -0.0012(5) 0.0012(5) -0.0006(6)
Ag11 0.0258(7) 0.0182(6) 0.0210(6) -0.0001(6) 0.0068(5) 0.0044(6)
Ag12 0.0217(7) 0.0149(6) 0.0237(7) -0.0016(5) 0.0032(5) 0.0042(5)
Ag13 0.0328(8) 0.0184(7) 0.0237(7) 0.0021(6) -0.0025(6) 0.0033(6)
Ag14 0.0230(7) 0.0104(6) 0.0220(7) 0.0005(5) 0.0018(5) 0.0030(5)
Ag15 0.0194(6) 0.0137(6) 0.0166(6) -0.0017(5) 0.0013(5) 0.0010(5)
Ag16 0.0183(7) 0.0127(6) 0.0199(6) -0.0018(5) 0.0043(5) 0.0031(5)
Ag17 0.0210(7) 0.0118(6) 0.0232(7) -0.0011(5) 0.0045(5) -0.0006(5)
Ag18 0.0294(8) 0.0135(6) 0.0310(8) -0.0038(6) 0.0106(6) -0.0012(6)
Ag19 0.0370(9) 0.0176(7) 0.0255(7) -0.0012(6) 0.0115(6) -0.0006(6)
Ag20 0.0199(7) 0.0181(7) 0.0349(8) 0.0028(6) 0.0090(6) 0.0033(5)
Ag21 0.0227(7) 0.0134(6) 0.0258(7) 0.0012(5) 0.0027(5) -0.0002(5)
Ag22 0.0314(8) 0.0185(7) 0.0210(7) -0.0009(5) 0.0012(6) 0.0016(6)
Ag23 0.0289(8) 0.0144(6) 0.0296(8) 0.0019(6) 0.0028(6) -0.0007(6)
Ag24 0.0199(7) 0.0149(6) 0.0258(7) -0.0027(5) 0.0002(5) 0.0015(5)
Ag25 0.0263(7) 0.0160(6) 0.0234(7) -0.0044(5) -0.0011(6) 0.0020(6)
Ag26 0.0319(8) 0.0117(6) 0.0301(8) -0.0005(5) 0.0017(6) 0.0028(6)
Ag27 0.0230(7) 0.0151(6) 0.0212(7) -0.0005(5) 0.0019(5) 0.0049(5)
Ag28 0.0182(6) 0.0133(6) 0.0275(7) -0.0017(5) 0.0016(5) -0.0005(5)
Ag29 0.0855(15) 0.0274(9) 0.0296(9) -0.0005(7) -0.0066(9) -0.0027(9)
Ag30 0.0380(10) 0.0585(12) 0.0496(11) 0.0054(9) 0.0105(8) -0.0014(9)
Ag31 0.0382(12) 0.0435(12) 0.164(3) 0.0352(15) 0.0386(14) 0.0026(9)
Ag32 0.0350(9) 0.0533(11) 0.0457(10) -0.0176(9) 0.0109(8) 0.0036(8)
Mo1 0.0258(9) 0.0113(7) 0.0282(8) -0.0003(6) 0.0055(7) 0.0001(6)
Mo2 0.0423(10) 0.0236(9) 0.0196(8) -0.0009(7) 0.0008(7) 0.0001(7)
Mo3 0.0238(8) 0.0195(8) 0.0323(9) -0.0021(7) 0.0054(7) 0.0075(6)
Mo4 0.0201(8) 0.0186(8) 0.0363(9) -0.0026(7) 0.0006(7) -0.0020(6)
P1 0.038(3) 0.025(3) 0.021(2) -0.0028(19) 0.012(2) 0.006(2)
P2 0.038(3) 0.027(3) 0.027(3) -0.009(2) -0.007(2) 0.001(2)
P3 0.035(3) 0.016(2) 0.026(3) 0.0028(19) 0.002(2) 0.005(2)
P4 0.018(3) 0.038(3) 0.058(4) 0.003(3) 0.017(2) -0.002(2)
P5 0.033(3) 0.014(2) 0.034(3) -0.005(2) 0.008(2) 0.001(2)
P6 0.051(4) 0.029(3) 0.028(3) 0.003(2) 0.020(2) 0.002(3)
P7 0.016(3) 0.046(3) 0.050(4) -0.005(3) -0.003(2) 0.007(2)
P8 0.073(5) 0.027(3) 0.026(3) 0.004(2) -0.011(3) 0.017(3)
P9 0.032(3) 0.016(2) 0.038(3) 0.006(2) 0.003(2) -0.003(2)
P10 0.038(3) 0.029(3) 0.033(3) -0.012(2) -0.007(2) -0.004(2)
P11 0.026(3) 0.023(3) 0.092(5) 0.005(3) 0.013(3) -0.009(2)
P12 0.031(3) 0.011(2) 0.049(3) -0.005(2) 0.012(2) 0.004(2)
P13 0.045(4) 0.036(4) 0.093(6) 0.005(4) -0.026(4) -0.009(3)
P14 0.033(3) 0.033(3) 0.086(5) -0.009(3) -0.005(3) -0.003(3)
P15 0.022(3) 0.098(7) 0.122(8) 0.041(6) 0.018(4) -0.012(4)
P16 0.033(3) 0.070(5) 0.035(3) 0.014(3) 0.009(3) 0.010(3)
P17 0.047(4) 0.025(3) 0.049(4) -0.002(3) 0.005(3) -0.010(3)
P18 0.040(3) 0.024(3) 0.045(3) -0.009(2) 0.019(3) -0.002(2)
P19 0.087(6) 0.060(5) 0.053(4) 0.017(4) 0.004(4) -0.001(4)
P20 0.107(6) 0.028(3) 0.021(3) -0.008(2) 0.003(3) -0.002(3)
P21 0.090(6) 0.037(4) 0.035(3) -0.011(3) -0.013(3) 0.003(4)
P22 0.038(4) 0.055(4) 0.044(4) 0.000(3) 0.002(3) 0.024(3)
P23 0.042(4) 0.058(4) 0.048(4) 0.006(3) 0.009(3) -0.001(3)
P24 0.037(3) 0.022(3) 0.041(3) 0.002(2) 0.012(2) 0.008(2)
O1 0.017(7) 0.022(7) 0.043(8) 0.001(6) -0.006(6) -0.006(5)
O2 0.025(7) 0.028(7) 0.036(7) -0.007(6) -0.006(5) 0.002(5)
O3 0.025(6) 0.015(6) 0.041(7) 0.002(5) 0.004(5) 0.000(5)
O4 0.031(7) 0.018(6) 0.025(6) -0.001(5) 0.005(5) -0.002(5)
O5 0.035(8) 0.021(7) 0.037(8) -0.003(6) 0.001(6) 0.011(6)
O6 0.031(7) 0.017(6) 0.028(6) -0.001(5) 0.002(5) 0.006(5)
O7 0.016(6) 0.025(6) 0.035(7) -0.013(5) 0.001(5) 0.011(5)
O8 0.028(7) 0.026(7) 0.041(7) -0.014(6) 0.014(6) 0.006(5)
O9 0.020(7) 0.020(6) 0.033(7) 0.003(5) 0.007(5) -0.001(5)
O10 0.024(6) 0.024(6) 0.031(7) 0.002(5) 0.007(5) 0.003(5)
O11 0.023(6) 0.015(6) 0.032(7) -0.004(5) 0.004(5) 0.003(5)
O12 0.023(6) 0.013(6) 0.034(7) 0.003(5) 0.014(5) 0.001(5)
O13 0.042(8) 0.025(7) 0.031(7) -0.004(6) 0.009(6) 0.001(6)
O14 0.037(7) 0.037(7) 0.025(6) -0.001(6) 0.000(6) 0.006(6)
O15 0.033(7) 0.027(7) 0.023(6) 0.004(5) -0.001(5) 0.001(6)
O16 0.041(8) 0.026(7) 0.039(7) 0.001(6) 0.004(6) -0.002(6)
O18 0.154(16) 0.149(15) 0.151(15) -0.002(13) 0.028(14) 0.018(14)
O19 0.140(16) 0.142(15) 0.151(15) 0.004(13) 0.034(14) 0.003(14)
O20 0.152(15) 0.139(15) 0.152(15) -0.009(13) 0.045(13) 0.014(13)
O21 0.33(3) 0.35(3) 0.35(3) -0.003(16) 0.070(16) 0.007(16)
O22 0.15(2) 0.099(19) 0.14(2) -0.026(17) 0.040(18) 0.026(17)
O23 0.35(3) 0.35(3) 0.36(3) -0.008(16) 0.074(17) 0.005(16)
O24 0.35(3) 0.35(3) 0.35(3) -0.002(16) 0.078(17) 0.001(16)
O25 0.35(3) 0.35(3) 0.36(3) -0.005(16) 0.074(17) 0.004(16)
O26 0.33(3) 0.34(3) 0.35(3) 0.002(16) 0.064(16) 0.010(16)
O27 0.33(3) 0.35(3) 0.35(3) 0.000(16) 0.068(16) 0.018(16)
N1 0.144(13) 0.142(12) 0.146(12) -0.001(10) 0.038(10) 0.012(10)
N3 0.33(3) 0.34(3) 0.35(3) 0.001(11) 0.070(12) 0.010(11)
N4 0.35(3) 0.35(3) 0.36(3) -0.003(11) 0.077(13) 0.003(11)
C1 0.054(10) 0.047(10) 0.027(8) -0.004(8) 0.009(8) 0.025(9)
C2 0.056(10) 0.058(10) 0.029(8) -0.003(8) 0.011(8) 0.013(9)
C3 0.068(11) 0.059(11) 0.035(9) -0.002(9) 0.014(8) 0.011(9)
C4 0.069(11) 0.068(11) 0.030(9) -0.008(9) 0.010(9) 0.017(10)
C5 0.061(10) 0.063(11) 0.030(8) -0.004(9) 0.012(8) 0.021(9)
C6 0.059(10) 0.057(10) 0.028(8) -0.003(8) 0.012(8) 0.021(9)
C7 0.043(9) 0.027(8) 0.035(8) 0.005(7) 0.020(7) 0.006(7)
C8 0.047(9) 0.029(8) 0.052(9) 0.007(8) 0.020(8) 0.003(8)
C9 0.046(9) 0.031(8) 0.056(10) 0.007(8) 0.026(8) -0.001(8)
C10 0.048(10) 0.028(8) 0.057(10) 0.003(8) 0.018(8) -0.002(8)
C11 0.047(9) 0.026(8) 0.057(10) -0.007(8) 0.014(8) 0.013(8)
C12 0.038(9) 0.028(8) 0.045(9) 0.009(7) 0.024(7) 0.008(7)
C13 0.036(9) 0.016(7) 0.056(10) -0.006(7) 0.019(8) -0.001(7)
C14 0.044(9) 0.023(8) 0.069(10) -0.009(8) 0.025(8) 0.000(7)
C15 0.040(9) 0.033(9) 0.072(11) -0.012(8) 0.025(8) -0.001(8)
C16 0.036(9) 0.031(8) 0.064(10) -0.013(8) 0.021(8) 0.000(7)
C17 0.039(9) 0.026(8) 0.059(10) -0.012(8) 0.013(8) -0.002(7)
C18 0.036(9) 0.022(8) 0.056(10) -0.011(8) 0.017(8) -0.004(7)
C19 0.051(10) 0.025(8) 0.025(8) 0.000(7) 0.000(7) 0.007(8)
C20 0.060(10) 0.039(9) 0.028(8) -0.009(7) 0.003(8) 0.015(8)
C21 0.073(11) 0.049(10) 0.033(9) -0.006(8) 0.012(8) 0.016(9)
C22 0.074(11) 0.047(10) 0.036(9) 0.000(8) 0.011(9) 0.003(9)
C23 0.071(11) 0.036(9) 0.041(9) 0.003(8) -0.002(9) 0.008(9)
C24 0.062(11) 0.032(9) 0.040(9) 0.006(8) -0.001(8) 0.010(8)
C25 0.021(8) 0.024(8) 0.056(10) -0.006(8) -0.002(7) 0.008(7)
C26 0.022(8) 0.033(8) 0.063(10) -0.009(8) -0.005(8) 0.002(7)
C27 0.035(9) 0.044(9) 0.066(11) -0.014(9) 0.004(8) -0.007(8)
C28 0.034(9) 0.054(10) 0.081(11) -0.015(10) 0.013(9) 0.000(8)
C29 0.030(9) 0.047(9) 0.088(12) -0.010(10) 0.008(9) 0.009(8)
C30 0.026(8) 0.033(9) 0.071(11) -0.004(9) 0.004(8) 0.008(7)
C31 0.045(10) 0.009(8) 0.039(10) -0.007(7) -0.002(8) 0.001(7)
C32 0.034(8) 0.012(7) 0.037(8) -0.007(6) 0.009(7) 0.001(6)
C33 0.035(9) 0.018(8) 0.034(8) -0.004(7) 0.007(7) -0.006(7)
C34 0.039(10) 0.029(9) 0.041(10) -0.010(8) 0.009(8) -0.003(8)
C35 0.032(9) 0.035(9) 0.057(10) -0.005(8) 0.007(8) -0.006(8)
C36 0.043(10) 0.046(10) 0.065(11) -0.019(9) 0.003(9) -0.001(8)
C37 0.059(11) 0.049(10) 0.071(11) -0.021(9) -0.005(10) -0.001(9)
C38 0.051(10) 0.046(10) 0.070(11) -0.018(9) -0.007(9) 0.002(9)
C39 0.032(9) 0.039(9) 0.068(11) -0.014(9) 0.005(8) 0.006(8)
C40 0.035(9) 0.035(9) 0.060(10) -0.012(8) 0.011(8) 0.003(8)
C41 0.029(10) 0.033(10) 0.050(11) 0.007(9) 0.009(9) 0.006(8)
C365 0.144(11) 0.138(11) 0.135(11) 0.002(7) 0.033(7) 0.006(7)
C364 0.142(11) 0.138(11) 0.135(11) 0.003(7) 0.032(7) 0.006(7)
C363 0.140(11) 0.138(11) 0.134(11) 0.004(7) 0.032(7) 0.006(7)
C362 0.143(11) 0.136(11) 0.133(11) 0.001(7) 0.034(7) 0.007(7)
C361 0.139(11) 0.138(11) 0.133(11) 0.002(7) 0.032(7) 0.006(7)
C360 0.140(11) 0.136(11) 0.133(11) 0.001(7) 0.032(7) 0.007(7)
C42 0.026(8) 0.043(9) 0.042(9) 0.008(8) 0.018(7) 0.011(7)
C43 0.034(9) 0.036(9) 0.041(9) 0.009(8) 0.011(7) 0.018(8)
C44 0.045(11) 0.038(10) 0.044(10) 0.011(9) 0.011(9) 0.036(9)
C45 0.037(10) 0.022(9) 0.035(9) 0.008(8) 0.005(8) 0.007(8)
C46 0.039(9) 0.021(8) 0.031(8) 0.001(7) 0.005(7) 0.005(7)
C47 0.036(9) 0.028(8) 0.038(9) -0.007(7) 0.011(7) 0.005(7)
C48 0.033(10) 0.028(9) 0.042(10) -0.006(8) 0.012(8) 0.008(8)
C49 0.030(10) 0.059(12) 0.062(12) -0.005(11) 0.012(9) 0.002(10)
C50 0.026(9) 0.054(10) 0.059(10) -0.009(9) 0.002(8) -0.001(8)
C51 0.024(8) 0.052(10) 0.056(10) -0.011(9) 0.005(8) 0.000(8)
C52 0.019(9) 0.051(12) 0.055(11) -0.009(10) -0.003(8) 0.005(9)
C53 0.042(11) 0.034(10) 0.044(10) 0.000(9) 0.014(9) 0.003(9)
C54 0.041(9) 0.029(8) 0.044(9) 0.000(8) 0.009(8) -0.002(8)
C55 0.035(9) 0.023(8) 0.028(8) -0.004(7) 0.007(7) -0.004(7)
C56 0.043(10) 0.026(9) 0.028(9) -0.009(7) 0.007(8) -0.005(8)
C57 0.057(10) 0.034(9) 0.038(9) -0.004(8) 0.001(8) -0.006(8)
C58 0.068(11) 0.043(9) 0.036(9) -0.003(8) 0.004(9) -0.002(9)
C59 0.068(11) 0.050(10) 0.042(9) -0.003(9) 0.003(9) -0.003(9)
C60 0.071(11) 0.043(9) 0.040(9) -0.007(8) 0.002(9) -0.009(9)
C61 0.068(11) 0.038(9) 0.033(9) -0.010(8) -0.001(8) -0.010(9)
C62 0.060(10) 0.033(9) 0.030(8) -0.011(8) 0.005(8) -0.006(8)
C63 0.048(9) 0.028(8) 0.041(9) -0.007(8) 0.008(8) -0.004(8)
C64 0.045(9) 0.041(9) 0.037(9) -0.006(8) 0.018(8) -0.002(8)
C65 0.045(10) 0.056(10) 0.047(10) -0.005(9) 0.019(8) 0.007(9)
C66 0.044(9) 0.049(10) 0.070(11) -0.014(9) 0.022(9) 0.019(9)
C67 0.049(10) 0.039(9) 0.067(11) -0.011(9) 0.016(9) 0.010(9)
C68 0.047(10) 0.035(9) 0.058(10) -0.012(8) 0.012(9) 0.002(8)
C69 0.067(11) 0.031(9) 0.063(11) -0.002(9) 0.007(9) 0.004(9)
C70 0.082(12) 0.042(10) 0.067(11) 0.002(9) 0.007(10) 0.006(10)
C71 0.077(12) 0.036(9) 0.073(11) 0.000(9) 0.026(10) 0.014(9)
C72 0.065(11) 0.027(9) 0.082(12) 0.000(9) 0.026(10) 0.010(9)
C73 0.053(10) 0.022(8) 0.074(11) -0.003(8) 0.015(9) 0.001(8)
C74 0.043(10) 0.023(8) 0.056(10) -0.007(8) 0.020(8) 0.008(7)
C75 0.039(9) 0.042(10) 0.064(11) -0.005(9) 0.009(9) 0.007(8)
C76 0.031(9) 0.043(10) 0.066(11) -0.005(9) 0.005(8) 0.004(8)
C77 0.047(10) 0.052(10) 0.081(12) -0.010(10) -0.007(10) 0.016(9)
C78 0.047(10) 0.054(11) 0.087(12) -0.007(10) -0.006(10) 0.017(9)
C79 0.049(10) 0.057(11) 0.085(12) -0.003(10) 0.000(10) 0.015(9)
C80 0.048(10) 0.046(10) 0.075(12) -0.010(9) 0.008(9) 0.017(9)
C81 0.114(16) 0.058(12) 0.045(10) 0.004(10) 0.027(11) 0.002(12)
C82 0.119(16) 0.078(13) 0.047(11) 0.009(10) 0.022(12) -0.004(13)
C83 0.124(17) 0.096(14) 0.058(11) 0.014(11) 0.023(12) -0.009(14)
C84 0.121(16) 0.092(14) 0.062(12) 0.010(11) 0.028(12) -0.005(13)
C85 0.123(16) 0.075(13) 0.059(11) 0.007(11) 0.030(12) -0.002(13)
C86 0.114(16) 0.059(12) 0.049(10) 0.005(10) 0.033(11) -0.001(12)
C87 0.103(16) 0.076(13) 0.045(11) 0.001(11) -0.019(11) 0.008(12)
C88 0.108(16) 0.084(14) 0.050(11) 0.007(11) -0.013(12) 0.007(13)
C89 0.113(16) 0.085(14) 0.062(12) 0.008(12) -0.015(12) 0.010(13)
C90 0.118(16) 0.078(14) 0.059(12) 0.016(11) -0.017(12) 0.002(13)
C91 0.112(16) 0.080(14) 0.062(12) 0.019(11) -0.010(12) 0.001(13)
C92 0.103(16) 0.080(14) 0.057(11) 0.011(11) -0.019(12) 0.006(13)
C93 0.084(12) 0.039(10) 0.039(9) 0.002(8) 0.025(9) 0.015(9)
C94 0.089(13) 0.035(9) 0.046(10) -0.002(8) 0.025(10) 0.012(9)
C95 0.095(13) 0.039(10) 0.051(10) -0.001(9) 0.023(10) 0.009(10)
C96 0.092(13) 0.044(10) 0.050(10) -0.005(9) 0.029(10) 0.016(10)
C97 0.090(13) 0.053(11) 0.050(10) -0.007(9) 0.028(10) 0.020(10)
C98 0.084(13) 0.049(10) 0.045(10) -0.002(9) 0.026(9) 0.010(10)
C99 0.048(10) 0.023(8) 0.055(10) -0.003(8) 0.013(8) -0.002(8)
C100 0.045(10) 0.032(9) 0.053(10) -0.005(8) 0.009(8) -0.003(8)
C101 0.063(11) 0.030(9) 0.058(10) -0.007(8) 0.012(9) -0.009(8)
C102 0.071(11) 0.029(9) 0.066(11) -0.010(9) 0.018(9) -0.007(9)
C103 0.077(12) 0.032(9) 0.071(11) -0.005(9) 0.021(10) -0.007(9)
C104 0.059(11) 0.030(9) 0.069(11) 0.003(9) 0.019(9) -0.006(8)
C105 0.059(10) 0.044(10) 0.034(9) 0.005(8) 0.007(8) 0.011(9)
C106 0.059(11) 0.056(10) 0.041(9) 0.001(8) 0.008(9) 0.016(9)
C107 0.057(11) 0.058(10) 0.038(9) -0.008(8) 0.011(8) 0.005(9)
C108 0.061(11) 0.051(10) 0.039(9) -0.013(8) 0.012(9) 0.003(9)
C109 0.065(11) 0.037(9) 0.036(9) -0.011(8) 0.001(9) -0.005(9)
C110 0.045(10) 0.033(9) 0.033(8) 0.000(7) 0.011(8) 0.000(8)
C111 0.020(8) 0.070(11) 0.052(10) -0.009(9) 0.009(8) 0.008(8)
C112 0.039(9) 0.081(12) 0.063(11) 0.002(10) 0.013(9) 0.009(9)
C113 0.047(10) 0.095(13) 0.071(11) 0.004(11) 0.020(9) 0.013(10)
C114 0.038(10) 0.094(13) 0.067(11) 0.002(11) 0.018(9) 0.012(10)
C115 0.028(9) 0.085(12) 0.065(11) -0.004(10) 0.014(9) 0.013(9)
C116 0.014(8) 0.073(12) 0.056(10) -0.009(9) 0.006(8) 0.010(8)
C117 0.038(9) 0.047(10) 0.068(11) 0.023(9) 0.007(9) 0.009(8)
C118 0.047(10) 0.055(11) 0.077(12) 0.025(10) 0.021(9) 0.004(9)
C119 0.054(11) 0.061(11) 0.093(13) 0.025(11) 0.021(10) -0.003(10)
C120 0.064(12) 0.064(12) 0.105(14) 0.023(11) 0.007(11) -0.002(10)
C121 0.052(11) 0.060(11) 0.091(13) 0.020(11) 0.001(10) 0.001(10)
C122 0.036(10) 0.047(10) 0.067(11) 0.020(9) 0.007(9) 0.006(8)
C123 0.080(13) 0.065(12) 0.088(13) 0.025(11) 0.049(11) 0.045(11)
C124 0.057(11) 0.029(9) 0.048(10) 0.001(8) 0.018(9) -0.001(8)
C125 0.071(11) 0.034(9) 0.043(9) -0.002(8) 0.015(9) -0.015(9)
C126 0.090(12) 0.040(10) 0.050(10) 0.001(9) 0.017(10) -0.004(10)
C127 0.092(13) 0.043(10) 0.053(10) 0.007(9) 0.026(10) 0.006(10)
C128 0.080(12) 0.054(11) 0.057(10) 0.007(9) 0.030(10) 0.003(10)
C129 0.067(11) 0.053(10) 0.057(10) 0.015(9) 0.023(9) -0.004(9)
C130 0.078(12) 0.014(8) 0.055(10) 0.002(8) 0.028(9) 0.010(8)
C131 0.084(13) 0.019(8) 0.071(11) 0.010(8) 0.026(10) -0.004(9)
C132 0.103(14) 0.021(9) 0.077(12) 0.010(9) 0.028(11) 0.001(9)
C133 0.111(14) 0.026(9) 0.075(12) 0.003(9) 0.036(11) 0.011(10)
C134 0.112(14) 0.032(10) 0.077(12) 0.010(9) 0.045(11) 0.016(10)
C135 0.098(13) 0.027(9) 0.066(11) 0.013(9) 0.042(10) 0.012(9)
C136 0.133(17) 0.069(13) 0.062(12) 0.040(11) -0.009(12) -0.033(13)
C137 0.133(17) 0.072(13) 0.070(12) 0.034(12) -0.007(13) -0.026(13)
C138 0.132(17) 0.072(13) 0.074(12) 0.032(12) -0.002(13) -0.031(14)
C139 0.135(17) 0.068(13) 0.065(12) 0.030(11) 0.005(13) -0.033(13)
C140 0.138(17) 0.071(13) 0.062(12) 0.031(11) -0.001(13) -0.033(13)
C141 0.134(17) 0.069(12) 0.056(11) 0.037(11) -0.005(12) -0.030(13)
C142 0.053(11) 0.068(12) 0.073(12) -0.010(11) -0.008(10) 0.023(10)
C143 0.041(11) 0.069(12) 0.075(12) -0.006(11) -0.011(10) 0.025(10)
C144 0.058(12) 0.080(13) 0.078(13) -0.002(11) -0.011(11) 0.011(11)
C145 0.081(13) 0.075(13) 0.084(13) 0.006(12) -0.010(11) 0.021(12)
C146 0.083(13) 0.079(13) 0.086(14) 0.003(12) -0.007(11) 0.035(12)
C147 0.073(12) 0.078(13) 0.081(13) -0.003(11) -0.006(11) 0.033(11)
C148 0.033(10) 0.082(13) 0.072(12) 0.007(11) 0.019(9) -0.039(9)
C149 0.046(11) 0.107(14) 0.080(13) -0.001(12) 0.015(10) -0.034(11)
C150 0.044(11) 0.118(15) 0.081(13) -0.005(12) 0.022(10) -0.033(11)
C151 0.048(11) 0.102(14) 0.083(13) -0.003(12) 0.012(10) -0.028(11)
C152 0.044(10) 0.086(13) 0.082(13) -0.002(12) 0.012(10) -0.030(10)
C153 0.032(10) 0.081(13) 0.079(12) -0.006(11) 0.014(9) -0.032(10)
C154 0.029(10) 0.078(14) 0.114(16) -0.034(13) -0.019(11) 0.003(10)
C155 0.045(11) 0.087(14) 0.122(16) -0.033(14) -0.013(11) 0.007(11)
C156 0.051(12) 0.094(15) 0.127(16) -0.033(14) -0.013(12) 0.020(11)
C157 0.053(12) 0.101(15) 0.133(16) -0.035(14) -0.018(12) 0.020(12)
C158 0.058(12) 0.099(15) 0.140(17) -0.023(14) -0.018(13) 0.004(12)
C159 0.046(11) 0.089(14) 0.132(16) -0.023(14) -0.017(12) 0.002(11)
C160 0.030(10) 0.053(11) 0.133(17) -0.009(12) 0.000(11) -0.014(9)
C161 0.036(10) 0.066(12) 0.154(17) -0.018(13) 0.004(12) -0.021(10)
C162 0.053(12) 0.081(13) 0.159(17) -0.018(14) -0.002(13) -0.017(12)
C163 0.068(12) 0.076(13) 0.154(18) -0.003(14) -0.011(13) -0.029(12)
C164 0.070(12) 0.066(13) 0.149(17) 0.005(14) -0.021(13) -0.026(11)
C165 0.050(11) 0.063(12) 0.140(17) 0.005(13) -0.022(12) -0.019(11)
C166 0.041(9) 0.039(9) 0.049(10) -0.016(8) 0.019(8) 0.007(8)
C167 0.040(9) 0.049(10) 0.049(10) -0.015(8) 0.020(8) -0.002(8)
C168 0.037(9) 0.070(11) 0.058(10) -0.013(9) 0.026(8) 0.007(9)
C169 0.043(10) 0.079(12) 0.062(11) -0.018(10) 0.020(9) 0.011(9)
C170 0.041(10) 0.068(11) 0.071(11) -0.024(10) 0.026(9) 0.013(9)
C171 0.041(10) 0.050(10) 0.068(11) -0.017(9) 0.019(9) 0.012(8)
C172 0.080(14) 0.028(9) 0.021(9) -0.010(8) -0.013(9) -0.008(10)
C173 0.079(12) 0.033(9) 0.028(9) -0.003(8) -0.014(9) -0.009(9)
C174 0.083(12) 0.036(9) 0.032(9) 0.000(8) -0.017(9) -0.001(10)
C175 0.091(15) 0.036(11) 0.025(9) -0.003(9) -0.008(10) 0.006(11)
C176 0.075(15) 0.062(14) 0.059(13) 0.017(12) 0.007(12) -0.008(12)
C177 0.076(13) 0.061(12) 0.057(11) 0.016(10) 0.003(10) 0.001(11)
C178 0.065(11) 0.054(11) 0.053(10) 0.018(9) 0.014(9) 0.002(10)
C179 0.051(11) 0.043(11) 0.047(11) 0.022(10) 0.024(9) 0.021(10)
C180 0.084(15) 0.030(10) 0.033(10) 0.008(9) -0.016(11) 0.008(10)
C181 0.088(14) 0.040(10) 0.034(9) 0.006(9) -0.012(10) 0.004(10)
C182 0.099(14) 0.052(11) 0.035(10) 0.006(9) -0.008(10) -0.007(11)
C183 0.098(16) 0.049(12) 0.030(10) 0.009(10) -0.003(11) -0.011(12)
C184 0.14(2) 0.074(14) 0.047(11) 0.008(11) 0.030(14) -0.015(16)
C185 0.15(2) 0.072(14) 0.061(12) 0.004(11) 0.034(14) -0.014(15)
C186 0.15(2) 0.076(14) 0.062(12) 0.008(11) 0.027(15) -0.016(16)
C187 0.15(2) 0.091(15) 0.066(12) 0.012(12) 0.017(15) -0.028(16)
C188 0.15(2) 0.097(15) 0.070(13) 0.023(12) 0.015(14) -0.030(16)
C189 0.15(2) 0.090(14) 0.064(12) 0.025(11) 0.018(15) -0.029(16)
C190 0.044(12) 0.065(14) 0.097(16) -0.004(13) 0.037(12) -0.024(11)
C191 0.051(11) 0.059(12) 0.102(15) -0.010(12) 0.030(11) -0.017(10)
C192 0.042(10) 0.069(13) 0.107(15) -0.019(12) 0.034(11) -0.018(10)
C193 0.037(12) 0.083(16) 0.104(17) -0.016(14) 0.033(12) -0.019(12)
C194 0.048(12) 0.046(11) 0.057(12) 0.004(10) 0.011(10) 0.013(10)
C195 0.038(9) 0.041(10) 0.052(10) -0.004(8) 0.003(8) 0.014(8)
C196 0.031(9) 0.036(9) 0.046(9) -0.009(8) 0.007(8) 0.008(8)
C197 0.035(10) 0.032(10) 0.049(11) -0.010(9) 0.000(9) 0.007(9)
C198 0.034(10) 0.034(10) 0.057(12) -0.003(9) 0.003(9) 0.004(9)
C199 0.034(9) 0.030(8) 0.051(10) 0.001(8) 0.005(8) -0.006(7)
C200 0.028(9) 0.029(8) 0.045(9) 0.005(7) 0.001(8) -0.006(7)
C201 0.034(10) 0.017(8) 0.046(10) 0.002(8) 0.002(8) -0.003(7)
C202 0.084(16) 0.036(12) 0.13(2) -0.019(13) -0.027(15) 0.019(12)
C203 0.066(13) 0.042(11) 0.135(19) -0.019(12) -0.012(13) 0.021(10)
C204 0.049(12) 0.032(10) 0.140(18) -0.011(11) -0.011(12) 0.008(9)
C205 0.044(12) 0.021(10) 0.13(2) 0.003(12) -0.005(13) -0.007(9)
C206 0.056(12) 0.117(17) 0.046(11) 0.027(11) 0.010(10) 0.007(12)
C207 0.053(12) 0.121(17) 0.054(11) 0.008(12) 0.008(10) 0.012(12)
C208 0.058(12) 0.122(17) 0.063(12) 0.012(12) 0.000(10) 0.011(12)
C209 0.072(13) 0.127(18) 0.071(12) 0.018(13) -0.007(11) 0.007(13)
C210 0.083(13) 0.124(17) 0.069(12) 0.030(13) -0.009(11) 0.010(13)
C211 0.072(13) 0.121(17) 0.058(12) 0.034(12) 0.000(11) 0.003(13)
C212 0.065(12) 0.079(13) 0.055(11) 0.018(11) 0.011(10) -0.009(11)
C213 0.089(13) 0.084(14) 0.054(11) 0.018(11) 0.000(11) -0.005(12)
C214 0.100(14) 0.095(14) 0.061(11) 0.020(12) -0.002(11) -0.003(12)
C215 0.085(13) 0.085(14) 0.061(11) 0.025(11) 0.004(11) -0.013(12)
C216 0.075(13) 0.087(14) 0.062(11) 0.022(11) 0.015(10) -0.001(12)
C217 0.073(13) 0.088(13) 0.064(11) 0.019(11) 0.018(10) -0.003(11)
C218 0.029(10) 0.100(15) 0.071(12) 0.000(12) 0.014(9) 0.003(11)
C219 0.041(10) 0.098(15) 0.066(12) -0.011(12) 0.011(9) -0.009(11)
C220 0.049(11) 0.113(15) 0.074(13) -0.003(12) 0.017(10) -0.005(12)
C221 0.063(12) 0.127(16) 0.083(13) 0.007(14) 0.017(11) -0.002(13)
C222 0.061(12) 0.129(16) 0.086(13) 0.023(14) 0.025(11) 0.002(13)
C223 0.047(11) 0.116(16) 0.081(13) 0.018(13) 0.019(10) -0.001(12)
C224 0.18(3) 0.062(13) 0.076(15) -0.011(12) -0.049(16) 0.025(17)
C225 0.18(3) 0.081(14) 0.085(14) -0.016(13) -0.053(16) 0.016(17)
C226 0.19(3) 0.091(15) 0.087(14) -0.012(13) -0.049(17) 0.019(17)
C227 0.19(3) 0.078(14) 0.075(14) -0.013(12) -0.049(17) 0.032(16)
C228 0.19(3) 0.065(13) 0.070(14) -0.010(12) -0.046(16) 0.030(16)
C229 0.18(3) 0.057(12) 0.071(14) -0.009(12) -0.048(16) 0.030(17)
C230 0.058(11) 0.052(11) 0.058(11) -0.030(10) -0.019(10) 0.035(9)
C231 0.068(12) 0.075(12) 0.071(12) -0.029(11) -0.025(10) 0.041(10)
C232 0.066(12) 0.087(13) 0.089(13) -0.025(12) -0.021(11) 0.040(11)
C233 0.068(12) 0.086(13) 0.097(13) -0.027(12) -0.012(12) 0.032(11)
C234 0.056(11) 0.070(12) 0.090(13) -0.026(11) -0.007(11) 0.022(10)
C235 0.046(10) 0.060(11) 0.068(11) -0.025(10) -0.008(10) 0.017(9)
C236 0.080(13) 0.061(12) 0.076(12) 0.034(10) 0.049(11) 0.042(11)
C237 0.096(14) 0.070(12) 0.102(14) 0.022(12) 0.049(12) 0.045(12)
C238 0.108(15) 0.072(13) 0.109(14) 0.028(13) 0.039(12) 0.047(13)
C239 0.112(15) 0.071(13) 0.105(14) 0.037(12) 0.037(12) 0.036(13)
C240 0.100(14) 0.067(12) 0.088(13) 0.037(11) 0.047(12) 0.035(12)
C241 0.076(12) 0.085(13) 0.062(11) -0.002(10) 0.011(10) 0.041(11)
C242 0.073(12) 0.080(12) 0.049(10) -0.004(10) 0.009(10) 0.031(10)
C243 0.058(11) 0.053(11) 0.035(9) -0.001(8) 0.016(8) 0.008(9)
C244 0.067(11) 0.063(11) 0.039(9) 0.005(9) 0.011(9) 0.011(10)
C245 0.075(12) 0.072(12) 0.045(10) 0.006(10) 0.009(10) 0.013(10)
C246 0.100(14) 0.085(13) 0.052(11) -0.007(10) 0.028(11) 0.011(12)
C247 0.091(13) 0.081(12) 0.045(10) -0.004(10) 0.028(10) 0.020(11)
C248 0.076(13) 0.053(11) 0.035(9) -0.004(9) 0.032(9) 0.014(10)
C249 0.085(13) 0.074(12) 0.051(11) -0.007(10) 0.026(10) -0.007(11)
C250 0.15(2) 0.085(15) 0.098(15) -0.014(14) -0.009(15) -0.026(15)
C251 0.15(2) 0.077(14) 0.092(15) -0.013(13) -0.007(15) -0.023(14)
C252 0.134(19) 0.061(14) 0.082(14) -0.016(12) -0.007(14) -0.022(13)
C253 0.131(19) 0.064(13) 0.075(14) -0.010(12) -0.008(14) -0.017(14)
C254 0.14(2) 0.075(14) 0.086(14) -0.018(13) -0.004(14) -0.020(14)
C255 0.15(2) 0.084(15) 0.094(15) -0.019(14) -0.007(15) -0.022(15)
C256 0.051(11) 0.067(13) 0.093(14) -0.020(11) 0.000(11) 0.021(10)
C257 0.039(10) 0.067(12) 0.083(14) -0.029(10) 0.006(10) 0.027(10)
C258 0.046(11) 0.082(13) 0.090(14) -0.035(11) 0.001(10) 0.020(10)
C259 0.150(19) 0.083(14) 0.050(11) -0.030(11) -0.006(12) -0.013(14)
C260 0.147(19) 0.071(14) 0.041(11) -0.027(11) 0.005(12) -0.014(14)
C261 0.152(19) 0.075(14) 0.058(12) -0.029(11) 0.006(13) -0.018(14)
C262 0.043(10) 0.044(10) 0.094(13) -0.002(10) 0.016(10) 0.001(9)
C263 0.046(10) 0.046(10) 0.091(12) -0.001(10) 0.023(10) 0.002(9)
C265 0.042(10) 0.104(15) 0.080(13) -0.007(12) 0.013(10) -0.017(11)
C266 0.044(10) 0.115(15) 0.082(13) -0.009(12) 0.026(10) -0.016(11)
C267 0.148(19) 0.090(15) 0.060(12) -0.027(12) -0.008(13) -0.013(15)
C268 0.148(19) 0.085(14) 0.064(12) -0.033(12) -0.006(13) -0.021(14)
C269 0.148(19) 0.079(14) 0.068(13) -0.035(12) 0.001(13) -0.023(14)
C270 0.102(14) 0.083(13) 0.056(11) -0.008(11) 0.025(11) -0.005(12)
C271 0.095(14) 0.085(13) 0.061(11) -0.011(11) 0.025(11) -0.011(12)
C272 0.049(11) 0.087(14) 0.101(15) -0.039(12) 0.000(11) 0.017(11)
C273 0.056(12) 0.086(14) 0.113(16) -0.032(12) -0.007(12) 0.024(11)
C274 0.058(12) 0.078(13) 0.108(15) -0.019(12) -0.005(11) 0.022(11)
C275 0.046(9) 0.026(8) 0.039(9) 0.003(7) 0.010(8) 0.004(7)
C276 0.039(9) 0.030(8) 0.035(8) 0.000(7) 0.013(7) 0.010(7)
C277 0.045(9) 0.030(8) 0.053(10) -0.001(8) 0.004(8) 0.010(8)
C278 0.054(11) 0.121(16) 0.084(13) -0.020(12) 0.027(10) -0.017(12)
C279 0.048(11) 0.118(15) 0.079(13) -0.018(12) 0.023(10) -0.026(11)
C280 0.035(10) 0.105(15) 0.073(12) -0.005(11) 0.019(9) -0.021(10)
C281 0.031(10) 0.095(14) 0.077(12) -0.002(11) 0.015(9) -0.018(10)
C282 0.041(10) 0.050(10) 0.086(12) 0.005(10) 0.020(9) 0.009(9)
C283 0.038(9) 0.034(9) 0.074(11) 0.002(9) 0.017(9) 0.009(8)
C284 0.041(10) 0.037(9) 0.084(12) 0.004(9) 0.018(9) 0.001(8)
C285 0.089(12) 0.020(8) 0.060(10) -0.001(8) 0.041(10) -0.003(9)
C286 0.075(12) 0.021(8) 0.060(11) -0.001(8) 0.034(9) -0.010(9)
C287 0.072(12) 0.034(9) 0.081(12) 0.005(9) 0.022(10) -0.005(9)
C288 0.101(16) 0.097(17) 0.108(18) -0.017(14) 0.034(15) -0.017(14)
C289 0.096(16) 0.096(17) 0.115(18) -0.022(14) 0.029(15) -0.007(14)
C290 0.096(16) 0.091(16) 0.120(18) -0.019(14) 0.027(15) 0.002(14)
C291 0.102(16) 0.100(17) 0.120(18) -0.019(15) 0.025(15) -0.009(14)
C292 0.084(13) 0.040(10) 0.097(13) 0.000(10) 0.028(11) -0.002(10)
C293 0.093(13) 0.037(10) 0.086(12) 0.004(10) 0.051(10) -0.004(10)
C294 0.103(13) 0.025(9) 0.071(11) -0.001(9) 0.048(10) 0.002(10)
C295 0.15(2) 0.108(18) 0.080(13) -0.040(13) 0.058(15) -0.040(16)
C297 0.16(2) 0.099(17) 0.071(13) -0.040(13) 0.047(15) -0.042(15)
C298 0.16(2) 0.093(17) 0.061(12) -0.024(13) 0.052(15) -0.044(15)
C299 0.043(10) 0.048(10) 0.092(12) 0.003(10) 0.014(10) 0.012(9)
C300 0.067(13) 0.089(15) 0.136(19) -0.019(14) -0.006(14) -0.006(13)
C301 0.059(13) 0.082(15) 0.125(18) -0.023(14) 0.001(13) -0.007(12)
C302 0.061(13) 0.084(15) 0.127(19) -0.027(14) 0.011(14) -0.002(12)
C303 0.130(18) 0.088(15) 0.176(18) 0.037(15) 0.002(16) -0.027(15)
C304 0.051(9) 0.027(8) 0.044(9) 0.011(7) 0.018(8) 0.009(8)
C305 0.051(9) 0.032(8) 0.039(9) 0.005(7) 0.014(8) 0.007(8)
C306 0.049(10) 0.035(9) 0.049(9) -0.003(8) 0.003(8) 0.005(8)
C307 0.078(12) 0.079(12) 0.055(11) 0.008(10) 0.010(10) 0.029(11)
C308 0.101(16) 0.100(17) 0.118(18) -0.020(15) 0.025(15) -0.010(15)
C309 0.099(16) 0.096(17) 0.115(18) -0.019(15) 0.026(15) -0.013(14)
C313 0.071(13) 0.095(16) 0.146(19) -0.025(15) -0.006(15) -0.006(13)
C314 0.072(14) 0.110(16) 0.15(2) -0.031(15) 0.002(15) -0.008(13)
C317 0.128(17) 0.088(14) 0.165(17) 0.035(14) 0.006(15) -0.024(14)
C318 0.123(14) 0.090(12) 0.148(14) 0.021(11) 0.009(11) -0.018(11)
C319 0.142(17) 0.090(14) 0.167(17) 0.023(14) 0.002(15) -0.021(14)
C320 0.12(2) 0.28(5) 0.25(4) 0.11(4) 0.09(3) -0.03(3)
C323 0.12(2) 0.28(5) 0.24(4) 0.11(4) 0.09(3) -0.04(3)
C334 0.12(2) 0.28(5) 0.24(4) 0.11(4) 0.09(3) -0.05(3)
C335 0.14(2) 0.28(5) 0.25(4) 0.11(4) 0.07(3) -0.05(3)
C336 0.14(2) 0.28(5) 0.26(4) 0.10(4) 0.06(3) -0.05(3)
C337 0.13(2) 0.28(5) 0.26(4) 0.10(4) 0.07(3) -0.04(3)
C328 0.075(13) 0.107(16) 0.146(19) -0.032(15) 0.005(15) -0.006(13)
C329 0.147(18) 0.090(15) 0.176(18) 0.028(15) -0.003(17) -0.026(16)
C330 0.137(19) 0.081(15) 0.177(19) 0.029(16) -0.005(17) -0.033(16)
C331 0.18(2) 0.119(18) 0.079(13) -0.013(14) 0.055(15) -0.041(16)
C332 0.17(2) 0.117(18) 0.084(13) -0.024(14) 0.063(15) -0.037(16)
C333 0.18(2) 0.109(18) 0.072(13) -0.012(13) 0.047(15) -0.044(16)
C338 0.39(11) 0.06(3) 0.14(4) 0.02(3) 0.18(6) 0.06(4)
C339 0.056(9) 0.082(11) 0.119(12) 0.003(10) 0.034(9) 0.006(8)
C341 0.058(11) 0.093(13) 0.150(15) 0.002(12) 0.025(11) 0.006(10)
C342 0.055(12) 0.094(14) 0.151(16) 0.010(13) 0.029(12) 0.008(11)
C340 0.053(11) 0.084(13) 0.133(14) 0.001(12) 0.033(11) 0.006(10)
C343 0.051(14) 0.088(16) 0.137(17) 0.009(15) 0.035(14) 0.010(13)
C344 0.050(12) 0.083(14) 0.128(15) 0.006(13) 0.035(12) 0.008(12)
C372 0.054(12) 0.092(14) 0.146(16) 0.009(13) 0.030(12) 0.006(11)
C371 0.052(11) 0.085(13) 0.133(14) 0.005(12) 0.033(11) 0.006(10)
C370 0.054(12) 0.086(13) 0.135(15) 0.002(13) 0.030(12) 0.005(11)

loop_
_atom_type_symbol
_atom_type_description
_atom_type_scat_dispersion_real
_atom_type_scat_dispersion_imag
_atom_type_scat_source
C C 0.0033 0.0016 'International Tables Vol C Tables 4.2.6.8 and 6.1.1.4'
O O 0.0106 0.0060 'International Tables Vol C Tables 4.2.6.8 and 6.1.1.4'
P P 0.1023 0.0942 'International Tables Vol C Tables 4.2.6.8 and 6.1.1.4'
Mo Mo -1.6832 0.6857 'International Tables Vol C Tables 4.2.6.8 and 6.1.1.4'
Ag Ag -0.8971 1.1015 'International Tables Vol C Tables 4.2.6.8 and 6.1.1.4'
N N 0.0061 0.0033 'International Tables Vol C Tables 4.2.6.8 and 6.1.1.4'
H H 0.0000 0.0000 'International Tables Vol C Tables 4.2.6.8 and 6.1.1.4'

loop_
_geom_angle_atom_site_label_1
_geom_angle_atom_site_label_2
_geom_angle_atom_site_label_3
_geom_angle
P11 Ag1 Ag6 173.24(19)
P11 Ag1 Ag3 126.14(16)
Ag6 Ag1 Ag3 59.54(5)
P11 Ag1 Ag2 126.0(2)
Ag6 Ag1 Ag2 59.09(5)
Ag3 Ag1 Ag2 60.28(5)
P11 Ag1 Ag5 108.52(19)
Ag6 Ag1 Ag5 64.74(5)
Ag3 Ag1 Ag5 113.86(6)
Ag2 Ag1 Ag5 114.99(6)
P11 Ag1 Ag7 122.7(2)
Ag6 Ag1 Ag7 54.83(5)
Ag3 Ag1 Ag7 63.34(5)
Ag2 Ag1 Ag7 107.62(6)
Ag5 Ag1 Ag7 56.58(4)
P11 Ag1 Ag4 122.27(17)
Ag6 Ag1 Ag4 54.76(5)
Ag3 Ag1 Ag4 106.83(6)
Ag2 Ag1 Ag4 60.95(5)
Ag5 Ag1 Ag4 61.23(5)
Ag7 Ag1 Ag4 99.01(5)
P10 Ag2 Ag6 171.52(18)
P10 Ag2 Ag1 128.92(17)
Ag6 Ag2 Ag1 58.95(5)
P10 Ag2 Ag3 125.94(16)
Ag6 Ag2 Ag3 59.28(5)
Ag1 Ag2 Ag3 59.66(5)
P10 Ag2 Ag10 106.32(17)
Ag6 Ag2 Ag10 65.54(5)
Ag1 Ag2 Ag10 113.77(6)
Ag3 Ag2 Ag10 116.37(6)
P10 Ag2 Ag4 123.30(16)
Ag6 Ag2 Ag4 55.24(5)
Ag1 Ag2 Ag4 62.46(5)
Ag3 Ag2 Ag4 107.52(6)
Ag10 Ag2 Ag4 57.36(5)
P10 Ag2 Ag9 119.50(16)
Ag6 Ag2 Ag9 55.20(5)
Ag1 Ag2 Ag9 107.35(6)
Ag3 Ag2 Ag9 62.87(5)
Ag10 Ag2 Ag9 60.84(5)
Ag4 Ag2 Ag9 99.42(6)
P7 Ag3 Ag6 170.85(18)
P7 Ag3 Ag8 107.16(16)
Ag6 Ag3 Ag8 64.13(5)
P7 Ag3 Ag1 129.93(18)
Ag6 Ag3 Ag1 58.94(5)
Ag8 Ag3 Ag1 115.37(6)
P7 Ag3 Ag2 125.68(16)
Ag6 Ag3 Ag2 58.82(5)
Ag8 Ag3 Ag2 111.58(7)
Ag1 Ag3 Ag2 60.05(5)
P7 Ag3 Ag9 119.23(17)
Ag6 Ag3 Ag9 54.36(5)
Ag8 Ag3 Ag9 56.63(5)
Ag1 Ag3 Ag9 106.00(6)
Ag2 Ag3 Ag9 60.69(5)
P7 Ag3 Ag7 125.68(16)
Ag6 Ag3 Ag7 53.99(4)
Ag8 Ag3 Ag7 61.90(5)
Ag1 Ag3 Ag7 61.25(5)
Ag2 Ag3 Ag7 105.90(6)
Ag9 Ag3 Ag7 98.83(5)
O11 Ag4 Ag6 148.7(3)
O11 Ag4 Ag10 142.4(3)
Ag6 Ag4 Ag10 67.58(5)
O11 Ag4 Ag18 92.4(3)
Ag6 Ag4 Ag18 115.30(6)
Ag10 Ag4 Ag18 64.10(5)
O11 Ag4 Ag2 121.4(3)
Ag6 Ag4 Ag2 58.32(5)
Ag10 Ag4 Ag2 59.19(5)
Ag18 Ag4 Ag2 119.82(6)
O11 Ag4 Ag5 89.4(3)
Ag6 Ag4 Ag5 63.83(5)
Ag10 Ag4 Ag5 127.63(6)
Ag18 Ag4 Ag5 122.73(6)
Ag2 Ag4 Ag5 107.11(6)
O11 Ag4 Ag16 137.1(3)
Ag6 Ag4 Ag16 60.00(5)
Ag10 Ag4 Ag16 54.71(4)
Ag18 Ag4 Ag16 57.65(5)
Ag2 Ag4 Ag16 100.86(6)
Ag5 Ag4 Ag16 84.13(5)
O11 Ag4 Ag1 94.7(3)
Ag6 Ag4 Ag1 57.66(5)
Ag10 Ag4 Ag1 110.16(6)
Ag18 Ag4 Ag1 172.88(7)
Ag2 Ag4 Ag1 56.60(5)
Ag5 Ag4 Ag1 56.63(5)
Ag16 Ag4 Ag1 115.90(6)
O11 Ag4 Ag17 88.3(3)
Ag6 Ag4 Ag17 90.85(5)
Ag10 Ag4 Ag17 104.86(6)
Ag18 Ag4 Ag17 64.15(5)
Ag2 Ag4 Ag17 148.34(6)
Ag5 Ag4 Ag17 58.69(4)
Ag16 Ag4 Ag17 52.51(4)
Ag1 Ag4 Ag17 115.19(6)
O10 Ag5 Ag15 147.9(4)
O10 Ag5 Ag7 143.8(3)
Ag15 Ag5 Ag7 66.62(5)
O10 Ag5 Ag1 94.3(4)
Ag15 Ag5 Ag1 114.12(6)
Ag7 Ag5 Ag1 64.66(5)
O10 Ag5 Ag17 87.8(3)
Ag15 Ag5 Ag17 64.60(5)
Ag7 Ag5 Ag17 128.25(6)
Ag1 Ag5 Ag17 123.29(6)
O10 Ag5 Ag4 88.1(3)
Ag15 Ag5 Ag4 92.18(5)
Ag7 Ag5 Ag4 105.10(6)
Ag1 Ag5 Ag4 62.14(5)
Ag17 Ag5 Ag4 61.32(5)
O10 Ag5 Ag6 137.8(4)
Ag15 Ag5 Ag6 60.21(4)
Ag7 Ag5 Ag6 54.73(4)
Ag1 Ag5 Ag6 56.13(5)
Ag17 Ag5 Ag6 86.11(5)
Ag4 Ag5 Ag6 52.80(4)
O10 Ag5 Ag11 121.3(4)
Ag15 Ag5 Ag11 57.46(4)
Ag7 Ag5 Ag11 58.38(4)
Ag1 Ag5 Ag11 120.14(6)
Ag17 Ag5 Ag11 105.91(5)
Ag4 Ag5 Ag11 148.68(6)
Ag6 Ag5 Ag11 100.43(5)
O10 Ag5 Ag27 95.0(4)
Ag15 Ag5 Ag27 56.53(4)
Ag7 Ag5 Ag27 107.85(5)
Ag1 Ag5 Ag27 170.57(6)
Ag17 Ag5 Ag27 55.89(4)
Ag4 Ag5 Ag27 116.89(6)
Ag6 Ag5 Ag27 115.21(5)
Ag11 Ag5 Ag27 55.17(4)
Ag4 Ag6 Ag7 118.62(7)
Ag4 Ag6 Ag9 116.78(6)
Ag7 Ag6 Ag9 120.99(7)
Ag4 Ag6 Ag1 67.58(5)
Ag7 Ag6 Ag1 67.46(6)
Ag9 Ag6 Ag1 119.66(7)
Ag4 Ag6 Ag2 66.44(5)
Ag7 Ag6 Ag2 121.03(7)
Ag9 Ag6 Ag2 66.55(5)
Ag1 Ag6 Ag2 61.96(5)
Ag4 Ag6 Ag3 119.34(6)
Ag7 Ag6 Ag3 68.69(5)
Ag9 Ag6 Ag3 67.92(6)
Ag1 Ag6 Ag3 61.52(5)
Ag2 Ag6 Ag3 61.90(5)
Ag4 Ag6 Ag14 125.78(6)
Ag7 Ag6 Ag14 95.54(6)
Ag9 Ag6 Ag14 66.52(5)
Ag1 Ag6 Ag14 162.88(7)
Ag2 Ag6 Ag14 130.77(7)
Ag3 Ag6 Ag14 111.59(6)
Ag4 Ag6 Ag16 65.73(5)
Ag7 Ag6 Ag16 125.37(6)
Ag9 Ag6 Ag16 94.67(6)
Ag1 Ag6 Ag16 130.88(6)
Ag2 Ag6 Ag16 110.31(6)
Ag3 Ag6 Ag16 162.47(7)
Ag14 Ag6 Ag16 60.14(5)
Ag4 Ag6 Ag15 95.26(6)
Ag7 Ag6 Ag15 65.54(5)
Ag9 Ag6 Ag15 126.91(6)
Ag1 Ag6 Ag15 111.15(6)
Ag2 Ag6 Ag15 161.66(7)
Ag3 Ag6 Ag15 131.95(6)
Ag14 Ag6 Ag15 60.40(4)
Ag16 Ag6 Ag15 59.90(4)
Ag4 Ag6 Ag8 175.56(7)
Ag7 Ag6 Ag8 64.95(5)
Ag9 Ag6 Ag8 58.96(5)
Ag1 Ag6 Ag8 112.90(6)
Ag2 Ag6 Ag8 109.67(6)
Ag3 Ag6 Ag8 58.70(5)
Ag14 Ag6 Ag8 54.73(5)
Ag16 Ag6 Ag8 114.85(6)
Ag15 Ag6 Ag8 88.66(5)
Ag4 Ag6 Ag5 63.37(5)
Ag7 Ag6 Ag5 58.42(5)
Ag9 Ag6 Ag5 178.72(7)
Ag1 Ag6 Ag5 59.12(5)
Ag2 Ag6 Ag5 112.64(6)
Ag3 Ag6 Ag5 110.86(6)
Ag14 Ag6 Ag5 114.52(6)
Ag16 Ag6 Ag5 86.54(5)
Ag15 Ag6 Ag5 54.11(4)
Ag8 Ag6 Ag5 120.86(6)
Ag4 Ag6 Ag10 58.32(5)
Ag7 Ag6 Ag10 176.92(7)
Ag9 Ag6 Ag10 61.98(5)
Ag1 Ag6 Ag10 110.63(6)
Ag2 Ag6 Ag10 58.73(5)
Ag3 Ag6 Ag10 112.78(6)
Ag14 Ag6 Ag10 86.44(5)
Ag16 Ag6 Ag10 53.78(4)
Ag15 Ag6 Ag10 113.68(6)
Ag8 Ag6 Ag10 118.12(6)
Ag5 Ag6 Ag10 118.60(6)
O8 Ag7 Ag6 147.3(4)
O8 Ag7 Ag5 144.3(4)
Ag6 Ag7 Ag5 66.86(5)
O8 Ag7 Ag11 93.9(4)
Ag6 Ag7 Ag11 114.57(6)
Ag5 Ag7 Ag11 65.18(5)
O8 Ag7 Ag12 88.0(4)
Ag6 Ag7 Ag12 90.21(5)
Ag5 Ag7 Ag12 106.23(5)
Ag11 Ag7 Ag12 64.47(5)
O8 Ag7 Ag15 137.3(4)
Ag6 Ag7 Ag15 60.34(4)
Ag5 Ag7 Ag15 54.90(4)
Ag11 Ag7 Ag15 56.30(4)
Ag12 Ag7 Ag15 53.03(4)
O8 Ag7 Ag1 121.5(4)
Ag6 Ag7 Ag1 57.71(5)
Ag5 Ag7 Ag1 58.76(5)
Ag11 Ag7 Ag1 120.99(6)
Ag12 Ag7 Ag1 147.45(6)
Ag15 Ag7 Ag1 100.92(5)
O8 Ag7 Ag8 89.1(4)
Ag6 Ag7 Ag8 62.37(5)
Ag5 Ag7 Ag8 126.39(6)
Ag11 Ag7 Ag8 123.44(6)
Ag12 Ag7 Ag8 59.22(5)
Ag15 Ag7 Ag8 84.97(5)
Ag1 Ag7 Ag8 104.23(6)
O8 Ag7 Ag3 94.0(4)
Ag6 Ag7 Ag3 57.32(5)
Ag5 Ag7 Ag3 108.70(6)
Ag11 Ag7 Ag3 171.86(6)
Ag12 Ag7 Ag3 114.13(6)
Ag15 Ag7 Ag3 116.05(6)
Ag1 Ag7 Ag3 55.42(5)
Ag8 Ag7 Ag3 55.00(5)
O7 Ag8 Ag14 151.0(3)
O7 Ag8 Ag9 140.9(3)
Ag14 Ag8 Ag9 67.18(5)
O7 Ag8 Ag3 89.5(4)
Ag14 Ag8 Ag3 115.29(6)
Ag9 Ag8 Ag3 65.67(5)
O7 Ag8 Ag6 135.3(4)
Ag14 Ag8 Ag6 60.09(5)
Ag9 Ag8 Ag6 55.07(5)
Ag3 Ag8 Ag6 57.18(5)
O7 Ag8 Ag12 91.0(3)
Ag14 Ag8 Ag12 63.50(5)
Ag9 Ag8 Ag12 127.50(6)
Ag3 Ag8 Ag12 122.42(6)
Ag6 Ag8 Ag12 84.75(5)
O7 Ag8 Ag13 123.6(4)
Ag14 Ag8 Ag13 57.52(5)
Ag9 Ag8 Ag13 58.28(5)
Ag3 Ag8 Ag13 121.02(6)
Ag6 Ag8 Ag13 100.26(6)
Ag12 Ag8 Ag13 105.81(6)
O7 Ag8 Ag7 87.2(4)
Ag14 Ag8 Ag7 90.89(5)
Ag9 Ag8 Ag7 105.59(6)
Ag3 Ag8 Ag7 63.10(5)
Ag6 Ag8 Ag7 52.68(4)
Ag12 Ag8 Ag7 59.43(4)
Ag13 Ag8 Ag7 147.62(6)
O7 Ag8 Ag26 97.6(4)
Ag14 Ag8 Ag26 57.59(5)
Ag9 Ag8 Ag26 108.70(6)
Ag3 Ag8 Ag26 172.81(7)
Ag6 Ag8 Ag26 116.19(6)
Ag12 Ag8 Ag26 56.73(5)
Ag13 Ag8 Ag26 55.42(5)
Ag7 Ag8 Ag26 116.02(6)
O14 Ag9 Ag6 141.7(4)
O14 Ag9 Ag8 147.6(4)
Ag6 Ag9 Ag8 65.97(5)
O14 Ag9 Ag13 102.2(4)
Ag6 Ag9 Ag13 113.29(6)
Ag8 Ag9 Ag13 64.90(5)
O14 Ag9 Ag10 84.6(4)
Ag6 Ag9 Ag10 65.25(5)
Ag8 Ag9 Ag10 127.74(6)
Ag13 Ag9 Ag10 121.10(7)
O14 Ag9 Ag2 86.2(4)
Ag6 Ag9 Ag2 58.25(5)
Ag8 Ag9 Ag2 108.71(6)
Ag13 Ag9 Ag2 171.52(7)
Ag10 Ag9 Ag2 57.52(5)
O14 Ag9 Ag22 92.7(4)
Ag6 Ag9 Ag22 91.83(6)
Ag8 Ag9 Ag22 104.66(6)
Ag13 Ag9 Ag22 61.39(5)
Ag10 Ag9 Ag22 59.87(5)
Ag2 Ag9 Ag22 117.19(6)
O14 Ag9 Ag14 144.0(4)
Ag6 Ag9 Ag14 59.45(5)
Ag8 Ag9 Ag14 54.60(5)
Ag13 Ag9 Ag14 55.99(4)
Ag10 Ag9 Ag14 84.73(5)
Ag2 Ag9 Ag14 116.02(6)
Ag22 Ag9 Ag14 52.54(4)
O14 Ag9 Ag3 116.1(4)
Ag6 Ag9 Ag3 57.72(5)
Ag8 Ag9 Ag3 57.71(5)
Ag13 Ag9 Ag3 119.76(6)
Ag10 Ag9 Ag3 107.80(6)
Ag2 Ag9 Ag3 56.44(5)
Ag22 Ag9 Ag3 148.41(6)
Ag14 Ag9 Ag3 99.91(6)
O13 Ag10 Ag16 141.0(4)
O13 Ag10 Ag4 147.8(4)
Ag16 Ag10 Ag4 66.34(5)
O13 Ag10 Ag2 103.6(4)
Ag16 Ag10 Ag2 112.74(6)
Ag4 Ag10 Ag2 63.44(5)
O13 Ag10 Ag9 93.0(4)
Ag16 Ag10 Ag9 92.09(5)
Ag4 Ag10 Ag9 104.12(6)
Ag2 Ag10 Ag9 61.64(5)
O13 Ag10 Ag18 114.9(4)
Ag16 Ag10 Ag18 59.21(5)
Ag4 Ag10 Ag18 57.98(5)
Ag2 Ag10 Ag18 118.08(6)
Ag9 Ag10 Ag18 149.82(6)
O13 Ag10 Ag22 84.0(4)
Ag16 Ag10 Ag22 65.22(5)
Ag4 Ag10 Ag22 128.12(6)
Ag2 Ag10 Ag22 122.25(6)
Ag9 Ag10 Ag22 60.83(5)
Ag18 Ag10 Ag22 108.81(6)
O13 Ag10 Ag19 85.9(4)
Ag16 Ag10 Ag19 57.81(5)
Ag4 Ag10 Ag19 108.92(6)
Ag2 Ag10 Ag19 170.46(7)
Ag9 Ag10 Ag19 117.48(6)
Ag18 Ag10 Ag19 57.25(5)
Ag22 Ag10 Ag19 56.90(5)
O13 Ag10 Ag6 144.7(4)
Ag16 Ag10 Ag6 59.31(4)
Ag4 Ag10 Ag6 54.11(4)
Ag2 Ag10 Ag6 55.73(5)
Ag9 Ag10 Ag6 52.77(4)
Ag18 Ag10 Ag6 100.36(5)
Ag22 Ag10 Ag6 85.38(5)
Ag19 Ag10 Ag6 115.53(6)
P1 Ag11 Ag15 170.49(14)
P1 Ag11 Ag25 129.61(14)
Ag15 Ag11 Ag25 59.57(5)
P1 Ag11 Ag7 106.41(14)
Ag15 Ag11 Ag7 64.65(5)
Ag25 Ag11 Ag7 114.97(6)
P1 Ag11 Ag27 125.68(13)
Ag15 Ag11 Ag27 59.14(5)
Ag25 Ag11 Ag27 60.12(5)
Ag7 Ag11 Ag27 113.93(6)
P1 Ag11 Ag5 118.32(14)
Ag15 Ag11 Ag5 54.70(4)
Ag25 Ag11 Ag5 108.23(6)
Ag7 Ag11 Ag5 56.45(4)
Ag27 Ag11 Ag5 63.88(5)
P1 Ag11 Ag12 125.85(13)
Ag15 Ag11 Ag12 53.70(4)
Ag25 Ag11 Ag12 61.32(5)
Ag7 Ag11 Ag12 59.91(5)
Ag27 Ag11 Ag12 105.74(6)
Ag5 Ag11 Ag12 97.37(5)
O6 Ag12 Ag15 149.7(4)
O6 Ag12 Ag24 142.2(4)
Ag15 Ag12 Ag24 66.53(5)
O6 Ag12 Ag26 91.6(3)
Ag15 Ag12 Ag26 115.12(6)
Ag24 Ag12 Ag26 65.57(5)
O6 Ag12 Ag8 87.5(3)
Ag15 Ag12 Ag8 92.33(5)
Ag24 Ag12 Ag8 105.96(6)
Ag26 Ag12 Ag8 62.84(5)
O6 Ag12 Ag7 90.0(4)
Ag15 Ag12 Ag7 63.78(5)
Ag24 Ag12 Ag7 127.57(6)
Ag26 Ag12 Ag7 124.02(6)
Ag8 Ag12 Ag7 61.35(5)
O6 Ag12 Ag14 136.7(3)
Ag15 Ag12 Ag14 60.66(4)
Ag24 Ag12 Ag14 54.81(5)
Ag26 Ag12 Ag14 56.61(5)
Ag8 Ag12 Ag14 53.32(4)
Ag7 Ag12 Ag14 86.27(5)
O6 Ag12 Ag25 121.6(3)
Ag15 Ag12 Ag25 57.88(4)
Ag24 Ag12 Ag25 58.14(5)
Ag26 Ag12 Ag25 120.40(6)
Ag8 Ag12 Ag25 149.36(6)
Ag7 Ag12 Ag25 105.47(5)
Ag14 Ag12 Ag25 100.90(5)
O6 Ag12 Ag11 96.9(3)
Ag15 Ag12 Ag11 56.43(4)
Ag24 Ag12 Ag11 107.33(6)
Ag26 Ag12 Ag11 171.39(6)
Ag8 Ag12 Ag11 116.76(6)
Ag7 Ag12 Ag11 55.62(4)
Ag14 Ag12 Ag11 115.67(5)
Ag25 Ag12 Ag11 55.02(4)
P8 Ag13 Ag14 171.71(18)
P8 Ag13 Ag26 126.88(16)
Ag14 Ag13 Ag26 59.67(5)
P8 Ag13 Ag9 106.22(17)
Ag14 Ag13 Ag9 65.49(5)
Ag26 Ag13 Ag9 114.04(6)
P8 Ag13 Ag23 127.4(2)
Ag14 Ag13 Ag23 59.24(5)
Ag26 Ag13 Ag23 60.38(5)
Ag9 Ag13 Ag23 116.23(6)
P8 Ag13 Ag22 121.58(17)
Ag14 Ag13 Ag22 55.23(5)
Ag26 Ag13 Ag22 107.55(6)
Ag9 Ag13 Ag22 62.11(5)
Ag23 Ag13 Ag22 61.54(5)
P8 Ag13 Ag8 121.5(2)
Ag14 Ag13 Ag8 54.97(5)
Ag26 Ag13 Ag8 62.77(5)
Ag9 Ag13 Ag8 56.82(5)
Ag23 Ag13 Ag8 107.55(6)
Ag22 Ag13 Ag8 99.69(6)
Ag24 Ag14 Ag22 119.18(7)
Ag24 Ag14 Ag8 119.05(6)
Ag22 Ag14 Ag8 118.33(7)
Ag24 Ag14 Ag13 120.99(6)
Ag22 Ag14 Ag13 66.75(5)
Ag8 Ag14 Ag13 67.51(5)
Ag24 Ag14 Ag26 68.40(5)
Ag22 Ag14 Ag26 118.73(6)
Ag8 Ag14 Ag26 67.92(5)
Ag13 Ag14 Ag26 61.32(5)
Ag24 Ag14 Ag23 67.97(5)
Ag22 Ag14 Ag23 66.69(5)
Ag8 Ag14 Ag23 121.11(6)
Ag13 Ag14 Ag23 62.53(5)
Ag26 Ag14 Ag23 62.03(5)
Ag24 Ag14 Ag6 125.53(6)
Ag22 Ag14 Ag6 95.60(6)
Ag8 Ag14 Ag6 65.17(5)
Ag13 Ag14 Ag6 110.53(6)
Ag26 Ag14 Ag6 131.04(7)
Ag23 Ag14 Ag6 162.25(7)
Ag24 Ag14 Ag16 94.64(6)
Ag22 Ag14 Ag16 67.11(5)
Ag8 Ag14 Ag16 125.18(6)
Ag13 Ag14 Ag16 131.33(6)
Ag26 Ag14 Ag16 162.94(7)
Ag23 Ag14 Ag16 110.89(6)
Ag6 Ag14 Ag16 60.04(4)
Ag24 Ag14 Ag15 65.38(5)
Ag22 Ag14 Ag15 126.86(6)
Ag8 Ag14 Ag15 94.68(6)
Ag13 Ag14 Ag15 162.12(7)
Ag26 Ag14 Ag15 111.69(6)
Ag23 Ag14 Ag15 130.93(6)
Ag6 Ag14 Ag15 60.19(4)
Ag16 Ag14 Ag15 59.80(4)
Ag24 Ag14 Ag12 58.67(5)
Ag22 Ag14 Ag12 177.39(7)
Ag8 Ag14 Ag12 63.18(5)
Ag13 Ag14 Ag12 112.75(6)
Ag26 Ag14 Ag12 59.45(5)
Ag23 Ag14 Ag12 110.74(6)
Ag6 Ag14 Ag12 86.98(5)
Ag16 Ag14 Ag12 114.04(6)
Ag15 Ag14 Ag12 54.24(4)
Ag24 Ag14 Ag21 63.76(5)
Ag22 Ag14 Ag21 58.72(5)
Ag8 Ag14 Ag21 177.04(7)
Ag13 Ag14 Ag21 110.49(6)
Ag26 Ag14 Ag21 113.29(6)
Ag23 Ag14 Ag21 58.49(5)
Ag6 Ag14 Ag21 114.27(5)
Ag16 Ag14 Ag21 54.25(4)
Ag15 Ag14 Ag21 87.36(5)
Ag12 Ag14 Ag21 119.78(6)
Ag24 Ag14 Ag9 177.27(7)
Ag22 Ag14 Ag9 63.35(5)
Ag8 Ag14 Ag9 58.22(5)
Ag13 Ag14 Ag9 58.52(5)
Ag26 Ag14 Ag9 109.69(6)
Ag23 Ag14 Ag9 113.09(6)
Ag6 Ag14 Ag9 54.04(5)
Ag16 Ag14 Ag9 87.32(5)
Ag15 Ag14 Ag9 114.23(6)
Ag12 Ag14 Ag9 118.77(6)
Ag21 Ag14 Ag9 118.97(6)
Ag12 Ag15 Ag5 119.47(6)
Ag12 Ag15 Ag28 120.13(6)
Ag5 Ag15 Ag28 118.16(6)
Ag12 Ag15 Ag11 69.87(5)
Ag5 Ag15 Ag11 67.84(5)
Ag28 Ag15 Ag11 120.74(6)
Ag12 Ag15 Ag27 121.82(6)
Ag5 Ag15 Ag27 69.82(5)
Ag28 Ag15 Ag27 66.36(5)
Ag11 Ag15 Ag27 62.00(5)
Ag12 Ag15 Ag25 67.83(5)
Ag5 Ag15 Ag25 121.54(6)
Ag28 Ag15 Ag25 69.68(5)
Ag11 Ag15 Ag25 61.71(5)
Ag27 Ag15 Ag25 61.78(5)
Ag12 Ag15 Ag16 124.85(6)
Ag5 Ag15 Ag16 93.15(5)
Ag28 Ag15 Ag16 65.22(5)
Ag11 Ag15 Ag16 160.85(7)
Ag27 Ag15 Ag16 110.35(6)
Ag25 Ag15 Ag16 132.45(6)
Ag12 Ag15 Ag6 92.83(5)
Ag5 Ag15 Ag6 65.68(5)
Ag28 Ag15 Ag6 124.97(6)
Ag11 Ag15 Ag6 111.21(6)
Ag27 Ag15 Ag6 133.23(6)
Ag25 Ag15 Ag6 160.59(6)
Ag16 Ag15 Ag6 59.76(4)
Ag12 Ag15 Ag14 65.10(5)
Ag5 Ag15 Ag14 125.08(6)
Ag28 Ag15 Ag14 93.99(6)
Ag11 Ag15 Ag14 132.89(6)
Ag27 Ag15 Ag14 160.22(6)
Ag25 Ag15 Ag14 110.65(6)
Ag16 Ag15 Ag14 59.76(4)
Ag6 Ag15 Ag14 59.40(4)
Ag12 Ag15 Ag24 58.48(5)
Ag5 Ag15 Ag24 177.86(6)
Ag28 Ag15 Ag24 63.98(5)
Ag11 Ag15 Ag24 111.27(6)
Ag27 Ag15 Ag24 111.62(6)
Ag25 Ag15 Ag24 58.77(5)
Ag16 Ag15 Ag24 87.81(5)
Ag6 Ag15 Ag24 113.30(5)
Ag14 Ag15 Ag24 53.94(4)
Ag12 Ag15 Ag7 63.19(5)
Ag5 Ag15 Ag7 58.48(5)
Ag28 Ag15 Ag7 176.62(7)
Ag11 Ag15 Ag7 59.04(4)
Ag27 Ag15 Ag7 111.64(6)
Ag25 Ag15 Ag7 112.05(6)
Ag16 Ag15 Ag7 113.82(5)
Ag6 Ag15 Ag7 54.11(4)
Ag14 Ag15 Ag7 88.10(5)
Ag24 Ag15 Ag7 119.38(6)
Ag12 Ag15 Ag17 178.26(7)
Ag5 Ag15 Ag17 62.22(5)
Ag28 Ag15 Ag17 58.38(5)
Ag11 Ag15 Ag17 111.56(6)
Ag27 Ag15 Ag17 58.79(4)
Ag25 Ag15 Ag17 111.82(5)
Ag16 Ag15 Ag17 54.00(4)
Ag6 Ag15 Ag17 87.56(5)
Ag14 Ag15 Ag17 113.75(5)
Ag24 Ag15 Ag17 119.82(5)
Ag7 Ag15 Ag17 118.32(6)
Ag17 Ag16 Ag10 120.23(6)
Ag17 Ag16 Ag21 118.97(6)
Ag10 Ag16 Ag21 117.11(6)
Ag17 Ag16 Ag19 120.42(6)
Ag10 Ag16 Ag19 66.95(5)
Ag21 Ag16 Ag19 66.51(5)
Ag17 Ag16 Ag20 66.66(5)
Ag10 Ag16 Ag20 118.31(6)
Ag21 Ag16 Ag20 69.43(5)
Ag19 Ag16 Ag20 61.36(5)
Ag17 Ag16 Ag18 69.16(5)
Ag10 Ag16 Ag18 65.83(5)
Ag21 Ag16 Ag18 120.75(6)
Ag19 Ag16 Ag18 61.96(5)
Ag20 Ag16 Ag18 61.61(5)
Ag17 Ag16 Ag6 95.07(6)
Ag10 Ag16 Ag6 66.91(5)
Ag21 Ag16 Ag6 125.83(6)
Ag19 Ag16 Ag6 131.61(6)
Ag20 Ag16 Ag6 161.41(7)
Ag18 Ag16 Ag6 109.91(6)
Ag17 Ag16 Ag14 126.60(6)
Ag10 Ag16 Ag14 93.82(6)
Ag21 Ag16 Ag14 66.02(5)
Ag19 Ag16 Ag14 110.05(6)
Ag20 Ag16 Ag14 133.48(6)
Ag18 Ag16 Ag14 159.60(7)
Ag6 Ag16 Ag14 59.82(5)
Ag17 Ag16 Ag15 66.17(5)
Ag10 Ag16 Ag15 127.25(6)
Ag21 Ag16 Ag15 94.62(5)
Ag19 Ag16 Ag15 161.05(7)
Ag20 Ag16 Ag15 111.74(6)
Ag18 Ag16 Ag15 132.62(6)
Ag6 Ag16 Ag15 60.34(4)
Ag14 Ag16 Ag15 60.44(4)
Ag17 Ag16 Ag28 58.94(5)
Ag10 Ag16 Ag28 177.79(7)
Ag21 Ag16 Ag28 62.95(5)
Ag19 Ag16 Ag28 111.49(6)
Ag20 Ag16 Ag28 59.52(5)
Ag18 Ag16 Ag28 112.12(6)
Ag6 Ag16 Ag28 114.99(5)
Ag14 Ag16 Ag28 88.20(5)
Ag15 Ag16 Ag28 54.66(4)
Ag17 Ag16 Ag4 64.46(5)
Ag10 Ag16 Ag4 58.96(5)
Ag21 Ag16 Ag4 176.00(6)
Ag19 Ag16 Ag4 110.21(6)
Ag20 Ag16 Ag4 111.36(6)
Ag18 Ag16 Ag4 57.74(5)
Ag6 Ag16 Ag4 54.27(4)
Ag14 Ag16 Ag4 114.03(6)
Ag15 Ag16 Ag4 88.71(5)
Ag28 Ag16 Ag4 120.95(6)
Ag17 Ag16 Ag22 177.00(7)
Ag10 Ag16 Ag22 62.24(5)
Ag21 Ag16 Ag22 58.11(5)
Ag19 Ag16 Ag22 58.37(5)
Ag20 Ag16 Ag22 110.87(6)
Ag18 Ag16 Ag22 111.42(6)
Ag6 Ag16 Ag22 87.50(5)
Ag14 Ag16 Ag22 53.62(4)
Ag15 Ag16 Ag22 114.03(5)
Ag28 Ag16 Ag22 118.53(6)
Ag4 Ag16 Ag22 118.43(6)
O12 Ag17 Ag16 145.6(4)
O12 Ag17 Ag28 145.2(4)
Ag16 Ag17 Ag28 66.20(5)
O12 Ag17 Ag27 98.0(3)
Ag16 Ag17 Ag27 113.49(6)
Ag28 Ag17 Ag27 63.85(5)
O12 Ag17 Ag5 90.3(3)
Ag16 Ag17 Ag5 90.97(5)
Ag28 Ag17 Ag5 106.05(6)
Ag27 Ag17 Ag5 64.92(5)
O12 Ag17 Ag20 117.6(3)
Ag16 Ag17 Ag20 58.27(5)
Ag28 Ag17 Ag20 59.21(5)
Ag27 Ag17 Ag20 119.74(6)
Ag5 Ag17 Ag20 148.80(6)
O12 Ag17 Ag15 140.7(3)
Ag16 Ag17 Ag15 59.83(4)
Ag28 Ag17 Ag15 54.81(4)
Ag27 Ag17 Ag15 56.26(4)
Ag5 Ag17 Ag15 53.18(4)
Ag20 Ag17 Ag15 101.55(5)
O12 Ag17 Ag4 88.3(3)
Ag16 Ag17 Ag4 63.03(5)
Ag28 Ag17 Ag4 126.46(6)
Ag27 Ag17 Ag4 124.56(6)
Ag5 Ag17 Ag4 60.00(5)
Ag20 Ag17 Ag4 104.55(6)
Ag15 Ag17 Ag4 85.05(5)
O12 Ag17 Ag18 91.0(3)
Ag16 Ag17 Ag18 57.46(4)
Ag28 Ag17 Ag18 108.82(6)
Ag27 Ag17 Ag18 170.86(6)
Ag5 Ag17 Ag18 114.25(6)
Ag20 Ag17 Ag18 55.77(5)
Ag15 Ag17 Ag18 115.43(5)
Ag4 Ag17 Ag18 54.35(4)
P5 Ag18 Ag16 172.26(14)
P5 Ag18 Ag4 107.67(14)
Ag16 Ag18 Ag4 64.61(5)
P5 Ag18 Ag20 128.03(14)
Ag16 Ag18 Ag20 58.61(5)
Ag4 Ag18 Ag20 114.67(6)
P5 Ag18 Ag19 127.54(14)
Ag16 Ag18 Ag19 58.13(5)
Ag4 Ag18 Ag19 112.75(6)
Ag20 Ag18 Ag19 59.08(5)
P5 Ag18 Ag10 121.29(14)
Ag16 Ag18 Ag10 54.96(5)
Ag4 Ag18 Ag10 57.93(5)
Ag20 Ag18 Ag10 106.46(6)
Ag19 Ag18 Ag10 61.64(5)
P5 Ag18 Ag17 124.44(14)
Ag16 Ag18 Ag17 53.38(4)
Ag4 Ag18 Ag17 61.50(5)
Ag20 Ag18 Ag17 60.00(5)
Ag19 Ag18 Ag17 103.98(5)
Ag10 Ag18 Ag17 99.07(5)
P6 Ag19 Ag16 172.39(16)
P6 Ag19 Ag20 127.53(17)
Ag16 Ag19 Ag20 59.62(5)
P6 Ag19 Ag22 106.53(15)
Ag16 Ag19 Ag22 66.16(5)
Ag20 Ag19 Ag22 115.92(6)
P6 Ag19 Ag18 124.58(15)
Ag16 Ag19 Ag18 59.90(5)
Ag20 Ag19 Ag18 60.35(5)
Ag22 Ag19 Ag18 116.19(7)
P6 Ag19 Ag21 123.08(15)
Ag16 Ag19 Ag21 55.57(5)
Ag20 Ag19 Ag21 64.68(5)
Ag22 Ag19 Ag21 57.53(5)
Ag18 Ag19 Ag21 109.41(6)
P6 Ag19 Ag10 120.09(17)
Ag16 Ag19 Ag10 55.24(5)
Ag20 Ag19 Ag10 107.01(6)
Ag22 Ag19 Ag10 61.30(5)
Ag18 Ag19 Ag10 61.11(5)
Ag21 Ag19 Ag10 99.72(6)
P4 Ag20 Ag16 172.80(17)
P4 Ag20 Ag19 127.53(16)
Ag16 Ag20 Ag19 59.02(5)
P4 Ag20 Ag18 124.87(16)
Ag16 Ag20 Ag18 59.79(5)
Ag19 Ag20 Ag18 60.57(5)
P4 Ag20 Ag28 108.94(16)
Ag16 Ag20 Ag28 64.02(5)
Ag19 Ag20 Ag28 113.30(6)
Ag18 Ag20 Ag28 114.37(6)
P4 Ag20 Ag17 120.50(15)
Ag16 Ag20 Ag17 55.07(4)
Ag19 Ag20 Ag17 108.21(6)
Ag18 Ag20 Ag17 64.22(5)
Ag28 Ag20 Ag17 57.03(4)
P4 Ag20 Ag21 124.84(15)
Ag16 Ag20 Ag21 53.92(4)
Ag19 Ag20 Ag21 60.18(5)
Ag18 Ag20 Ag21 106.20(6)
Ag28 Ag20 Ag21 59.54(5)
Ag17 Ag20 Ag21 98.24(5)
O3 Ag21 Ag16 148.6(3)
O3 Ag21 Ag22 142.8(4)
Ag16 Ag21 Ag22 67.69(5)
O3 Ag21 Ag23 92.3(3)
Ag16 Ag21 Ag23 114.47(6)
Ag22 Ag21 Ag23 64.22(5)
O3 Ag21 Ag28 88.5(4)
Ag16 Ag21 Ag28 63.59(5)
Ag22 Ag21 Ag28 128.14(6)
Ag23 Ag21 Ag28 123.11(6)
O3 Ag21 Ag19 123.3(4)
Ag16 Ag21 Ag19 57.92(5)
Ag22 Ag21 Ag19 58.83(5)
Ag23 Ag21 Ag19 120.20(6)
Ag28 Ag21 Ag19 105.81(5)
O3 Ag21 Ag24 87.3(4)
Ag16 Ag21 Ag24 90.63(5)
Ag22 Ag21 Ag24 104.38(6)
Ag23 Ag21 Ag24 62.63(5)
Ag28 Ag21 Ag24 60.59(5)
Ag19 Ag21 Ag24 147.55(6)
O3 Ag21 Ag14 136.2(4)
Ag16 Ag21 Ag14 59.73(5)
Ag22 Ag21 Ag14 54.47(5)
Ag23 Ag21 Ag14 56.73(5)
Ag28 Ag21 Ag14 85.50(5)
Ag19 Ag21 Ag14 99.96(6)
Ag24 Ag21 Ag14 52.38(4)
O3 Ag21 Ag20 96.7(3)
Ag16 Ag21 Ag20 56.65(5)
Ag22 Ag21 Ag20 108.54(6)
Ag23 Ag21 Ag20 170.99(7)
Ag28 Ag21 Ag20 56.20(4)
Ag19 Ag21 Ag20 55.14(5)
Ag24 Ag21 Ag20 116.45(6)
Ag14 Ag21 Ag20 115.06(5)
O15 Ag22 Ag14 140.2(4)
O15 Ag22 Ag21 148.8(4)
Ag14 Ag22 Ag21 66.81(5)
O15 Ag22 Ag19 103.7(4)
Ag14 Ag22 Ag19 112.68(6)
Ag21 Ag22 Ag19 63.64(5)
O15 Ag22 Ag10 92.4(4)
Ag14 Ag22 Ag10 91.01(6)
Ag21 Ag22 Ag10 104.21(6)
Ag19 Ag22 Ag10 61.80(5)
O15 Ag22 Ag13 85.2(4)
Ag14 Ag22 Ag13 58.02(5)
Ag21 Ag22 Ag13 110.03(6)
Ag19 Ag22 Ag13 170.69(7)
Ag10 Ag22 Ag13 115.66(6)
O15 Ag22 Ag23 116.0(4)
Ag14 Ag22 Ag23 58.52(5)
Ag21 Ag22 Ag23 58.51(5)
Ag19 Ag22 Ag23 119.36(6)
Ag10 Ag22 Ag23 148.42(6)
Ag13 Ag22 Ag23 57.45(5)
O15 Ag22 Ag9 84.0(4)
Ag14 Ag22 Ag9 64.11(5)
Ag21 Ag22 Ag9 127.19(6)
Ag19 Ag22 Ag9 120.84(6)
Ag10 Ag22 Ag9 59.31(5)
Ag13 Ag22 Ag9 56.50(5)
Ag23 Ag22 Ag9 107.73(6)
O15 Ag22 Ag16 143.9(4)
Ag14 Ag22 Ag16 59.27(4)
Ag21 Ag22 Ag16 54.20(4)
Ag19 Ag22 Ag16 55.46(4)
Ag10 Ag22 Ag16 52.54(4)
Ag13 Ag22 Ag16 115.50(6)
Ag23 Ag22 Ag16 100.11(5)
Ag9 Ag22 Ag16 84.08(5)
P9 Ag23 Ag14 169.11(14)
P9 Ag23 Ag21 104.54(14)
Ag14 Ag23 Ag21 64.78(5)
P9 Ag23 Ag26 131.34(14)
Ag14 Ag23 Ag26 58.79(5)
Ag21 Ag23 Ag26 115.94(6)
P9 Ag23 Ag13 128.32(14)
Ag14 Ag23 Ag13 58.22(5)
Ag21 Ag23 Ag13 112.12(6)
Ag26 Ag23 Ag13 58.83(5)
P9 Ag23 Ag22 118.52(15)
Ag14 Ag23 Ag22 54.79(5)
Ag21 Ag23 Ag22 57.28(5)
Ag26 Ag23 Ag22 105.98(6)
Ag13 Ag23 Ag22 61.02(5)
P9 Ag23 Ag24 123.99(14)
Ag14 Ag23 Ag24 54.05(5)
Ag21 Ag23 Ag24 61.43(5)
Ag26 Ag23 Ag24 62.17(5)
Ag13 Ag23 Ag24 105.45(6)
Ag22 Ag23 Ag24 98.96(5)
O2 Ag24 Ag14 148.2(4)
O2 Ag24 Ag12 143.3(4)
Ag14 Ag24 Ag12 66.52(5)
O2 Ag24 Ag25 93.0(4)
Ag14 Ag24 Ag25 115.43(6)
Ag12 Ag24 Ag25 65.63(5)
O2 Ag24 Ag15 137.8(4)
Ag14 Ag24 Ag15 60.69(5)
Ag12 Ag24 Ag15 54.99(4)
Ag25 Ag24 Ag15 57.00(4)
O2 Ag24 Ag21 89.3(4)
Ag14 Ag24 Ag21 63.86(5)
Ag12 Ag24 Ag21 127.25(6)
Ag25 Ag24 Ag21 123.26(6)
Ag15 Ag24 Ag21 85.24(5)
O2 Ag24 Ag28 88.7(4)
Ag14 Ag24 Ag28 91.13(5)
Ag12 Ag24 Ag28 106.22(6)
Ag25 Ag24 Ag28 64.40(5)
Ag15 Ag24 Ag28 53.01(4)
Ag21 Ag24 Ag28 58.98(4)
O2 Ag24 Ag23 93.5(4)
Ag14 Ag24 Ag23 57.98(5)
Ag12 Ag24 Ag23 109.16(6)
Ag25 Ag24 Ag23 173.37(7)
Ag15 Ag24 Ag23 116.90(6)
Ag21 Ag24 Ag23 55.93(4)
Ag28 Ag24 Ag23 114.82(6)
O2 Ag24 Ag26 120.6(4)
Ag14 Ag24 Ag26 57.58(5)
Ag12 Ag24 Ag26 58.51(5)
Ag25 Ag24 Ag26 120.79(6)
Ag15 Ag24 Ag26 101.13(5)
Ag21 Ag24 Ag26 105.72(6)
Ag28 Ag24 Ag26 148.16(6)
Ag23 Ag24 Ag26 56.01(5)
P2 Ag25 Ag15 170.25(15)
P2 Ag25 Ag24 106.81(15)
Ag15 Ag25 Ag24 64.23(5)
P2 Ag25 Ag11 125.72(16)
Ag15 Ag25 Ag11 58.72(5)
Ag24 Ag25 Ag11 113.34(6)
P2 Ag25 Ag27 130.71(15)
Ag15 Ag25 Ag27 58.82(5)
Ag24 Ag25 Ag27 113.73(6)
Ag11 Ag25 Ag27 59.99(5)
P2 Ag25 Ag12 118.19(14)
Ag15 Ag25 Ag12 54.29(4)
Ag24 Ag25 Ag12 56.24(5)
Ag11 Ag25 Ag12 63.66(5)
Ag27 Ag25 Ag12 107.38(6)
P2 Ag25 Ag28 126.68(16)
Ag15 Ag25 Ag28 53.59(4)
Ag24 Ag25 Ag28 60.54(5)
Ag11 Ag25 Ag28 104.75(5)
Ag27 Ag25 Ag28 59.70(5)
Ag12 Ag25 Ag28 97.46(5)
P12 Ag26 Ag14 173.96(15)
P12 Ag26 Ag13 126.44(15)
Ag14 Ag26 Ag13 59.02(5)
P12 Ag26 Ag12 110.09(15)
Ag14 Ag26 Ag12 63.94(5)
Ag13 Ag26 Ag12 114.62(6)
P12 Ag26 Ag23 124.76(14)
Ag14 Ag26 Ag23 59.18(5)
Ag13 Ag26 Ag23 60.79(5)
Ag12 Ag26 Ag23 112.08(6)
P12 Ag26 Ag8 124.24(14)
Ag14 Ag26 Ag8 54.49(5)
Ag13 Ag26 Ag8 61.80(5)
Ag12 Ag26 Ag8 60.43(5)
Ag23 Ag26 Ag8 107.12(6)
P12 Ag26 Ag24 122.49(15)
Ag14 Ag26 Ag24 54.02(4)
Ag13 Ag26 Ag24 106.61(6)
Ag12 Ag26 Ag24 55.92(5)
Ag23 Ag26 Ag24 61.82(5)
Ag8 Ag26 Ag24 97.81(5)
P3 Ag27 Ag15 169.65(14)
P3 Ag27 Ag17 105.46(13)
Ag15 Ag27 Ag17 64.94(5)
P3 Ag27 Ag11 131.17(14)
Ag15 Ag27 Ag11 58.87(5)
Ag17 Ag27 Ag11 114.09(6)
P3 Ag27 Ag25 125.66(13)
Ag15 Ag27 Ag25 59.40(5)
Ag17 Ag27 Ag25 114.99(6)
Ag11 Ag27 Ag25 59.88(5)
P3 Ag27 Ag28 116.80(14)
Ag15 Ag27 Ag28 55.42(4)
Ag17 Ag27 Ag28 57.21(4)
Ag11 Ag27 Ag28 108.41(6)
Ag25 Ag27 Ag28 64.70(5)
P3 Ag27 Ag5 126.00(14)
Ag15 Ag27 Ag5 53.64(4)
Ag17 Ag27 Ag5 59.19(4)
Ag11 Ag27 Ag5 60.95(5)
Ag25 Ag27 Ag5 105.86(6)
Ag28 Ag27 Ag5 97.70(5)
O4 Ag28 Ag15 144.9(3)
O4 Ag28 Ag17 145.2(3)
Ag15 Ag28 Ag17 66.81(5)
O4 Ag28 Ag20 98.1(3)
Ag15 Ag28 Ag20 114.05(6)
Ag17 Ag28 Ag20 63.76(5)
O4 Ag28 Ag21 89.8(3)
Ag15 Ag28 Ag21 91.89(5)
Ag17 Ag28 Ag21 106.06(6)
Ag20 Ag28 Ag21 64.27(5)
O4 Ag28 Ag27 117.8(3)
Ag15 Ag28 Ag27 58.22(5)
Ag17 Ag28 Ag27 58.95(5)
Ag20 Ag28 Ag27 119.42(6)
Ag21 Ag28 Ag27 149.48(6)
O4 Ag28 Ag16 140.8(3)
Ag15 Ag28 Ag16 60.13(4)
Ag17 Ag28 Ag16 54.86(4)
Ag20 Ag28 Ag16 56.47(4)
Ag21 Ag28 Ag16 53.46(4)
Ag27 Ag28 Ag16 101.24(5)
O4 Ag28 Ag24 87.9(3)
Ag15 Ag28 Ag24 63.01(5)
Ag17 Ag28 Ag24 126.84(6)
Ag20 Ag28 Ag24 124.31(6)
Ag21 Ag28 Ag24 60.43(5)
Ag27 Ag28 Ag24 105.18(5)
Ag16 Ag28 Ag24 84.94(5)
O4 Ag28 Ag25 91.2(3)
Ag15 Ag28 Ag25 56.73(4)
Ag17 Ag28 Ag25 108.47(6)
Ag20 Ag28 Ag25 170.61(6)
Ag21 Ag28 Ag25 115.39(6)
Ag27 Ag28 Ag25 55.60(4)
Ag16 Ag28 Ag25 115.18(5)
Ag24 Ag28 Ag25 55.06(4)
P21 Ag29 P19 119.1(3)
P21 Ag29 P20 121.2(3)
P19 Ag29 P20 119.1(3)
P21 Ag29 O16 93.7(4)
P19 Ag29 O16 92.7(4)
P20 Ag29 O16 91.4(4)
P24 Ag30 P22 121.0(2)
P24 Ag30 P23 118.0(2)
P22 Ag30 P23 120.8(3)
P15 Ag31 P13 124.9(3)
P15 Ag31 P14 118.6(3)
P13 Ag31 P14 116.4(3)
P18 Ag32 P17 118.8(2)
P18 Ag32 P16 122.1(2)
P17 Ag32 P16 119.0(2)
O9 Mo1 O11 108.8(6)
O9 Mo1 O10 109.9(6)
O11 Mo1 O10 110.7(6)
O9 Mo1 O12 109.4(6)
O11 Mo1 O12 109.7(6)
O10 Mo1 O12 108.3(6)
O16 Mo2 O14 109.6(7)
O16 Mo2 O15 109.3(6)
O14 Mo2 O15 110.4(7)
O16 Mo2 O13 110.2(7)
O14 Mo2 O13 109.3(7)
O15 Mo2 O13 108.0(6)
O5 Mo3 O8 108.4(7)
O5 Mo3 O7 110.0(6)
O8 Mo3 O7 110.4(6)
O5 Mo3 O6 109.1(6)
O8 Mo3 O6 109.5(6)
O7 Mo3 O6 109.4(6)
O1 Mo4 O2 109.4(7)
O1 Mo4 O3 109.6(7)
O2 Mo4 O3 109.0(6)
O1 Mo4 O4 110.2(6)
O2 Mo4 O4 108.9(7)
O3 Mo4 O4 109.7(6)
C45 P1 C7 105.0(10)
C45 P1 C1 103.4(10)
C7 P1 C1 105.5(12)
C45 P1 Ag11 115.7(7)
C7 P1 Ag11 108.7(7)
C1 P1 Ag11 117.4(9)
C62 P2 C197 101.7(12)
C62 P2 C63 104.9(11)
C197 P2 C63 102.7(11)
C62 P2 Ag25 117.6(8)
C197 P2 Ag25 118.4(8)
C63 P2 Ag25 109.8(8)
C19 P3 C25 104.0(11)
C19 P3 C31 102.0(10)
C25 P3 C31 104.7(10)
C19 P3 Ag27 118.7(7)
C25 P3 Ag27 110.5(8)
C31 P3 Ag27 115.5(7)
C76 P4 C111 107.6(13)
C76 P4 C190 100.8(14)
C111 P4 C190 101.8(12)
C76 P4 Ag20 110.0(8)
C111 P4 Ag20 118.9(8)
C190 P4 Ag20 115.8(11)
C166 P5 C56 103.3(11)
C166 P5 C110 106.2(11)
C56 P5 C110 100.9(10)
C166 P5 Ag18 112.9(8)
C56 P5 Ag18 119.6(7)
C110 P5 Ag18 112.4(8)
C117 P6 C179 106.1(12)
C117 P6 C93 109.8(14)
C179 P6 C93 102.7(13)
C117 P6 Ag19 112.6(10)
C179 P6 Ag19 112.1(8)
C93 P6 Ag19 112.9(8)
C52 P7 C142 104.4(13)
C52 P7 C160 100.0(15)
C142 P7 C160 105.5(17)
C52 P7 Ag3 118.5(8)
C142 P7 Ag3 110.6(11)
C160 P7 Ag3 116.3(11)
C180 P8 C184 102.2(15)
C180 P8 C230 107.1(14)
C184 P8 C230 111.2(19)
C180 P8 Ag13 113.9(8)
C184 P8 Ag13 112.6(15)
C230 P8 Ag13 109.5(10)
C130 P9 C124 103.8(11)
C130 P9 C201 100.2(12)
C124 P9 C201 103.7(12)
C130 P9 Ag23 115.8(9)
C124 P9 Ag23 111.3(8)
C201 P9 Ag23 120.1(7)
C100 P10 C172 106.9(12)
C100 P10 C154 110.0(14)
C172 P10 C154 101.8(17)
C100 P10 Ag2 111.0(9)
C172 P10 Ag2 112.3(7)
C154 P10 Ag2 114.2(11)
C148 P11 C218 106.6(14)
C148 P11 C202 100.6(16)
C218 P11 C202 104.3(19)
C148 P11 Ag1 116.4(10)
C218 P11 Ag1 111.9(12)
C202 P11 Ag1 115.6(15)
C35 P12 C41 105.0(11)
C35 P12 C74 106.5(11)
C41 P12 C74 100.1(10)
C35 P12 Ag26 108.1(8)
C41 P12 Ag26 118.5(8)
C74 P12 Ag26 117.3(7)
C224 P13 C198 104.1(17)
C224 P13 C318 102(2)
C198 P13 C318 103(2)
C224 P13 Ag31 120.8(14)
C198 P13 Ag31 107.9(9)
C318 P13 Ag31 117(2)
C194 P14 C283 103.9(12)
C194 P14 C290 94.3(18)
C283 P14 C290 102.6(18)
C194 P14 Ag31 106.8(9)
C283 P14 Ag31 122.4(10)
C290 P14 Ag31 122.0(16)
C193 P15 C280 108.2(17)
C193 P15 C334 99(2)
C280 P15 C334 100.7(19)
C193 P15 Ag31 110.9(11)
C280 P15 Ag31 112.9(12)
C334 P15 Ag31 123(2)
C236 P16 C206 103.5(17)
C236 P16 C53 106.0(12)
C206 P16 C53 102.7(15)
C236 P16 Ag32 117.1(12)
C206 P16 Ag32 119.9(11)
C53 P16 Ag32 105.9(8)
C298 P17 C286 103.6(16)
C298 P17 C205 101.7(19)
C286 P17 C205 107.5(13)
C298 P17 Ag32 116.9(16)
C286 P17 Ag32 114.9(10)
C205 P17 Ag32 111.1(10)
C243 P18 C13 103.7(12)
C243 P18 C34 102.0(12)
C13 P18 C34 104.0(10)
C243 P18 Ag32 116.2(8)
C13 P18 Ag32 119.0(8)
C34 P18 Ag32 110.0(8)
C360 P19 C136 104(2)
C360 P19 C176 102(2)
C136 P19 C176 103.2(17)
C360 P19 Ag29 115.0(18)
C136 P19 Ag29 119.5(16)
C176 P19 Ag29 111.6(11)
C260 P20 C175 102.8(16)
C260 P20 C81 104.7(18)
C175 P20 C81 103.6(14)
C260 P20 Ag29 116.5(14)
C175 P20 Ag29 110.8(9)
C81 P20 Ag29 116.8(11)
C253 P21 C87 102.3(18)
C253 P21 C183 103.7(17)
C87 P21 C183 103.1(15)
C253 P21 Ag29 116.8(15)
C87 P21 Ag29 118.2(15)
C183 P21 Ag29 110.9(12)
C257 P22 C302 101.5(16)
C257 P22 C44 103.7(14)
C302 P22 C44 106.9(17)
C257 P22 Ag30 118.5(11)
C302 P22 Ag30 116.1(16)
C44 P22 Ag30 109.0(7)
C339 P23 C212 99.3(17)
C339 P23 C49 102.2(16)
C212 P23 C49 105.1(15)
C339 P23 Ag30 117.9(13)
C212 P23 Ag30 120.9(11)
C49 P23 Ag30 109.2(10)
C248 P24 C48 104.6(12)
C248 P24 C276 103.0(12)
C48 P24 C276 103.2(10)
C248 P24 Ag30 116.0(11)
C48 P24 Ag30 107.3(8)
C276 P24 Ag30 121.0(8)
Mo4 O2 Ag24 111.3(7)
Mo4 O3 Ag21 111.7(7)
Mo4 O4 Ag28 111.0(6)
Mo3 O6 Ag12 110.7(6)
Mo3 O7 Ag8 110.1(6)
Mo3 O8 Ag7 110.3(7)
Mo1 O10 Ag5 111.9(6)
Mo1 O11 Ag4 110.7(6)
Mo1 O12 Ag17 109.9(6)
Mo2 O13 Ag10 109.8(7)
Mo2 O14 Ag9 109.7(7)
Mo2 O15 Ag22 109.0(6)
Mo2 O16 Ag29 178.1(9)
O19 N1 O18 133(7)
O19 N1 O20 121(7)
O18 N1 O20 105(5)
O26 N3 O21 117(4)
O26 N3 O27 117(4)
O21 N3 O27 117(4)
O25 N4 O23 116(5)
O25 N4 O24 116(5)
O23 N4 O24 117(5)
C6 C1 C2 116(2)
C6 C1 P1 126(2)
C2 C1 P1 117.0(18)
C3 C2 C1 121(3)
C2 C3 C4 120(3)
C5 C4 C3 119(3)
C4 C5 C6 117(3)
C1 C6 C5 127(3)
C12 C7 C8 117(2)
C12 C7 P1 122.2(17)
C8 C7 P1 121.1(16)
C9 C8 C7 118(2)
C10 C9 C8 123(2)
C9 C10 C11 119(2)
C12 C11 C10 120(2)
C11 C12 C7 123(2)
C18 C13 C14 117(2)
C18 C13 P18 118.4(16)
C14 C13 P18 123.9(17)
C13 C14 C15 121(2)
C16 C15 C14 120(2)
C15 C16 C17 121(2)
C18 C17 C16 117(2)
C13 C18 C17 124(2)
C20 C19 C24 118(2)
C20 C19 P3 118.3(16)
C24 C19 P3 123.5(19)
C21 C20 C19 122(2)
C20 C21 C22 118(3)
C23 C22 C21 119(2)
C24 C23 C22 120(3)
C23 C24 C19 122(3)
C30 C25 C26 118(2)
C30 C25 P3 125.1(19)
C26 C25 P3 117.2(16)
C27 C26 C25 118(2)
C28 C27 C26 123(3)
C27 C28 C29 119(3)
C28 C29 C30 121(3)
C25 C30 C29 121(3)
C32 C31 P3 112.5(14)
C31 C32 C33 113.5(16)
C34 C33 C32 111.9(18)
C33 C34 P18 111.4(15)
C40 C35 C36 117(2)
C40 C35 P12 117.8(19)
C36 C35 P12 125.4(19)
C37 C36 C35 123(3)
C36 C37 C38 118(3)
C39 C38 C37 121(3)
C38 C39 C40 120(2)
C35 C40 C39 121(2)
C42 C41 P12 114.0(16)
C364 C365 C362 124(6)
C365 C364 C363 109(6)
C364 C363 C361 130(6)
C360 C362 C365 122(6)
C360 C361 C363 117(5)
C361 C360 C362 116(5)
C361 C360 P19 122(4)
C362 C360 P19 122(4)
C43 C42 C41 114.3(19)
C44 C43 C42 108(2)
C43 C44 P22 111.6(17)
C46 C45 P1 114.2(16)
C47 C46 C45 115.3(19)
C46 C47 C48 113.9(18)
C47 C48 P24 112.4(15)
C50 C49 P23 114.3(19)
C51 C50 C49 110(2)
C52 C51 C50 111(2)
C51 C52 P7 113.8(18)
C54 C53 P16 114.5(17)
C53 C54 C55 113.5(19)
C56 C55 C54 113.2(18)
C55 C56 P5 113.5(15)
C62 C57 C58 122(2)
C59 C58 C57 119(3)
C60 C59 C58 122(3)
C59 C60 C61 119(3)
C60 C61 C62 124(2)
C57 C62 C61 114(2)
C57 C62 P2 119.9(17)
C61 C62 P2 125.2(19)
C64 C63 C68 120(2)
C64 C63 P2 117.3(18)
C68 C63 P2 122.8(19)
C63 C64 C65 121(2)
C66 C65 C64 119(3)
C65 C66 C67 120(2)
C66 C67 C68 121(3)
C63 C68 C67 119(3)
C74 C69 C70 122(3)
C71 C70 C69 118(3)
C70 C71 C72 120(3)
C73 C72 C71 123(3)
C72 C73 C74 116(3)
C69 C74 C73 121(2)
C69 C74 P12 117.0(18)
C73 C74 P12 122(2)
C76 C75 C80 124(3)
C75 C76 C77 116(3)
C75 C76 P4 119(2)
C77 C76 P4 125(2)
C76 C77 C78 119(3)
C79 C78 C77 121(3)
C78 C79 C80 125(4)
C79 C80 C75 115(3)
C86 C81 C82 124(4)
C86 C81 P20 121(3)
C82 C81 P20 114(3)
C81 C82 C83 120(4)
C82 C83 C84 120(4)
C85 C84 C83 120(4)
C84 C85 C86 113(4)
C81 C86 C85 124(3)
C88 C87 C92 120(3)
C88 C87 P21 120(3)
C92 C87 P21 120(3)
C87 C88 C89 122(4)
C88 C89 C90 115(4)
C91 C90 C89 120(3)
C90 C91 C92 123(4)
C91 C92 C87 120(4)
C94 C93 C98 120(3)
C94 C93 P6 115(2)
C98 C93 P6 126(2)
C93 C94 C95 121(3)
C94 C95 C96 118(3)
C97 C96 C95 121(3)
C98 C97 C96 120(3)
C97 C98 C93 120(3)
C100 C99 C104 127(2)
C99 C100 C101 115(2)
C99 C100 P10 120.1(19)
C101 C100 P10 124(2)
C102 C101 C100 122(3)
C101 C102 C103 117(3)
C104 C103 C102 124(3)
C103 C104 C99 114(3)
C106 C105 C110 118(2)
C107 C106 C105 122(3)
C108 C107 C106 120(3)
C107 C108 C109 122(3)
C110 C109 C108 115(2)
C105 C110 C109 122(2)
C105 C110 P5 117.6(18)
C109 C110 P5 119.4(19)
C112 C111 C116 119(2)
C112 C111 P4 115(2)
C116 C111 P4 125(2)
C111 C112 C113 117(3)
C114 C113 C112 121(3)
C113 C114 C115 122(3)
C114 C115 C116 120(3)
C115 C116 C111 120(3)
C122 C117 C118 119(3)
C122 C117 P6 119(2)
C118 C117 P6 121(2)
C117 C118 C119 113(3)
C120 C119 C118 122(3)
C119 C120 C121 129(4)
C120 C121 C122 111(4)
C117 C122 C121 126(3)
C237 C123 C236 117(3)
C125 C124 C129 114(2)
C125 C124 P9 117(2)
C129 C124 P9 129(2)
C124 C125 C126 118(3)
C127 C126 C125 124(3)
C126 C127 C128 117(3)
C129 C128 C127 119(3)
C128 C129 C124 128(3)
C135 C130 C131 119(2)
C135 C130 P9 117.7(19)
C131 C130 P9 123(2)
C130 C131 C132 120(3)
C133 C132 C131 120(3)
C132 C133 C134 124(3)
C133 C134 C135 117(3)
C130 C135 C134 120(3)
C141 C136 C137 117(4)
C141 C136 P19 121(3)
C137 C136 P19 122(3)
C136 C137 C138 128(3)
C139 C138 C137 112(4)
C140 C139 C138 117(4)
C139 C140 C141 129(3)
C136 C141 C140 116(4)
C147 C142 C143 115(3)
C147 C142 P7 128(3)
C143 C142 P7 117(2)
C144 C143 C142 118(3)
C145 C144 C143 118(4)
C146 C145 C144 125(4)
C145 C146 C147 116(4)
C146 C147 C142 127(4)
C149 C148 C153 114(3)
C149 C148 P11 121(2)
C153 C148 P11 125(2)
C148 C149 C150 130(3)
C149 C150 C151 113(3)
C152 C151 C150 121(4)
C151 C152 C153 123(3)
C152 C153 C148 117(3)
C159 C154 C155 123(3)
C159 C154 P10 125(3)
C155 C154 P10 111(2)
C156 C155 C154 116(4)
C155 C156 C157 120(4)
C158 C157 C156 123(4)
C157 C158 C159 117(4)
C154 C159 C158 120(4)
C165 C160 C161 122(3)
C165 C160 P7 115(2)
C161 C160 P7 122(3)
C162 C161 C160 119(4)
C163 C162 C161 122(4)
C162 C163 C164 122(4)
C165 C164 C163 116(4)
C160 C165 C164 117(3)
C167 C166 C171 118(2)
C167 C166 P5 118.9(18)
C171 C166 P5 123(2)
C166 C167 C168 121(2)
C169 C168 C167 119(3)
C170 C169 C168 120(3)
C169 C170 C171 123(3)
C170 C171 C166 119(3)
C173 C172 P10 115.3(18)
C172 C173 C174 110(2)
C173 C174 C175 115(2)
C174 C175 P20 108.5(17)
C177 C176 P19 114(2)
C176 C177 C178 117(3)
C177 C178 C179 114(2)
C178 C179 P6 119.9(18)
C181 C180 P8 119.1(19)
C180 C181 C182 110(2)
C183 C182 C181 111(3)
C182 C183 P21 107(2)
C189 C184 C185 119(5)
C189 C184 P8 114(4)
C185 C184 P8 127(4)
C184 C185 C186 118(5)
C187 C186 C185 118(4)
C186 C187 C188 121(5)
C189 C188 C187 111(5)
C184 C189 C188 132(5)
C191 C190 P4 108(2)
C190 C191 C192 112(3)
C193 C192 C191 103(3)
C192 C193 P15 116(3)
C195 C194 P14 113(2)
C196 C195 C194 109(2)
C195 C196 C197 110(2)
C196 C197 P2 110.8(17)
C199 C198 P13 113.5(18)
C198 C199 C200 116(2)
C201 C200 C199 113(2)
C200 C201 P9 113.9(16)
C203 C202 P11 115(3)
C202 C203 C204 107(3)
C205 C204 C203 93(3)
C204 C205 P17 112(2)
C211 C206 C207 119(3)
C211 C206 P16 121(3)
C207 C206 P16 119(3)
C206 C207 C208 122(4)
C209 C208 C207 112(4)
C210 C209 C208 131(4)
C209 C210 C211 117(4)
C206 C211 C210 119(4)
C213 C212 C217 117(3)
C213 C212 P23 121(3)
C217 C212 P23 122(3)
C212 C213 C214 122(4)
C213 C214 C215 120(4)
C216 C215 C214 120(3)
C215 C216 C217 117(4)
C212 C217 C216 124(4)
C219 C218 C223 115(3)
C219 C218 P11 119(3)
C223 C218 P11 126(3)
C220 C219 C218 124(4)
C219 C220 C221 115(4)
C222 C221 C220 123(4)
C221 C222 C223 120(4)
C222 C223 C218 122(4)
C225 C224 C229 117(4)
C225 C224 P13 119(4)
C229 C224 P13 124(3)
C224 C225 C226 117(4)
C227 C226 C225 111(4)
C226 C227 C228 123(4)
C229 C228 C227 107(4)
C224 C229 C228 127(4)
C235 C230 C231 124(3)
C235 C230 P8 118(2)
C231 C230 P8 118(3)
C230 C231 C232 113(4)
C233 C232 C231 119(3)
C234 C233 C232 124(4)
C233 C234 C235 115(4)
C230 C235 C234 124(3)
C240 C236 C123 119(3)
C240 C236 P16 119(2)
C123 C236 P16 122(3)
C238 C237 C123 123(4)
C237 C238 C239 127(4)
C238 C239 C240 113(4)
C236 C240 C239 120(3)
C242 C241 C307 118(3)
C243 C242 C241 122(3)
C242 C243 C244 120(3)
C242 C243 P18 121(2)
C244 C243 P18 119(2)
C245 C244 C243 117(3)
C307 C245 C244 123(3)
C247 C246 C270 117(4)
C246 C247 C248 122(3)
C249 C248 C247 117(3)
C249 C248 P24 122(3)
C247 C248 P24 121(2)
C248 C249 C271 122(3)
C251 C250 C255 118(5)
C250 C251 C252 121(5)
C253 C252 C251 120(4)
C254 C253 C252 117(4)
C254 C253 P21 121(4)
C252 C253 P21 121(3)
C253 C254 C255 126(5)
C254 C255 C250 114(4)
C257 C256 C274 124(4)
C256 C257 C258 117(3)
C256 C257 P22 124(2)
C258 C257 P22 119(3)
C257 C258 C272 121(4)
C260 C259 C267 124(4)
C259 C260 C261 119(3)
C259 C260 P20 120(3)
C261 C260 P20 120(3)
C269 C261 C260 119(4)
C299 C262 C263 117(3)
C284 C263 C262 121(3)
C281 C265 C266 120(3)
C278 C266 C265 118(3)
C268 C267 C259 113(4)
C269 C268 C267 122(4)
C261 C269 C268 121(4)
C271 C270 C246 125(4)
C270 C271 C249 116(4)
C273 C272 C258 113(4)
C272 C273 C274 133(4)
C273 C274 C256 112(4)
C276 C275 C304 121(2)
C275 C276 C277 118(2)
C275 C276 P24 119.6(18)
C277 C276 P24 122.2(17)
C276 C277 C306 120(2)
C266 C278 C279 121(4)
C278 C279 C280 122(3)
C279 C280 C281 118(3)
C279 C280 P15 123(3)
C281 C280 P15 119(3)
C265 C281 C280 120(3)
C299 C282 C283 119(3)
C284 C283 C282 118(2)
C284 C283 P14 120(2)
C282 C283 P14 122(2)
C283 C284 C263 121(3)
C286 C285 C294 119(3)
C287 C286 C285 121(2)
C287 C286 P17 121(2)
C285 C286 P17 118(2)
C286 C287 C292 118(3)
C309 C288 C289 123(5)
C290 C289 C288 131(6)
C289 C290 C291 107(5)
C289 C290 P14 129(5)
C291 C290 P14 125(4)
C308 C291 C290 124(5)
C293 C292 C287 121(4)
C292 C293 C294 122(3)
C293 C294 C285 118(3)
C332 C295 C297 120(4)
C295 C297 C298 125(4)
C297 C298 C333 116(4)
C297 C298 P17 120(3)
C333 C298 P17 122(3)
C262 C299 C282 122(3)
C301 C300 C313 115(5)
C302 C301 C300 125(5)
C328 C302 C301 115(4)
C328 C302 P22 120(4)
C301 C302 P22 123(3)
C330 C303 C317 103(6)
C305 C304 C275 119(2)
C306 C305 C304 121(2)
C305 C306 C277 121(2)
C245 C307 C241 120(3)
C291 C308 C309 118(5)
C288 C309 C308 116(5)
C314 C313 C300 120(5)
C313 C314 C328 119(5)
C318 C317 C303 132(6)
C317 C318 C319 117(6)
C317 C318 P13 122(5)
C319 C318 P13 121(5)
C318 C319 C329 130(7)
C323 C320 C337 120.0
C320 C323 C334 120.0
C335 C334 C323 120.0
C335 C334 P15 118(5)
C323 C334 P15 122(5)
C334 C335 C336 120.0
C335 C336 C337 120.0
C336 C337 C320 120.0
C302 C328 C314 119(5)
C319 C329 C330 105(6)
C303 C330 C329 129(5)
C332 C331 C333 126(4)
C295 C332 C331 114(4)
C331 C333 C298 115(4)
C340 C339 C344 122(5)
C370 C339 C371 118(5)
C340 C339 P23 130(4)
C370 C339 P23 122(4)
C344 C339 P23 108(4)
C371 C339 P23 117(3)
C342 C341 C370 131(5)
C342 C341 C340 116(6)
C342 C341 C372 46(3)
C370 C341 C372 110(5)
C341 C342 C372 96(5)
C341 C342 C343 94(5)
C339 C340 C341 111(7)
C344 C343 C342 121(7)
C343 C344 C339 107(7)
C342 C372 C371 118(7)
C342 C372 C341 38(3)
C371 C372 C341 94(5)
C372 C371 C339 111(6)
C341 C370 C339 106(6)

loop_
_geom_bond_atom_site_label_1
_geom_bond_atom_site_label_2
_geom_bond_distance
Ag1 P11 2.453(6)
Ag1 Ag6 2.772(2)
Ag1 Ag3 2.844(2)
Ag1 Ag2 2.856(2)
Ag1 Ag5 2.865(2)
Ag1 Ag7 3.029(2)
Ag1 Ag4 3.033(2)
Ag2 P10 2.462(5)
Ag2 Ag6 2.7762(19)
Ag2 Ag3 2.862(2)
Ag2 Ag10 2.871(2)
Ag2 Ag4 2.990(2)
Ag2 Ag9 2.995(2)
Ag3 P7 2.476(6)
Ag3 Ag6 2.7894(19)
Ag3 Ag8 2.836(2)
Ag3 Ag9 3.057(2)
Ag3 Ag7 3.088(2)
Ag4 O11 2.247(13)
Ag4 Ag6 2.6799(19)
Ag4 Ag10 2.8151(19)
Ag4 Ag18 2.817(2)
Ag4 Ag5 3.0074(19)
Ag4 Ag16 3.0094(19)
Ag4 Ag17 3.0466(19)
Ag5 O10 2.242(13)
Ag5 Ag15 2.6846(19)
Ag5 Ag7 2.7974(19)
Ag5 Ag17 2.9670(19)
Ag5 Ag6 3.0195(19)
Ag5 Ag11 3.0465(19)
Ag5 Ag27 3.1289(19)
Ag6 Ag7 2.6809(19)
Ag6 Ag9 2.681(2)
Ag6 Ag14 2.8526(18)
Ag6 Ag16 2.8588(18)
Ag6 Ag15 2.8755(17)
Ag6 Ag8 2.9866(19)
Ag6 Ag10 3.0580(19)
Ag7 O8 2.257(13)
Ag7 Ag11 2.8582(19)
Ag7 Ag12 2.996(2)
Ag7 Ag15 3.0120(18)
Ag7 Ag8 3.054(2)
Ag8 O7 2.237(12)
Ag8 Ag14 2.687(2)
Ag8 Ag9 2.802(2)
Ag8 Ag12 2.9898(19)
Ag8 Ag13 3.032(2)
Ag8 Ag26 3.059(2)
Ag9 O14 2.247(14)
Ag9 Ag13 2.848(2)
Ag9 Ag10 2.972(2)
Ag9 Ag22 3.018(2)
Ag9 Ag14 3.0381(19)
Ag10 O13 2.239(14)
Ag10 Ag16 2.6818(19)
Ag10 Ag18 2.988(2)
Ag10 Ag22 2.990(2)
Ag10 Ag19 3.004(2)
Ag11 P1 2.471(5)
Ag11 Ag15 2.7730(18)
Ag11 Ag25 2.857(2)
Ag11 Ag27 2.8603(19)
Ag11 Ag12 3.1249(19)
Ag12 O6 2.222(13)
Ag12 Ag15 2.6824(18)
Ag12 Ag24 2.792(2)
Ag12 Ag26 2.874(2)
Ag12 Ag14 2.9982(19)
Ag12 Ag25 3.0593(19)
Ag13 P8 2.460(6)
Ag13 Ag14 2.7679(19)
Ag13 Ag26 2.832(2)
Ag13 Ag23 2.889(2)
Ag13 Ag22 2.998(2)
Ag14 Ag24 2.6713(19)
Ag14 Ag22 2.6806(19)
Ag14 Ag26 2.7865(19)
Ag14 Ag23 2.798(2)
Ag14 Ag16 2.8618(18)
Ag14 Ag15 2.8816(18)
Ag14 Ag21 3.0277(19)
Ag15 Ag28 2.6931(18)
Ag15 Ag27 2.7809(18)
Ag15 Ag25 2.7977(18)
Ag15 Ag16 2.8630(18)
Ag15 Ag24 3.0042(19)
Ag15 Ag17 3.0293(18)
Ag16 Ag17 2.6792(18)
Ag16 Ag21 2.6892(19)
Ag16 Ag19 2.7623(19)
Ag16 Ag20 2.7796(19)
Ag16 Ag18 2.8140(18)
Ag16 Ag28 2.9976(18)
Ag16 Ag22 3.0672(19)
Ag17 O12 2.247(12)
Ag17 Ag28 2.8064(19)
Ag17 Ag27 2.8600(19)
Ag17 Ag20 3.0004(19)
Ag17 Ag18 3.1198(19)
Ag18 P5 2.481(5)
Ag18 Ag20 2.865(2)
Ag18 Ag19 2.871(2)
Ag19 P6 2.455(5)
Ag19 Ag20 2.828(2)
Ag19 Ag22 2.855(2)
Ag19 Ag21 2.990(2)
Ag20 P4 2.466(6)
Ag20 Ag28 2.874(2)
Ag20 Ag21 3.1153(19)
Ag21 O3 2.243(13)
Ag21 Ag22 2.815(2)
Ag21 Ag23 2.8533(19)
Ag21 Ag28 2.9809(19)
Ag21 Ag24 3.025(2)
Ag22 O15 2.288(13)
Ag22 Ag23 3.013(2)
Ag23 P9 2.473(6)
Ag23 Ag26 2.877(2)
Ag23 Ag24 3.059(2)
Ag24 O2 2.217(14)
Ag24 Ag25 2.852(2)
Ag24 Ag28 3.0298(19)
Ag24 Ag26 3.069(2)
Ag25 P2 2.480(5)
Ag25 Ag27 2.8640(18)
Ag25 Ag28 3.1380(19)
Ag26 P12 2.476(5)
Ag27 P3 2.472(5)
Ag27 Ag28 2.997(2)
Ag28 O4 2.224(13)
Ag29 P21 2.445(10)
Ag29 P19 2.449(10)
Ag29 P20 2.468(7)
Ag29 O16 2.505(15)
Ag30 P24 2.465(6)
Ag30 P22 2.469(7)
Ag30 P23 2.500(8)
Ag31 P15 2.456(12)
Ag31 P13 2.488(9)
Ag31 P14 2.504(9)
Ag32 P18 2.469(6)
Ag32 P17 2.470(7)
Ag32 P16 2.478(6)
Mo1 O9 1.730(13)
Mo1 O11 1.767(13)
Mo1 O10 1.772(13)
Mo1 O12 1.797(13)
Mo2 O16 1.768(15)
Mo2 O14 1.791(15)
Mo2 O15 1.791(14)
Mo2 O13 1.809(15)
Mo3 O5 1.728(14)
Mo3 O8 1.763(15)
Mo3 O7 1.787(14)
Mo3 O6 1.813(14)
Mo4 O1 1.735(13)
Mo4 O2 1.776(14)
Mo4 O3 1.777(14)
Mo4 O4 1.789(13)
P1 C45 1.81(2)
P1 C7 1.81(2)
P1 C1 1.83(2)
P2 C62 1.78(2)
P2 C197 1.84(3)
P2 C63 1.85(2)
P3 C19 1.83(2)
P3 C25 1.83(2)
P3 C31 1.847(19)
P4 C76 1.82(3)
P4 C111 1.83(2)
P4 C190 1.87(3)
P5 C166 1.81(2)
P5 C56 1.83(2)
P5 C110 1.85(2)
P6 C117 1.80(3)
P6 C179 1.80(2)
P6 C93 1.82(3)
P7 C52 1.80(2)
P7 C142 1.84(4)
P7 C160 1.84(3)
P8 C180 1.80(3)
P8 C184 1.81(4)
P8 C230 1.89(3)
P9 C130 1.81(2)
P9 C124 1.82(3)
P9 C201 1.84(2)
P10 C100 1.80(3)
P10 C172 1.82(3)
P10 C154 1.85(3)
P11 C148 1.80(3)
P11 C218 1.81(3)
P11 C202 1.81(3)
P12 C35 1.83(2)
P12 C41 1.83(2)
P12 C74 1.84(2)
P13 C224 1.75(5)
P13 C198 1.78(2)
P13 C318 1.88(5)
P14 C194 1.83(3)
P14 C283 1.84(2)
P14 C290 1.84(5)
P15 C193 1.75(3)
P15 C280 1.80(3)
P15 C334 1.83(4)
P16 C236 1.81(3)
P16 C206 1.82(3)
P16 C53 1.84(2)
P17 C298 1.76(4)
P17 C286 1.80(2)
P17 C205 1.81(3)
P18 C243 1.82(3)
P18 C13 1.82(2)
P18 C34 1.85(2)
P19 C360 1.75(6)
P19 C136 1.75(4)
P19 C176 1.79(3)
P20 C260 1.79(3)
P20 C175 1.81(3)
P20 C81 1.88(4)
P21 C253 1.82(4)
P21 C87 1.82(3)
P21 C183 1.84(3)
P22 C257 1.84(3)
P22 C302 1.87(4)
P22 C44 1.88(2)
P23 C339 1.81(4)
P23 C212 1.81(3)
P23 C49 1.81(3)
P24 C248 1.81(2)
P24 C48 1.82(2)
P24 C276 1.84(2)
O18 N1 1.29(6)
O19 N1 1.07(6)
O20 N1 1.31(6)
O21 N3 1.41(3)
O22 C338 1.48(7)
O23 N4 1.43(3)
O24 N4 1.43(3)
O25 N4 1.42(3)
O26 N3 1.40(3)
O27 N3 1.42(3)
C1 C6 1.32(3)
C1 C2 1.39(4)
C2 C3 1.34(4)
C3 C4 1.43(4)
C4 C5 1.35(4)
C5 C6 1.35(3)
C7 C12 1.35(3)
C7 C8 1.48(3)
C8 C9 1.36(3)
C9 C10 1.33(3)
C10 C11 1.41(4)
C11 C12 1.34(3)
C13 C18 1.37(3)
C13 C14 1.38(3)
C14 C15 1.40(3)
C15 C16 1.35(3)
C16 C17 1.41(3)
C17 C18 1.39(3)
C19 C20 1.40(3)
C19 C24 1.40(3)
C20 C21 1.36(3)
C21 C22 1.45(4)
C22 C23 1.37(4)
C23 C24 1.34(4)
C25 C30 1.37(3)
C25 C26 1.41(3)
C26 C27 1.38(3)
C27 C28 1.34(4)
C28 C29 1.36(4)
C29 C30 1.38(4)
C31 C32 1.50(3)
C32 C33 1.52(3)
C33 C34 1.51(3)
C35 C40 1.34(3)
C35 C36 1.43(4)
C36 C37 1.33(4)
C37 C38 1.40(4)
C38 C39 1.33(4)
C39 C40 1.43(3)
C41 C42 1.54(3)
C365 C364 1.41(3)
C365 C362 1.45(3)
C364 C363 1.41(3)
C363 C361 1.43(3)
C362 C360 1.43(3)
C361 C360 1.43(3)
C42 C43 1.52(3)
C43 C44 1.46(4)
C45 C46 1.52(3)
C46 C47 1.48(3)
C47 C48 1.55(3)
C49 C50 1.57(4)
C50 C51 1.53(3)
C51 C52 1.52(4)
C53 C54 1.44(3)
C54 C55 1.53(3)
C55 C56 1.51(3)
C57 C62 1.38(3)
C57 C58 1.40(3)
C58 C59 1.38(4)
C59 C60 1.32(4)
C60 C61 1.36(4)
C61 C62 1.43(3)
C63 C64 1.35(3)
C63 C68 1.39(3)
C64 C65 1.43(4)
C65 C66 1.36(4)
C66 C67 1.38(4)
C67 C68 1.41(3)
C69 C74 1.36(4)
C69 C70 1.39(4)
C70 C71 1.38(4)
C71 C72 1.38(4)
C72 C73 1.37(4)
C73 C74 1.42(3)
C75 C76 1.35(4)
C75 C80 1.38(4)
C76 C77 1.35(4)
C77 C78 1.44(5)
C78 C79 1.17(4)
C79 C80 1.35(4)
C81 C86 1.26(5)
C81 C82 1.33(4)
C82 C83 1.40(6)
C83 C84 1.42(6)
C84 C85 1.41(5)
C85 C86 1.50(6)
C87 C88 1.35(6)
C87 C92 1.42(6)
C88 C89 1.46(5)
C89 C90 1.46(6)
C90 C91 1.36(6)
C91 C92 1.36(5)
C93 C94 1.39(4)
C93 C98 1.41(4)
C94 C95 1.40(4)
C95 C96 1.41(4)
C96 C97 1.40(5)
C97 C98 1.37(4)
C99 C100 1.36(4)
C99 C104 1.43(3)
C100 C101 1.42(3)
C101 C102 1.38(4)
C102 C103 1.43(4)
C103 C104 1.37(4)
C105 C106 1.39(4)
C105 C110 1.40(3)
C106 C107 1.39(4)
C107 C108 1.32(4)
C108 C109 1.47(4)
C109 C110 1.41(3)
C111 C112 1.37(4)
C111 C116 1.38(3)
C112 C113 1.42(4)
C113 C114 1.28(4)
C114 C115 1.36(4)
C115 C116 1.36(4)
C117 C122 1.37(4)
C117 C118 1.42(4)
C118 C119 1.44(4)
C119 C120 1.30(5)
C120 C121 1.31(5)
C121 C122 1.42(4)
C123 C237 1.39(5)
C123 C236 1.41(4)
C124 C125 1.40(4)
C124 C129 1.42(4)
C125 C126 1.41(4)
C126 C127 1.37(4)
C127 C128 1.39(5)
C128 C129 1.28(4)
C130 C135 1.38(4)
C130 C131 1.40(4)
C131 C132 1.43(4)
C132 C133 1.30(5)
C133 C134 1.39(5)
C134 C135 1.45(4)
C136 C141 1.31(4)
C136 C137 1.42(6)
C137 C138 1.44(6)
C138 C139 1.42(5)
C139 C140 1.39(5)
C140 C141 1.40(6)
C142 C147 1.35(4)
C142 C143 1.41(5)
C143 C144 1.39(5)
C144 C145 1.37(5)
C145 C146 1.25(5)
C146 C147 1.34(5)
C148 C149 1.26(4)
C148 C153 1.42(3)
C149 C150 1.29(5)
C150 C151 1.42(4)
C151 C152 1.25(5)
C152 C153 1.37(4)
C154 C159 1.33(5)
C154 C155 1.44(5)
C155 C156 1.37(5)
C156 C157 1.44(6)
C157 C158 1.34(6)
C158 C159 1.45(5)
C160 C165 1.36(5)
C160 C161 1.39(4)
C161 C162 1.35(5)
C162 C163 1.27(6)
C163 C164 1.46(6)
C164 C165 1.44(5)
C166 C167 1.39(4)
C166 C171 1.41(3)
C167 C168 1.40(3)
C168 C169 1.39(4)
C169 C170 1.32(4)
C170 C171 1.39(4)
C172 C173 1.56(3)
C173 C174 1.57(4)
C174 C175 1.62(4)
C176 C177 1.46(5)
C177 C178 1.55(4)
C178 C179 1.56(3)
C180 C181 1.54(3)
C181 C182 1.58(4)
C182 C183 1.53(4)
C184 C189 1.24(6)
C184 C185 1.30(6)
C185 C186 1.59(6)
C186 C187 1.31(6)
C187 C188 1.49(7)
C188 C189 1.42(6)
C190 C191 1.48(4)
C191 C192 1.59(4)
C192 C193 1.51(5)
C194 C195 1.51(3)
C195 C196 1.50(3)
C196 C197 1.55(3)
C198 C199 1.53(4)
C199 C200 1.53(3)
C200 C201 1.44(3)
C202 C203 1.30(5)
C203 C204 1.71(5)
C204 C205 1.61(5)
C206 C211 1.35(5)
C206 C207 1.44(5)
C207 C208 1.46(5)
C208 C209 1.37(6)
C209 C210 1.28(6)
C210 C211 1.52(5)
C212 C213 1.35(5)
C212 C217 1.37(5)
C213 C214 1.36(5)
C214 C215 1.39(5)
C215 C216 1.34(5)
C216 C217 1.40(4)
C218 C219 1.40(5)
C218 C223 1.43(5)
C219 C220 1.32(5)
C220 C221 1.45(5)
C221 C222 1.30(6)
C222 C223 1.35(5)
C224 C225 1.40(3)
C224 C229 1.42(3)
C225 C226 1.42(3)
C226 C227 1.41(3)
C227 C228 1.44(3)
C228 C229 1.43(3)
C230 C235 1.32(5)
C230 C231 1.38(4)
C231 C232 1.48(5)
C232 C233 1.44(6)
C233 C234 1.29(5)
C234 C235 1.42(5)
C236 C240 1.40(5)
C237 C238 1.23(6)
C238 C239 1.38(6)
C239 C240 1.47(5)
C241 C242 1.36(4)
C241 C307 1.41(4)
C242 C243 1.35(4)
C243 C244 1.41(4)
C244 C245 1.38(4)
C245 C307 1.33(4)
C246 C247 1.32(4)
C246 C270 1.41(5)
C247 C248 1.46(4)
C248 C249 1.25(4)
C249 C271 1.51(4)
C250 C251 1.33(6)
C250 C255 1.43(7)
C251 C252 1.45(6)
C252 C253 1.37(6)
C253 C254 1.28(5)
C254 C255 1.41(6)
C256 C257 1.36(5)
C256 C274 1.41(5)
C257 C258 1.38(4)
C258 C272 1.45(5)
C259 C260 1.34(5)
C259 C267 1.46(5)
C260 C261 1.44(5)
C261 C269 1.36(5)
C262 C299 1.37(4)
C262 C263 1.40(4)
C263 C284 1.39(4)
C265 C281 1.40(4)
C265 C266 1.42(5)
C266 C278 1.37(5)
C267 C268 1.44(6)
C268 C269 1.41(6)
C270 C271 1.24(5)
C272 C273 1.29(6)
C273 C274 1.31(6)
C275 C276 1.36(3)
C275 C304 1.42(3)
C276 C277 1.40(3)
C277 C306 1.42(4)
C278 C279 1.38(5)
C279 C280 1.39(5)
C280 C281 1.42(4)
C282 C299 1.37(4)
C282 C283 1.45(4)
C283 C284 1.34(4)
C285 C286 1.39(4)
C285 C294 1.44(4)
C286 C287 1.39(4)
C287 C292 1.40(4)
C288 C309 1.23(6)
C288 C289 1.38(6)
C289 C290 1.20(6)
C290 C291 1.53(7)
C291 C308 1.31(6)
C292 C293 1.34(5)
C293 C294 1.39(5)
C295 C332 1.38(3)
C295 C297 1.40(3)
C297 C298 1.40(6)
C298 C333 1.44(3)
C300 C301 1.36(5)
C300 C313 1.37(6)
C301 C302 1.33(6)
C302 C328 1.27(6)
C303 C330 1.45(8)
C303 C317 1.52(7)
C304 C305 1.38(4)
C305 C306 1.32(3)
C308 C309 1.43(6)
C313 C314 1.28(7)
C314 C328 1.43(6)
C317 C318 1.16(7)
C318 C319 1.29(7)
C319 C329 1.46(7)
C320 C323 1.3900
C320 C337 1.3900
C323 C334 1.3900
C334 C335 1.3900
C335 C336 1.3900
C336 C337 1.3900
C329 C330 1.49(8)
C331 C332 1.41(3)
C331 C333 1.44(3)
C339 C340 1.32(10)
C339 C370 1.44(9)
C339 C344 1.52(9)
C339 C371 1.56(9)
C341 C342 1.24(5)
C341 C370 1.41(8)
C341 C340 1.44(9)
C341 C372 2.00(10)
C342 C372 1.45(9)
C342 C343 1.60(10)
C343 C344 1.48(10)
C372 C371 1.50(9)
